data_4112719
loop_
_publ_author_name
'Olivier Tardif'
'Daisuke Hashizume'
'Zhaomin Hou'

_publ_section_title
;
 Hydrogenation of Carbon Dioxide and Aryl Isocyanates by a Tetranuclear
 Tetrahydrido Yttrium Complex. Isolation, Structures, and CO2 Insertion
 Reactions of Methylene Diolate and \m3-Oxo Yttrium Complexes
;
_journal_name_full 'Journal of the American Chemical Society'
_journal_page_first 8080
_journal_page_last 8081
_journal_paper_doi 10.1021/ja047889u
_journal_volume 126
_journal_year 2004
_chemical_formula_moiety 'C58 H106 O Si6 Y4, 3(C6 H6)'
_chemical_formula_sum 'C76 H124 O Si6 Y4'
_chemical_formula_weight 1577.93
_chemical_name_systematic
; 
 ? 
;
_space_group_IT_number 2
_symmetry_cell_setting triclinic
_symmetry_space_group_name_Hall '-P 1'
_symmetry_space_group_name_H-M 'P -1'
_atom_sites_solution_hydrogens geom
_atom_sites_solution_primary direct
_atom_sites_solution_secondary difmap
_audit_creation_method SHELXL-97
_cell_angle_alpha 78.280(2)
_cell_angle_beta 84.195(2)
_cell_angle_gamma 88.834(2)
_cell_formula_units_Z 2
_cell_length_a 12.5184(10)
_cell_length_b 12.7826(10)
_cell_length_c 26.647(2)
_cell_measurement_temperature 153(1)
_cell_volume 4153.7(6)
_computing_cell_refinement 'Bruker SMART'
_computing_data_collection 'Bruker SMART'
_computing_data_reduction 'Bruker SHELXTL'
_computing_molecular_graphics 'Bruker SHELXTL'
_computing_publication_material 'Bruker SHELXTL'
_computing_structure_refinement 'SHELXL-97 (Sheldrick, 1997)'
_computing_structure_solution 'SHELXS-97 (Sheldrick, 1990)'
_diffrn_ambient_temperature 153(1)
_diffrn_measured_fraction_theta_full 0.965
_diffrn_measured_fraction_theta_max 0.965
_diffrn_measurement_device_type 'CCD area detector'
_diffrn_measurement_method 'phi and omega scans'
_diffrn_radiation_monochromator graphite
_diffrn_radiation_source 'fine-focus sealed tube'
_diffrn_radiation_type MoK\a
_diffrn_radiation_wavelength 0.71073
_diffrn_reflns_av_R_equivalents 0.0235
_diffrn_reflns_av_sigmaI/netI 0.0744
_diffrn_reflns_limit_h_max 14
_diffrn_reflns_limit_h_min -15
_diffrn_reflns_limit_k_max 16
_diffrn_reflns_limit_k_min -15
_diffrn_reflns_limit_l_max 33
_diffrn_reflns_limit_l_min -22
_diffrn_reflns_number 23924
_diffrn_reflns_theta_full 26.54
_diffrn_reflns_theta_max 26.54
_diffrn_reflns_theta_min 2.15
_exptl_absorpt_coefficient_mu 2.891
_exptl_absorpt_correction_T_max 0.93
_exptl_absorpt_correction_T_min 0.61
_exptl_absorpt_correction_type multi-scan
_exptl_absorpt_process_details SADABS'
_exptl_crystal_colour red
_exptl_crystal_density_diffrn 1.262
_exptl_crystal_description bar
_exptl_crystal_F_000 1656
_exptl_crystal_size_max 0.70
_exptl_crystal_size_mid 0.40
_exptl_crystal_size_min 0.20
_refine_diff_density_max 1.076
_refine_diff_density_min -0.426
_refine_diff_density_rms 0.069
_refine_ls_extinction_method none
_refine_ls_goodness_of_fit_ref 0.911
_refine_ls_hydrogen_treatment mixed
_refine_ls_matrix_type full
_refine_ls_number_parameters 820
_refine_ls_number_reflns 16686
_refine_ls_number_restraints 0
_refine_ls_restrained_S_all 0.911
_refine_ls_R_factor_all 0.0784
_refine_ls_R_factor_gt 0.0392
_refine_ls_shift/su_max 0.001
_refine_ls_shift/su_mean 0.000
_refine_ls_structure_factor_coef Fsqd
_refine_ls_weighting_details 'calc w=1/[\s^2^(Fo^2^)+(0.0419P)^2^+0.0000P] where P=(Fo^2^+2Fc^2^)/3'
_refine_ls_weighting_scheme calc
_refine_ls_wR_factor_gt 0.0769
_refine_ls_wR_factor_ref 0.0847
_reflns_number_gt 10775
_reflns_number_total 16686
_reflns_threshold_expression >2\s(I)
_cod_data_source_file ja047889urom20040413_032009.cif
_cod_data_source_block 7
_cod_database_code 4112719

loop_
_symmetry_equiv_pos_as_xyz
'x, y, z'
'-x, -y, -z'

loop_
_atom_site_label
_atom_site_type_symbol
_atom_site_fract_x
_atom_site_fract_y
_atom_site_fract_z
_atom_site_U_iso_or_equiv
_atom_site_adp_type
_atom_site_occupancy
_atom_site_symmetry_multiplicity
_atom_site_calc_flag
_atom_site_refinement_flags
_atom_site_disorder_assembly
_atom_site_disorder_group
O1 O 0.2850(2) 0.0943(2) 0.28399(11) 0.0295(8) Uani 0.720(4) 1 d P A 1
O2 O 0.2700(7) 0.2563(7) 0.2204(4) 0.0295(8) Uani 0.280(4) 1 d P A 2
Y1 Y 0.27540(3) 0.24692(2) 0.305595(13) 0.03294(9) Uani 1 1 d . . .
Y2 Y 0.29026(3) 0.09018(3) 0.201843(13) 0.03487(9) Uani 1 1 d . A .
Y3 Y 0.12171(2) 0.02808(2) 0.312477(12) 0.02737(8) Uani 1 1 d . A .
Y4 Y 0.09799(2) 0.29130(2) 0.213815(12) 0.02635(8) Uani 1 1 d . A .
Si1 Si 0.45302(8) 0.16264(8) 0.42605(4) 0.0401(3) Uani 1 1 d . . .
Si2 Si 0.49696(9) 0.16236(9) 0.06866(4) 0.0511(3) Uani 1 1 d . A .
Si3 Si -0.15159(8) -0.14873(9) 0.33845(4) 0.0450(3) Uani 1 1 d . A .
Si4 Si 0.19322(9) 0.51839(8) 0.09037(4) 0.0454(3) Uani 1 1 d . A .
Si5 Si 0.02669(7) 0.28357(7) 0.36591(4) 0.0304(2) Uani 1 1 d . A .
Si6 Si 0.06107(8) 0.03985(7) 0.16112(4) 0.0332(2) Uani 1 1 d . . .
C1 C 0.4227(2) 0.2669(3) 0.36918(13) 0.0306(8) Uani 1 1 d . A .
C2 C 0.3611(3) 0.3637(3) 0.36607(13) 0.0327(8) Uani 1 1 d . A .
C3 C 0.3773(3) 0.4242(3) 0.31563(14) 0.0357(8) Uani 1 1 d . A .
C4 C 0.4521(3) 0.3693(3) 0.28663(13) 0.0343(8) Uani 1 1 d . A .
C5 C 0.4815(2) 0.2738(3) 0.31957(13) 0.0322(8) Uani 1 1 d . A .
C6 C 0.3068(3) 0.4065(3) 0.41119(15) 0.0498(10) Uani 1 1 d . . .
H6A H 0.3614 0.4321 0.4297 0.075 Uiso 1 1 calc R A .
H6B H 0.2647 0.3495 0.4345 0.075 Uiso 1 1 calc R . .
H6C H 0.2591 0.4657 0.3985 0.075 Uiso 1 1 calc R . .
C7 C 0.3365(3) 0.5349(3) 0.29617(16) 0.0509(11) Uani 1 1 d . . .
H7A H 0.2803 0.5532 0.3213 0.076 Uiso 1 1 calc R A .
H7B H 0.3068 0.5376 0.2633 0.076 Uiso 1 1 calc R . .
H7C H 0.3958 0.5861 0.2912 0.076 Uiso 1 1 calc R . .
C8 C 0.4996(3) 0.4126(3) 0.23202(14) 0.0508(10) Uani 1 1 d . . .
H8A H 0.4528 0.3940 0.2078 0.076 Uiso 1 1 calc R A .
H8B H 0.5708 0.3813 0.2264 0.076 Uiso 1 1 calc R . .
H8C H 0.5060 0.4905 0.2265 0.076 Uiso 1 1 calc R . .
C9 C 0.5701(3) 0.2012(3) 0.30590(15) 0.0561(11) Uani 1 1 d . . .
H9A H 0.5394 0.1355 0.2999 0.084 Uiso 1 1 calc R A .
H9B H 0.6157 0.1837 0.3343 0.084 Uiso 1 1 calc R . .
H9C H 0.6133 0.2370 0.2746 0.084 Uiso 1 1 calc R . .
C10 C 0.4543(3) 0.0270(3) 0.40910(16) 0.0573(11) Uani 1 1 d . A .
H10A H 0.3937 0.0210 0.3893 0.086 Uiso 1 1 calc R . .
H10B H 0.4482 -0.0281 0.4407 0.086 Uiso 1 1 calc R . .
H10C H 0.5217 0.0174 0.3884 0.086 Uiso 1 1 calc R . .
C11 C 0.5878(3) 0.1880(4) 0.44571(17) 0.0686(14) Uani 1 1 d . A .
H11A H 0.6421 0.1911 0.4163 0.103 Uiso 1 1 calc R . .
H11B H 0.6053 0.1302 0.4739 0.103 Uiso 1 1 calc R . .
H11C H 0.5865 0.2561 0.4573 0.103 Uiso 1 1 calc R . .
C12 C 0.3567(3) 0.1569(3) 0.48472(15) 0.0594(12) Uani 1 1 d . A .
H12A H 0.3602 0.2239 0.4970 0.089 Uiso 1 1 calc R . .
H12B H 0.3756 0.0972 0.5117 0.089 Uiso 1 1 calc R . .
H12C H 0.2838 0.1467 0.4763 0.089 Uiso 1 1 calc R . .
C13 C 0.4525(3) 0.0671(3) 0.13009(13) 0.0368(8) Uani 1 1 d . . .
C14 C 0.3940(3) -0.0315(3) 0.13764(13) 0.0353(8) Uani 1 1 d . A .
C15 C 0.4026(3) -0.0881(3) 0.18796(14) 0.0381(9) Uani 1 1 d . . .
C16 C 0.4691(3) -0.0299(3) 0.21253(14) 0.0424(9) Uani 1 1 d . A .
C17 C 0.5013(3) 0.0637(3) 0.17693(14) 0.0408(9) Uani 1 1 d . A .
C18 C 0.3500(3) -0.0778(3) 0.09600(14) 0.0480(10) Uani 1 1 d . . .
H18A H 0.4095 -0.1039 0.0750 0.072 Uiso 1 1 calc R A .
H18B H 0.3107 -0.0224 0.0741 0.072 Uiso 1 1 calc R . .
H18C H 0.3015 -0.1372 0.1119 0.072 Uiso 1 1 calc R . .
C19 C 0.3639(3) -0.2011(3) 0.21043(16) 0.0557(11) Uani 1 1 d . A .
H19A H 0.3102 -0.2206 0.1897 0.084 Uiso 1 1 calc R . .
H19B H 0.3318 -0.2052 0.2459 0.084 Uiso 1 1 calc R . .
H19C H 0.4248 -0.2505 0.2103 0.084 Uiso 1 1 calc R . .
C20 C 0.5075(3) -0.0697(3) 0.26465(15) 0.0598(12) Uani 1 1 d . . .
H20A H 0.5688 -0.0267 0.2686 0.090 Uiso 1 1 calc R A .
H20B H 0.5293 -0.1447 0.2679 0.090 Uiso 1 1 calc R . .
H20C H 0.4493 -0.0638 0.2914 0.090 Uiso 1 1 calc R . .
C21 C 0.5852(3) 0.1410(3) 0.18455(17) 0.0637(12) Uani 1 1 d . . .
H21A H 0.5511 0.2095 0.1875 0.096 Uiso 1 1 calc R A .
H21B H 0.6400 0.1520 0.1550 0.096 Uiso 1 1 calc R . .
H21C H 0.6189 0.1117 0.2161 0.096 Uiso 1 1 calc R . .
C22 C 0.5027(4) 0.3033(3) 0.0785(2) 0.0934(18) Uani 1 1 d . . .
H22A H 0.5131 0.3523 0.0450 0.140 Uiso 1 1 calc R A .
H22B H 0.5627 0.3106 0.0985 0.140 Uiso 1 1 calc R . .
H22C H 0.4354 0.3206 0.0972 0.140 Uiso 1 1 calc R . .
C23 C 0.6345(3) 0.1219(4) 0.04591(17) 0.0742(14) Uani 1 1 d . . .
H23A H 0.6339 0.0466 0.0432 0.111 Uiso 1 1 calc R A .
H23B H 0.6847 0.1316 0.0705 0.111 Uiso 1 1 calc R . .
H23C H 0.6571 0.1662 0.0121 0.111 Uiso 1 1 calc R . .
C24 C 0.4106(4) 0.1627(4) 0.01577(16) 0.0770(15) Uani 1 1 d . . .
H24A H 0.4097 0.0910 0.0080 0.115 Uiso 1 1 calc R A .
H24B H 0.4392 0.2138 -0.0150 0.115 Uiso 1 1 calc R . .
H24C H 0.3373 0.1835 0.0265 0.115 Uiso 1 1 calc R . .
C25 C -0.0134(3) -0.1287(2) 0.35523(12) 0.0296(8) Uani 1 1 d . . .
C26 C 0.0107(3) -0.0838(2) 0.39772(12) 0.0298(8) Uani 1 1 d . A .
C27 C 0.1187(3) -0.1063(3) 0.40683(12) 0.0317(8) Uani 1 1 d . . .
C28 C 0.1636(3) -0.1653(2) 0.36997(13) 0.0308(8) Uani 1 1 d . A .
C29 C 0.0822(3) -0.1811(2) 0.33902(13) 0.0301(8) Uani 1 1 d . A .
C30 C -0.0678(3) -0.0355(3) 0.43352(13) 0.0390(9) Uani 1 1 d . . .
H30A H -0.1085 0.0215 0.4133 0.058 Uiso 1 1 calc R A .
H30B H -0.0285 -0.0059 0.4574 0.058 Uiso 1 1 calc R . .
H30C H -0.1174 -0.0909 0.4530 0.058 Uiso 1 1 calc R . .
C31 C 0.1724(3) -0.0865(3) 0.45234(14) 0.0460(10) Uani 1 1 d . A .
H31A H 0.1705 -0.0100 0.4527 0.069 Uiso 1 1 calc R . .
H31B H 0.2472 -0.1107 0.4496 0.069 Uiso 1 1 calc R . .
H31C H 0.1343 -0.1261 0.4843 0.069 Uiso 1 1 calc R . .
C32 C 0.2744(3) -0.2131(3) 0.36943(14) 0.0428(9) Uani 1 1 d . . .
H32A H 0.2756 -0.2759 0.3974 0.064 Uiso 1 1 calc R A .
H32B H 0.3260 -0.1601 0.3741 0.064 Uiso 1 1 calc R . .
H32C H 0.2938 -0.2344 0.3364 0.064 Uiso 1 1 calc R . .
C33 C 0.0932(3) -0.2531(3) 0.30081(14) 0.0409(9) Uani 1 1 d . . .
H33A H 0.1690 -0.2708 0.2938 0.061 Uiso 1 1 calc R A .
H33B H 0.0653 -0.2168 0.2687 0.061 Uiso 1 1 calc R . .
H33C H 0.0523 -0.3189 0.3149 0.061 Uiso 1 1 calc R . .
C34 C -0.1581(3) -0.1673(4) 0.27210(18) 0.0841(16) Uani 1 1 d . . .
H34A H -0.1313 -0.2386 0.2691 0.126 Uiso 1 1 calc R A .
H34B H -0.1139 -0.1130 0.2482 0.126 Uiso 1 1 calc R . .
H34C H -0.2327 -0.1603 0.2637 0.126 Uiso 1 1 calc R . .
C35 C -0.2060(4) -0.2686(5) 0.3843(2) 0.153(3) Uani 1 1 d . . .
H35A H -0.1732 -0.3327 0.3746 0.229 Uiso 1 1 calc R A .
H35B H -0.2840 -0.2714 0.3835 0.229 Uiso 1 1 calc R . .
H35C H -0.1897 -0.2651 0.4191 0.229 Uiso 1 1 calc R . .
C36 C -0.2433(3) -0.0348(4) 0.3456(2) 0.0975(19) Uani 1 1 d . . .
H36A H -0.3165 -0.0534 0.3407 0.146 Uiso 1 1 calc R A .
H36B H -0.2195 0.0286 0.3198 0.146 Uiso 1 1 calc R . .
H36C H -0.2421 -0.0197 0.3802 0.146 Uiso 1 1 calc R . .
C37 C 0.0802(3) 0.4587(2) 0.13772(13) 0.0323(8) Uani 1 1 d . . .
C38 C 0.0444(3) 0.4951(2) 0.18411(14) 0.0352(8) Uani 1 1 d . A .
C39 C -0.0536(3) 0.4454(3) 0.20552(14) 0.0410(9) Uani 1 1 d . . .
C40 C -0.0824(3) 0.3791(3) 0.17216(14) 0.0384(9) Uani 1 1 d . A .
C41 C -0.0032(3) 0.3884(2) 0.13082(13) 0.0351(8) Uani 1 1 d . A .
C42 C 0.0976(3) 0.5805(3) 0.20507(15) 0.0541(11) Uani 1 1 d . . .
H42A H 0.0573 0.5895 0.2374 0.081 Uiso 1 1 calc R A .
H42B H 0.0983 0.6482 0.1800 0.081 Uiso 1 1 calc R . .
H42C H 0.1714 0.5590 0.2114 0.081 Uiso 1 1 calc R . .
C43 C -0.1287(3) 0.4704(3) 0.24948(15) 0.0612(12) Uani 1 1 d . A .
H43A H -0.0945 0.5218 0.2655 0.092 Uiso 1 1 calc R . .
H43B H -0.1449 0.4045 0.2751 0.092 Uiso 1 1 calc R . .
H43C H -0.1953 0.5009 0.2364 0.092 Uiso 1 1 calc R . .
C44 C -0.1895(3) 0.3236(3) 0.17840(17) 0.0574(12) Uani 1 1 d . . .
H44A H -0.1972 0.2935 0.1479 0.086 Uiso 1 1 calc R A .
H44B H -0.2472 0.3751 0.1823 0.086 Uiso 1 1 calc R . .
H44C H -0.1935 0.2660 0.2091 0.086 Uiso 1 1 calc R . .
C45 C -0.0172(3) 0.3511(3) 0.08134(14) 0.0493(10) Uani 1 1 d . . .
H45A H -0.0714 0.2944 0.0882 0.074 Uiso 1 1 calc R A .
H45B H 0.0513 0.3237 0.0681 0.074 Uiso 1 1 calc R . .
H45C H -0.0406 0.4113 0.0557 0.074 Uiso 1 1 calc R . .
C46 C 0.2332(4) 0.4392(4) 0.03985(18) 0.0812(15) Uani 1 1 d . . .
H46A H 0.2461 0.3648 0.0563 0.122 Uiso 1 1 calc R A .
H46B H 0.2990 0.4693 0.0194 0.122 Uiso 1 1 calc R . .
H46C H 0.1756 0.4418 0.0173 0.122 Uiso 1 1 calc R . .
C47 C 0.3179(3) 0.5354(4) 0.1212(2) 0.0834(16) Uani 1 1 d . . .
H47A H 0.3055 0.5895 0.1424 0.125 Uiso 1 1 calc R A .
H47B H 0.3770 0.5585 0.0944 0.125 Uiso 1 1 calc R . .
H47C H 0.3365 0.4673 0.1428 0.125 Uiso 1 1 calc R . .
C48 C 0.1495(4) 0.6520(3) 0.05596(19) 0.0878(17) Uani 1 1 d . . .
H48A H 0.0876 0.6433 0.0374 0.132 Uiso 1 1 calc R A .
H48B H 0.2086 0.6856 0.0314 0.132 Uiso 1 1 calc R . .
H48C H 0.1294 0.6973 0.0810 0.132 Uiso 1 1 calc R . .
C49 C 0.0740(2) 0.2183(2) 0.31088(12) 0.0270(7) Uani 1 1 d . A .
C50 C -0.0136(2) 0.1764(2) 0.28906(12) 0.0287(8) Uani 1 1 d . . .
H50 H -0.0840 0.1895 0.3033 0.034 Uiso 1 1 calc R A .
C51 C -0.0061(2) 0.1181(2) 0.24881(12) 0.0289(8) Uani 1 1 d . A .
H51 H -0.0720 0.0948 0.2400 0.035 Uiso 1 1 calc R . .
C52 C 0.0918(2) 0.0894(2) 0.21913(12) 0.0262(7) Uani 1 1 d . A .
C53 C 0.0588(3) 0.4291(3) 0.35295(15) 0.0471(10) Uani 1 1 d . . .
H53A H 0.1351 0.4398 0.3409 0.071 Uiso 1 1 calc R A .
H53B H 0.0429 0.4564 0.3847 0.071 Uiso 1 1 calc R . .
H53C H 0.0153 0.4674 0.3265 0.071 Uiso 1 1 calc R . .
C54 C 0.0974(3) 0.2187(3) 0.42330(13) 0.0455(10) Uani 1 1 d . . .
H54A H 0.0718 0.1452 0.4355 0.068 Uiso 1 1 calc R A .
H54B H 0.0824 0.2590 0.4508 0.068 Uiso 1 1 calc R . .
H54C H 0.1750 0.2183 0.4134 0.068 Uiso 1 1 calc R . .
C55 C -0.1208(3) 0.2716(3) 0.38641(14) 0.0474(10) Uani 1 1 d . . .
H55A H -0.1605 0.3124 0.3590 0.071 Uiso 1 1 calc R A .
H55B H -0.1370 0.2999 0.4179 0.071 Uiso 1 1 calc R . .
H55C H -0.1420 0.1963 0.3931 0.071 Uiso 1 1 calc R . .
C56 C 0.0851(3) -0.1059(3) 0.16284(14) 0.0447(9) Uani 1 1 d . A .
H56A H 0.1538 -0.1267 0.1766 0.067 Uiso 1 1 calc R . .
H56B H 0.0871 -0.1196 0.1279 0.067 Uiso 1 1 calc R . .
H56C H 0.0270 -0.1476 0.1849 0.067 Uiso 1 1 calc R . .
C57 C 0.1533(3) 0.1141(3) 0.10579(13) 0.0459(10) Uani 1 1 d . A .
H57A H 0.1407 0.1911 0.1021 0.069 Uiso 1 1 calc R . .
H57B H 0.1391 0.0918 0.0740 0.069 Uiso 1 1 calc R . .
H57C H 0.2281 0.0980 0.1124 0.069 Uiso 1 1 calc R . .
C58 C -0.0789(3) 0.0649(3) 0.14427(15) 0.0488(10) Uani 1 1 d . A .
H58A H -0.1279 0.0169 0.1692 0.073 Uiso 1 1 calc R . .
H58B H -0.0844 0.0517 0.1096 0.073 Uiso 1 1 calc R . .
H58C H -0.0984 0.1392 0.1451 0.073 Uiso 1 1 calc R . .
C59 C 1.0824(4) 0.9287(4) 0.00261(17) 0.0672(13) Uani 1 1 d . . .
H59 H 1.1399 0.8788 0.0047 0.081 Uiso 1 1 calc R . .
C60 C 0.9805(4) 0.8944(4) 0.02127(17) 0.0644(12) Uani 1 1 d . . .
H60 H 0.9675 0.8210 0.0357 0.077 Uiso 1 1 calc R . .
C61 C 0.8973(3) 0.9661(4) 0.01908(15) 0.0580(11) Uani 1 1 d . . .
H61 H 0.8265 0.9431 0.0324 0.070 Uiso 1 1 calc R . .
C62 C 0.9041(4) 0.5354(5) 0.4837(2) 0.0838(16) Uani 1 1 d . . .
H62 H 0.8368 0.5600 0.4723 0.101 Uiso 1 1 calc R . .
C63 C 0.9112(4) 0.4359(4) 0.5148(2) 0.0804(15) Uani 1 1 d . . .
H63 H 0.8490 0.3923 0.5247 0.096 Uiso 1 1 calc R . .
C64 C 1.0068(5) 0.4002(4) 0.53124(18) 0.0741(14) Uani 1 1 d . . .
H64 H 1.0123 0.3317 0.5528 0.089 Uiso 1 1 calc R . .
C68A C 0.5260(5) 0.6428(5) 0.3654(3) 0.085(3) Uani 0.704(9) 1 d PG B 3
H68A H 0.4872 0.6958 0.3442 0.102 Uiso 0.704(9) 1 calc PR B 3
C69A C 0.5250(6) 0.6423(7) 0.4177(4) 0.110(3) Uani 0.704(9) 1 d PG B 3
H69A H 0.4854 0.6951 0.4322 0.132 Uiso 0.704(9) 1 calc PR B 3
C70A C 0.5819(8) 0.5648(8) 0.4487(2) 0.124(4) Uani 0.704(9) 1 d PG B 3
H70A H 0.5812 0.5645 0.4844 0.149 Uiso 0.704(9) 1 calc PR B 3
C71A C 0.6398(7) 0.4876(5) 0.4275(4) 0.148(6) Uani 0.704(9) 1 d PG B 3
H71A H 0.6787 0.4346 0.4487 0.177 Uiso 0.704(9) 1 calc PR B 3
C72A C 0.6409(5) 0.4880(6) 0.3753(5) 0.127(4) Uani 0.704(9) 1 d PG B 3
H72A H 0.6805 0.4353 0.3608 0.152 Uiso 0.704(9) 1 calc PR B 3
C73A C 0.5840(5) 0.5656(8) 0.3442(2) 0.115(4) Uani 0.704(9) 1 d PG B 3
H73A H 0.5847 0.5659 0.3085 0.138 Uiso 0.704(9) 1 calc PR B 3
C68B C 0.5294(17) 0.6659(12) 0.3826(11) 0.085(3) Uani 0.296(9) 1 d PG B 4
H68B H 0.4963 0.7342 0.3794 0.102 Uiso 0.296(9) 1 calc PR B 4
C69B C 0.5364(17) 0.6021(19) 0.4310(9) 0.110(3) Uani 0.296(9) 1 d PG B 4
H69B H 0.5081 0.6266 0.4610 0.132 Uiso 0.296(9) 1 calc PR B 4
C70B C 0.5849(16) 0.5022(17) 0.4356(7) 0.124(4) Uani 0.296(9) 1 d PG B 4
H70B H 0.5897 0.4586 0.4687 0.149 Uiso 0.296(9) 1 calc PR B 4
C71B C 0.6264(14) 0.4663(9) 0.3917(10) 0.148(6) Uani 0.296(9) 1 d PG B 4
H71B H 0.6596 0.3980 0.3949 0.177 Uiso 0.296(9) 1 calc PR B 4
C72B C 0.6194(17) 0.5301(14) 0.3433(8) 0.127(4) Uani 0.296(9) 1 d PG B 4
H72B H 0.6478 0.5056 0.3133 0.152 Uiso 0.296(9) 1 calc PR B 4
C73B C 0.5709(18) 0.6300(13) 0.3387(8) 0.115(4) Uani 0.296(9) 1 d PG B 4
H73B H 0.5662 0.6736 0.3056 0.138 Uiso 0.296(9) 1 calc PR B 4
C90A C 0.7868(11) 0.7607(9) 0.1427(5) 0.072(3) Uani 0.444(11) 1 d PG C 5
H90A H 0.8348 0.8067 0.1533 0.087 Uiso 0.444(11) 1 calc PR C 5
C91A C 0.8253(5) 0.6692(12) 0.1264(5) 0.074(4) Uani 0.444(11) 1 d PG C 5
H91A H 0.8997 0.6527 0.1257 0.088 Uiso 0.444(11) 1 calc PR C 5
C92A C 0.7550(12) 0.6018(6) 0.1110(4) 0.092(4) Uani 0.444(11) 1 d PG C 5
H92A H 0.7814 0.5393 0.0998 0.110 Uiso 0.444(11) 1 calc PR C 5
C93A C 0.6461(10) 0.6259(10) 0.1119(5) 0.080(3) Uani 0.444(11) 1 d PG C 5
H93A H 0.5981 0.5799 0.1014 0.096 Uiso 0.444(11) 1 calc PR C 5
C94A C 0.6076(5) 0.7174(12) 0.1283(5) 0.069(3) Uani 0.444(11) 1 d PG C 5
H94A H 0.5332 0.7339 0.1289 0.083 Uiso 0.444(11) 1 calc PR C 5
C95A C 0.6779(13) 0.7848(7) 0.1437(4) 0.070(3) Uani 0.444(11) 1 d PG C 5
H95A H 0.6515 0.8473 0.1548 0.084 Uiso 0.444(11) 1 calc PR C 5
C90B C 0.8221(4) 0.7177(11) 0.1355(4) 0.072(3) Uani 0.556(11) 1 d PG C 6
H90B H 0.8947 0.7301 0.1401 0.087 Uiso 0.556(11) 1 calc PR C 6
C91B C 0.7943(8) 0.6244(8) 0.1207(4) 0.074(4) Uani 0.556(11) 1 d PG C 6
H91B H 0.8479 0.5732 0.1152 0.088 Uiso 0.556(11) 1 calc PR C 6
C92B C 0.6881(11) 0.6063(4) 0.1140(4) 0.092(4) Uani 0.556(11) 1 d PG C 6
H92B H 0.6691 0.5426 0.1038 0.110 Uiso 0.556(11) 1 calc PR C 6
C93B C 0.6097(5) 0.6813(7) 0.1220(4) 0.080(3) Uani 0.556(11) 1 d PG C 6
H93B H 0.5371 0.6689 0.1174 0.096 Uiso 0.556(11) 1 calc PR C 6
C94B C 0.6375(7) 0.7745(5) 0.1368(4) 0.069(3) Uani 0.556(11) 1 d PG C 6
H94B H 0.5839 0.8258 0.1423 0.083 Uiso 0.556(11) 1 calc PR C 6
C95B C 0.7437(10) 0.7927(7) 0.1436(3) 0.070(3) Uani 0.556(11) 1 d PG C 6
H95B H 0.7627 0.8564 0.1537 0.084 Uiso 0.556(11) 1 calc PR C 6
H1 H 0.219(3) 0.357(3) 0.2466(15) 0.031(11) Uiso 0.720(4) 1 d P . .
H2 H 0.282(5) 0.252(5) 0.197(2) 0.07(2) Uiso 0.720(4) 1 d P . .

loop_
_atom_site_aniso_label
_atom_site_aniso_U_11
_atom_site_aniso_U_22
_atom_site_aniso_U_33
_atom_site_aniso_U_23
_atom_site_aniso_U_13
_atom_site_aniso_U_12
O1 0.0248(15) 0.0351(17) 0.0312(18) -0.0137(14) -0.0013(13) 0.0018(12)
O2 0.0248(15) 0.0351(17) 0.0312(18) -0.0137(14) -0.0013(13) 0.0018(12)
Y1 0.03203(18) 0.02896(18) 0.0392(2) -0.00677(15) -0.00979(16) -0.00286(14)
Y2 0.03315(19) 0.0433(2) 0.0317(2) -0.01992(16) 0.00465(15) 0.00196(15)
Y3 0.03276(18) 0.02242(16) 0.02747(19) -0.00834(14) 0.00106(14) 0.00014(13)
Y4 0.03150(18) 0.02341(16) 0.02560(18) -0.00725(14) -0.00557(14) 0.00249(13)
Si1 0.0352(6) 0.0481(6) 0.0346(6) 0.0001(5) -0.0081(5) -0.0043(5)
Si2 0.0589(7) 0.0486(7) 0.0412(7) -0.0091(5) 0.0163(6) 0.0005(5)
Si3 0.0377(6) 0.0535(7) 0.0420(7) -0.0036(5) -0.0055(5) -0.0111(5)
Si4 0.0510(7) 0.0360(6) 0.0444(7) 0.0015(5) -0.0010(5) -0.0001(5)
Si5 0.0348(5) 0.0320(5) 0.0273(5) -0.0145(4) 0.0002(4) 0.0032(4)
Si6 0.0444(6) 0.0325(5) 0.0263(5) -0.0133(4) -0.0060(5) 0.0013(4)
C1 0.0264(18) 0.0356(19) 0.031(2) -0.0098(16) -0.0032(15) -0.0024(14)
C2 0.0325(19) 0.0332(18) 0.036(2) -0.0152(16) -0.0025(16) -0.0042(15)
C3 0.035(2) 0.0275(18) 0.047(2) -0.0089(17) -0.0119(18) -0.0015(15)
C4 0.0335(19) 0.0336(19) 0.036(2) -0.0036(16) -0.0096(17) -0.0092(15)
C5 0.0278(18) 0.0335(19) 0.036(2) -0.0081(16) -0.0055(16) -0.0025(15)
C6 0.049(2) 0.057(2) 0.052(3) -0.029(2) -0.007(2) 0.0004(19)
C7 0.055(2) 0.035(2) 0.064(3) -0.008(2) -0.013(2) 0.0009(18)
C8 0.055(2) 0.053(2) 0.039(2) 0.004(2) -0.003(2) -0.006(2)
C9 0.057(3) 0.058(3) 0.049(3) -0.007(2) 0.005(2) 0.018(2)
C10 0.059(3) 0.048(2) 0.058(3) 0.005(2) -0.003(2) 0.000(2)
C11 0.052(3) 0.086(3) 0.059(3) 0.017(3) -0.024(2) -0.017(2)
C12 0.052(3) 0.083(3) 0.039(3) -0.001(2) -0.005(2) -0.001(2)
C13 0.035(2) 0.043(2) 0.033(2) -0.0153(17) 0.0099(17) 0.0038(16)
C14 0.036(2) 0.037(2) 0.033(2) -0.0159(17) 0.0082(16) 0.0056(16)
C15 0.039(2) 0.039(2) 0.035(2) -0.0117(17) 0.0080(17) 0.0085(16)
C16 0.034(2) 0.057(2) 0.036(2) -0.014(2) 0.0037(17) 0.0096(18)
C17 0.031(2) 0.056(2) 0.040(2) -0.026(2) 0.0079(17) 0.0034(17)
C18 0.064(3) 0.047(2) 0.037(2) -0.0236(19) 0.003(2) 0.003(2)
C19 0.064(3) 0.043(2) 0.055(3) -0.004(2) 0.007(2) 0.011(2)
C20 0.053(3) 0.078(3) 0.046(3) -0.007(2) -0.008(2) 0.013(2)
C21 0.054(3) 0.084(3) 0.061(3) -0.033(3) 0.001(2) -0.016(2)
C22 0.129(5) 0.047(3) 0.096(4) -0.008(3) 0.014(4) -0.001(3)
C23 0.063(3) 0.098(4) 0.054(3) -0.013(3) 0.024(2) -0.001(3)
C24 0.089(4) 0.091(4) 0.039(3) 0.004(3) 0.011(3) 0.001(3)
C25 0.0366(19) 0.0235(17) 0.0265(19) -0.0007(14) -0.0005(15) -0.0058(14)
C26 0.0368(19) 0.0276(17) 0.0238(19) -0.0054(15) 0.0036(15) -0.0026(14)
C27 0.0355(19) 0.0342(19) 0.0254(19) -0.0069(15) -0.0007(16) -0.0013(15)
C28 0.0352(19) 0.0261(17) 0.030(2) -0.0049(15) -0.0022(16) 0.0002(14)
C29 0.0387(19) 0.0214(16) 0.0287(19) -0.0051(14) 0.0044(16) -0.0044(14)
C30 0.041(2) 0.048(2) 0.031(2) -0.0183(17) 0.0031(17) 0.0008(17)
C31 0.051(2) 0.056(2) 0.035(2) -0.0154(19) -0.0118(19) 0.0038(19)
C32 0.041(2) 0.039(2) 0.048(2) -0.0081(18) -0.0050(19) 0.0083(17)
C33 0.055(2) 0.0309(19) 0.041(2) -0.0155(17) -0.0045(19) -0.0005(17)
C34 0.061(3) 0.133(5) 0.080(4) -0.060(3) -0.029(3) 0.005(3)
C35 0.112(5) 0.167(6) 0.145(6) 0.078(5) -0.054(4) -0.096(5)
C36 0.048(3) 0.149(5) 0.118(5) -0.073(4) -0.030(3) 0.038(3)
C37 0.045(2) 0.0232(17) 0.030(2) -0.0039(15) -0.0096(17) 0.0049(15)
C38 0.048(2) 0.0225(17) 0.039(2) -0.0096(16) -0.0157(18) 0.0087(15)
C39 0.050(2) 0.036(2) 0.037(2) -0.0045(17) -0.0105(19) 0.0192(18)
C40 0.035(2) 0.035(2) 0.043(2) -0.0002(18) -0.0109(18) 0.0088(16)
C41 0.047(2) 0.0286(18) 0.032(2) -0.0046(16) -0.0178(18) 0.0103(16)
C42 0.084(3) 0.033(2) 0.051(3) -0.0164(19) -0.018(2) 0.009(2)
C43 0.068(3) 0.067(3) 0.045(3) -0.011(2) 0.001(2) 0.030(2)
C44 0.039(2) 0.056(3) 0.074(3) -0.004(2) -0.009(2) 0.0032(19)
C45 0.067(3) 0.044(2) 0.042(2) -0.0110(19) -0.023(2) 0.004(2)
C46 0.081(3) 0.099(4) 0.062(3) -0.025(3) 0.021(3) -0.008(3)
C47 0.057(3) 0.092(4) 0.102(4) -0.024(3) -0.002(3) -0.014(3)
C48 0.098(4) 0.057(3) 0.084(4) 0.031(3) 0.017(3) 0.012(3)
C49 0.0308(18) 0.0285(17) 0.0229(18) -0.0100(14) 0.0010(14) -0.0021(14)
C50 0.0286(18) 0.0272(17) 0.031(2) -0.0078(15) -0.0019(15) 0.0031(14)
C51 0.0306(18) 0.0290(17) 0.0294(19) -0.0105(15) -0.0042(15) -0.0032(14)
C52 0.0313(18) 0.0253(17) 0.0237(18) -0.0084(14) -0.0033(15) -0.0026(14)
C53 0.058(2) 0.041(2) 0.048(3) -0.0211(19) -0.007(2) 0.0038(18)
C54 0.059(2) 0.047(2) 0.033(2) -0.0124(18) -0.0093(19) -0.0046(19)
C55 0.046(2) 0.058(2) 0.040(2) -0.019(2) 0.0068(19) 0.0075(19)
C56 0.061(2) 0.038(2) 0.040(2) -0.0205(18) -0.006(2) 0.0011(18)
C57 0.063(3) 0.047(2) 0.028(2) -0.0082(18) -0.0037(19) 0.0061(19)
C58 0.058(2) 0.054(2) 0.042(2) -0.021(2) -0.019(2) 0.0029(19)
C59 0.070(3) 0.076(3) 0.054(3) -0.011(3) -0.008(3) 0.031(3)
C60 0.084(3) 0.061(3) 0.049(3) -0.011(2) -0.009(3) 0.019(3)
C61 0.062(3) 0.073(3) 0.041(3) -0.016(2) -0.007(2) 0.017(2)
C62 0.072(4) 0.098(4) 0.075(4) -0.007(3) -0.002(3) 0.003(3)
C63 0.084(4) 0.092(4) 0.064(4) -0.018(3) 0.005(3) -0.018(3)
C64 0.093(4) 0.069(3) 0.058(3) -0.016(3) 0.002(3) 0.005(3)
C68A 0.052(4) 0.120(6) 0.111(8) -0.079(5) -0.028(5) 0.019(4)
C69A 0.077(5) 0.130(9) 0.125(10) -0.026(8) -0.024(5) 0.013(6)
C70A 0.096(7) 0.159(12) 0.116(8) -0.021(9) -0.006(6) -0.063(8)
C71A 0.123(9) 0.107(7) 0.202(16) 0.031(8) -0.075(9) -0.065(7)
C72A 0.104(7) 0.043(5) 0.244(15) -0.037(7) -0.056(7) 0.033(5)
C73A 0.068(5) 0.112(10) 0.205(9) -0.115(8) -0.044(6) 0.023(6)
C68B 0.052(4) 0.120(6) 0.111(8) -0.079(5) -0.028(5) 0.019(4)
C69B 0.077(5) 0.130(9) 0.125(10) -0.026(8) -0.024(5) 0.013(6)
C70B 0.096(7) 0.159(12) 0.116(8) -0.021(9) -0.006(6) -0.063(8)
C71B 0.123(9) 0.107(7) 0.202(16) 0.031(8) -0.075(9) -0.065(7)
C72B 0.104(7) 0.043(5) 0.244(15) -0.037(7) -0.056(7) 0.033(5)
C73B 0.068(5) 0.112(10) 0.205(9) -0.115(8) -0.044(6) 0.023(6)
C90A 0.045(6) 0.081(9) 0.093(6) -0.018(7) -0.016(5) 0.030(4)
C91A 0.091(8) 0.047(8) 0.077(6) -0.001(6) -0.008(6) 0.011(6)
C92A 0.102(12) 0.077(5) 0.096(6) 0.003(4) -0.045(10) 0.001(8)
C93A 0.090(9) 0.062(8) 0.089(7) -0.011(6) -0.025(6) 0.009(5)
C94A 0.034(5) 0.115(9) 0.073(5) -0.049(5) -0.010(4) -0.007(4)
C95A 0.046(7) 0.101(5) 0.075(5) -0.038(4) -0.019(7) 0.006(7)
C90B 0.045(6) 0.081(9) 0.093(6) -0.018(7) -0.016(5) 0.030(4)
C91B 0.091(8) 0.047(8) 0.077(6) -0.001(6) -0.008(6) 0.011(6)
C92B 0.102(12) 0.077(5) 0.096(6) 0.003(4) -0.045(10) 0.001(8)
C93B 0.090(9) 0.062(8) 0.089(7) -0.011(6) -0.025(6) 0.009(5)
C94B 0.034(5) 0.115(9) 0.073(5) -0.049(5) -0.010(4) -0.007(4)
C95B 0.046(7) 0.101(5) 0.075(5) -0.038(4) -0.019(7) 0.006(7)

loop_
_atom_type_symbol
_atom_type_description
_atom_type_scat_dispersion_real
_atom_type_scat_dispersion_imag
_atom_type_scat_source
C C 0.0033 0.0016 'International Tables Vol C Tables 4.2.6.8 and 6.1.1.4'
H H 0.0000 0.0000 'International Tables Vol C Tables 4.2.6.8 and 6.1.1.4'
O O 0.0106 0.0060 'International Tables Vol C Tables 4.2.6.8 and 6.1.1.4'
Si Si 0.0817 0.0704 'International Tables Vol C Tables 4.2.6.8 and 6.1.1.4'
Y Y -2.7962 3.5667 'International Tables Vol C Tables 4.2.6.8 and 6.1.1.4'

loop_
_geom_angle_atom_site_label_1
_geom_angle_atom_site_label_2
_geom_angle_atom_site_label_3
_geom_angle
_geom_angle_site_symmetry_1
_geom_angle_site_symmetry_3
Y1 O1 Y2 118.08(13) . .
Y1 O1 Y3 101.79(11) . .
Y2 O1 Y3 100.89(11) . .
Y4 O2 Y1 100.1(4) . .
Y4 O2 Y2 103.6(3) . .
Y1 O2 Y2 110.1(4) . .
Y4 O2 H2 97(6) . .
Y1 O2 H2 163(6) . .
Y2 O2 H2 61(6) . .
O1 Y1 O2 66.4(2) . .
O1 Y1 C49 84.05(10) . .
O2 Y1 C49 84.5(2) . .
O1 Y1 C1 111.62(10) . .
O2 Y1 C1 137.4(2) . .
C49 Y1 C1 138.02(10) . .
O1 Y1 C4 118.02(11) . .
O2 Y1 C4 90.5(2) . .
C49 Y1 C4 153.08(10) . .
C1 Y1 C4 51.28(10) . .
O1 Y1 C5 100.13(10) . .
O2 Y1 C5 106.5(2) . .
C49 Y1 C5 169.03(10) . .
C1 Y1 C5 31.03(10) . .
C4 Y1 C5 30.63(9) . .
O1 Y1 C3 148.26(10) . .
O2 Y1 C3 106.8(2) . .
C49 Y1 C3 127.17(10) . .
C1 Y1 C3 51.04(10) . .
C4 Y1 C3 30.60(10) . .
C5 Y1 C3 50.43(10) . .
O1 Y1 C2 142.42(10) . .
O2 Y1 C2 136.7(2) . .
C49 Y1 C2 121.28(10) . .
C1 Y1 C2 30.93(9) . .
C4 Y1 C2 50.19(10) . .
C5 Y1 C2 50.28(10) . .
C3 Y1 C2 30.10(10) . .
O1 Y1 Y3 40.04(7) . .
O2 Y1 Y3 81.6(2) . .
C49 Y1 Y3 46.88(7) . .
C1 Y1 Y3 125.84(7) . .
C4 Y1 Y3 157.95(8) . .
C5 Y1 Y3 133.32(7) . .
C3 Y1 Y3 169.96(8) . .
C2 Y1 Y3 141.64(7) . .
O1 Y1 Y4 81.16(7) . .
O2 Y1 Y4 39.4(2) . .
C49 Y1 Y4 47.96(7) . .
C1 Y1 Y4 165.08(7) . .
C4 Y1 Y4 116.55(7) . .
C5 Y1 Y4 142.46(7) . .
C3 Y1 Y4 114.04(7) . .
C2 Y1 Y4 136.27(7) . .
Y3 Y1 Y4 68.857(10) . .
O1 Y1 Si5 110.59(8) . .
O2 Y1 Si5 111.7(2) . .
C49 Y1 Si5 32.44(7) . .
C1 Y1 Si5 108.36(7) . .
C4 Y1 Si5 131.31(8) . .
C5 Y1 Si5 137.93(8) . .
C3 Y1 Si5 100.76(8) . .
C2 Y1 Si5 88.94(7) . .
Y3 Y1 Si5 70.552(18) . .
Y4 Y1 Si5 72.356(18) . .
O1 Y1 Y2 31.39(8) . .
O2 Y1 Y2 35.2(2) . .
C49 Y1 Y2 84.95(7) . .
C1 Y1 Y2 128.85(7) . .
C4 Y1 Y2 105.78(8) . .
C5 Y1 Y2 103.94(7) . .
C3 Y1 Y2 132.87(8) . .
C2 Y1 Y2 153.71(7) . .
Y3 Y1 Y2 57.117(10) . .
Y4 Y1 Y2 58.994(10) . .
Si5 Y1 Y2 117.343(18) . .
O1 Y1 H1 108.7(11) . .
O2 Y1 H1 45.3(11) . .
C49 Y1 H1 73.1(10) . .
C1 Y1 H1 130.4(10) . .
C4 Y1 H1 84.6(10) . .
C5 Y1 H1 114.5(10) . .
C3 Y1 H1 79.6(10) . .
C2 Y1 H1 105.4(11) . .
Y3 Y1 H1 103.6(10) . .
Y4 Y1 H1 34.8(10) . .
Si5 Y1 H1 82.5(10) . .
Y2 Y1 H1 79.1(11) . .
O1 Y2 O2 65.2(3) . .
O1 Y2 C52 83.50(10) . .
O2 Y2 C52 82.0(2) . .
O1 Y2 C17 101.83(11) . .
O2 Y2 C17 106.8(2) . .
C52 Y2 C17 171.01(10) . .
O1 Y2 C16 87.93(11) . .
O2 Y2 C16 124.8(2) . .
C52 Y2 C16 144.64(11) . .
C17 Y2 C16 30.26(10) . .
O1 Y2 C13 132.76(10) . .
O2 Y2 C13 116.0(2) . .
C52 Y2 C13 143.14(11) . .
C17 Y2 C13 30.93(10) . .
C16 Y2 C13 50.95(11) . .
O1 Y2 C15 106.75(10) . .
O2 Y2 C15 154.8(2) . .
C52 Y2 C15 122.00(10) . .
C17 Y2 C15 49.69(11) . .
C16 Y2 C15 30.35(10) . .
C13 Y2 C15 50.34(10) . .
O1 Y2 C14 135.64(10) . .
O2 Y2 C14 145.9(2) . .
C52 Y2 C14 121.54(10) . .
C17 Y2 C14 49.76(10) . .
C16 Y2 C14 49.80(11) . .
C13 Y2 C14 30.56(10) . .
C15 Y2 C14 29.65(10) . .
O1 Y2 Si6 115.87(7) . .
O2 Y2 Si6 105.0(2) . .
C52 Y2 Si6 34.16(7) . .
C17 Y2 Si6 138.19(8) . .
C16 Y2 Si6 130.15(9) . .
C13 Y2 Si6 109.23(8) . .
C15 Y2 Si6 99.95(8) . .
C14 Y2 Si6 89.21(7) . .
O1 Y2 Y3 39.92(7) . .
O2 Y2 Y3 80.9(2) . .
C52 Y2 Y3 47.37(7) . .
C17 Y2 Y3 134.74(8) . .
C16 Y2 Y3 109.02(8) . .
C13 Y2 Y3 158.44(7) . .
C15 Y2 Y3 108.71(7) . .
C14 Y2 Y3 133.02(7) . .
Si6 Y2 Y3 76.57(2) . .
O1 Y2 Y4 78.08(7) . .
O2 Y2 Y4 37.5(2) . .
C52 Y2 Y4 46.51(7) . .
C17 Y2 Y4 141.36(8) . .
C16 Y2 Y4 161.30(8) . .
C13 Y2 Y4 134.09(7) . .
C15 Y2 Y4 167.74(8) . .
C14 Y2 Y4 146.14(7) . .
Si6 Y2 Y4 67.960(19) . .
Y3 Y2 Y4 67.462(10) . .
O1 Y2 Y1 30.53(7) . .
O2 Y2 Y1 34.8(2) . .
C52 Y2 Y1 83.20(7) . .
C17 Y2 Y1 105.10(8) . .
C16 Y2 Y1 105.82(8) . .
C13 Y2 Y1 130.45(8) . .
C15 Y2 Y1 132.31(8) . .
C14 Y2 Y1 154.02(7) . .
Si6 Y2 Y1 116.50(2) . .
Y3 Y2 Y1 56.613(10) . .
Y4 Y2 Y1 56.332(9) . .
O1 Y2 H2 80.4(17) . .
O2 Y2 H2 15.6(17) . .
C52 Y2 H2 86.6(16) . .
C17 Y2 H2 101.3(16) . .
C16 Y2 H2 125.7(16) . .
C13 Y2 H2 103.7(17) . .
C15 Y2 H2 150.7(16) . .
C14 Y2 H2 131.9(17) . .
Si6 Y2 H2 102.1(16) . .
Y3 Y2 H2 95.0(17) . .
Y4 Y2 H2 40.1(16) . .
Y1 Y2 H2 49.9(17) . .
O1 Y3 C49 83.60(10) . .
O1 Y3 C52 82.03(10) . .
C49 Y3 C52 79.65(10) . .
O1 Y3 C51 107.33(10) . .
C49 Y3 C51 61.68(10) . .
C52 Y3 C51 33.84(10) . .
O1 Y3 C50 107.80(10) . .
C49 Y3 C50 33.55(9) . .
C52 Y3 C50 61.76(10) . .
C51 Y3 C50 32.48(10) . .
O1 Y3 C25 153.20(10) . .
C49 Y3 C25 121.69(10) . .
C52 Y3 C25 109.36(10) . .
C51 Y3 C25 93.79(10) . .
C50 Y3 C25 98.89(10) . .
O1 Y3 C29 122.73(10) . .
C49 Y3 C29 152.88(10) . .
C52 Y3 C29 108.21(10) . .
C51 Y3 C29 110.35(10) . .
C50 Y3 C29 127.04(10) . .
C25 Y3 C29 31.27(9) . .
O1 Y3 C26 141.07(10) . .
C49 Y3 C26 105.53(10) . .
C52 Y3 C26 136.48(10) . .
C51 Y3 C26 110.26(10) . .
C50 Y3 C26 98.61(10) . .
C25 Y3 C26 31.05(9) . .
C29 Y3 C26 50.65(10) . .
O1 Y3 C28 103.02(10) . .
C49 Y3 C28 147.27(10) . .
C52 Y3 C28 132.75(10) . .
C51 Y3 C28 140.82(10) . .
C50 Y3 C28 147.91(10) . .
C25 Y3 C28 51.20(9) . .
C29 Y3 C28 30.57(9) . .
C26 Y3 C28 50.20(10) . .
O1 Y3 C27 112.05(10) . .
C49 Y3 C27 117.44(10) . .
C52 Y3 C27 158.09(10) . .
C51 Y3 C27 140.28(10) . .
C50 Y3 C27 124.54(10) . .
C25 Y3 C27 50.84(10) . .
C29 Y3 C27 50.28(10) . .
C26 Y3 C27 30.09(9) . .
C28 Y3 C27 30.29(9) . .
O1 Y3 Y1 38.17(7) . .
C49 Y3 Y1 48.25(7) . .
C52 Y3 Y1 89.89(7) . .
C51 Y3 Y1 96.01(7) . .
C50 Y3 Y1 79.14(7) . .
C25 Y3 Y1 157.21(7) . .
C29 Y3 Y1 152.84(7) . .
C26 Y3 Y1 126.33(7) . .
C28 Y3 Y1 123.09(7) . .
C27 Y3 Y1 111.63(7) . .
O1 Y3 Y2 39.19(8) . .
C49 Y3 Y2 92.73(7) . .
C52 Y3 Y2 46.52(7) . .
C51 Y3 Y2 78.57(7) . .
C50 Y3 Y2 96.89(7) . .
C25 Y3 Y2 136.10(7) . .
C29 Y3 Y2 111.68(7) . .
C26 Y3 Y2 161.74(7) . .
C28 Y3 Y2 112.81(7) . .
C27 Y3 Y2 138.05(7) . .
Y1 Y3 Y2 66.271(10) . .
O2 Y4 C50 109.5(3) . .
O2 Y4 C51 107.8(2) . .
C50 Y4 C51 32.41(9) . .
O2 Y4 C49 85.2(3) . .
C50 Y4 C49 33.11(9) . .
C51 Y4 C49 60.60(10) . .
O2 Y4 C52 81.6(2) . .
C50 Y4 C52 61.21(10) . .
C51 Y4 C52 33.47(9) . .
C49 Y4 C52 77.57(10) . .
O2 Y4 C37 108.7(2) . .
C50 Y4 C37 140.93(10) . .
C51 Y4 C37 135.43(10) . .
C49 Y4 C37 146.75(10) . .
C52 Y4 C37 133.17(10) . .
O2 Y4 C38 116.8(2) . .
C50 Y4 C38 118.86(11) . .
C51 Y4 C38 134.88(10) . .
C49 Y4 C38 115.41(10) . .
C52 Y4 C38 157.17(10) . .
C37 Y4 C38 31.33(10) . .
O2 Y4 C39 145.2(2) . .
C50 Y4 C39 91.43(10) . .
C51 Y4 C39 104.65(11) . .
C49 Y4 C39 100.27(10) . .
C52 Y4 C39 133.18(11) . .
C37 Y4 C39 51.30(11) . .
C38 Y4 C39 30.42(10) . .
O2 Y4 C41 130.0(3) . .
C50 Y4 C41 118.16(10) . .
C51 Y4 C41 104.46(10) . .
C49 Y4 C41 144.62(10) . .
C52 Y4 C41 108.05(10) . .
C37 Y4 C41 31.03(9) . .
C38 Y4 C41 50.22(10) . .
C39 Y4 C41 49.75(11) . .
O2 Y4 C40 158.8(3) . .
C50 Y4 C40 91.63(10) . .
C51 Y4 C40 88.86(10) . .
C49 Y4 C40 115.07(11) . .
C52 Y4 C40 108.06(10) . .
C37 Y4 C40 50.78(10) . .
C38 Y4 C40 50.05(10) . .
C39 Y4 C40 30.33(10) . .
C41 Y4 C40 29.56(10) . .
O2 Y4 Y1 40.5(3) . .
C50 Y4 Y1 78.52(7) . .
C51 Y4 Y1 95.01(7) . .
C49 Y4 Y1 47.60(7) . .
C52 Y4 Y1 88.46(7) . .
C37 Y4 Y1 129.50(7) . .
C38 Y4 Y1 114.25(7) . .
C39 Y4 Y1 124.82(8) . .
C41 Y4 Y1 160.53(7) . .
C40 Y4 Y1 153.89(8) . .
O2 Y4 Y2 38.9(2) . .
C50 Y4 Y2 94.12(7) . .
C51 Y4 Y2 76.20(7) . .
C49 Y4 Y2 88.91(7) . .
C52 Y4 Y2 44.70(7) . .
C37 Y4 Y2 121.13(7) . .
C38 Y4 Y2 146.61(8) . .
C39 Y4 Y2 169.93(8) . .
C41 Y4 Y2 120.20(7) . .
C40 Y4 Y2 140.86(8) . .
Y1 Y4 Y2 64.673(10) . .
O2 Y4 H1 45.6(11) . .
C50 Y4 H1 105.3(10) . .
C51 Y4 H1 128.4(10) . .
C49 Y4 H1 72.2(10) . .
C52 Y4 H1 119.8(10) . .
C37 Y4 H1 95.6(10) . .
C38 Y4 H1 82.8(10) . .
C39 Y4 H1 103.1(10) . .
C41 Y4 H1 126.6(10) . .
C40 Y4 H1 131.8(10) . .
Y1 Y4 H1 34.1(10) . .
Y2 Y4 H1 83.5(10) . .
O2 Y4 H2 15.4(15) . .
C50 Y4 H2 119.5(14) . .
C51 Y4 H2 109.4(14) . .
C49 Y4 H2 99.2(15) . .
C52 Y4 H2 78.6(14) . .
C37 Y4 H2 99.6(14) . .
C38 Y4 H2 115.4(14) . .
C39 Y4 H2 145.8(14) . .
C41 Y4 H2 116.2(15) . .
C40 Y4 H2 145.8(15) . .
Y1 Y4 H2 55.8(15) . .
Y2 Y4 H2 33.9(14) . .
H1 Y4 H2 57.2(18) . .
C12 Si1 C1 114.97(16) . .
C12 Si1 C11 105.8(2) . .
C1 Si1 C11 110.00(16) . .
C12 Si1 C10 107.33(19) . .
C1 Si1 C10 109.85(17) . .
C11 Si1 C10 108.6(2) . .
C24 Si2 C23 107.3(2) . .
C24 Si2 C13 114.28(18) . .
C23 Si2 C13 107.69(18) . .
C24 Si2 C22 107.2(2) . .
C23 Si2 C22 108.5(2) . .
C13 Si2 C22 111.62(19) . .
C34 Si3 C35 109.4(3) . .
C34 Si3 C36 105.5(2) . .
C35 Si3 C36 107.8(3) . .
C34 Si3 C25 114.58(18) . .
C35 Si3 C25 106.42(19) . .
C36 Si3 C25 113.00(18) . .
C37 Si4 C46 113.88(18) . .
C37 Si4 C48 108.19(18) . .
C46 Si4 C48 106.5(2) . .
C37 Si4 C47 112.96(19) . .
C46 Si4 C47 106.2(2) . .
C48 Si4 C47 108.8(2) . .
C53 Si5 C49 113.05(16) . .
C53 Si5 C55 106.33(17) . .
C49 Si5 C55 114.99(15) . .
C53 Si5 C54 106.88(16) . .
C49 Si5 C54 108.28(15) . .
C55 Si5 C54 106.85(17) . .
C53 Si5 Y1 87.29(12) . .
C49 Si5 Y1 46.76(9) . .
C55 Si5 Y1 161.42(12) . .
C54 Si5 Y1 80.27(12) . .
C58 Si6 C52 114.49(16) . .
C58 Si6 C56 105.40(17) . .
C52 Si6 C56 116.10(15) . .
C58 Si6 C57 107.60(17) . .
C52 Si6 C57 106.27(15) . .
C56 Si6 C57 106.46(17) . .
C58 Si6 Y2 157.01(12) . .
C52 Si6 Y2 48.43(10) . .
C56 Si6 Y2 96.97(12) . .
C57 Si6 Y2 70.07(12) . .
C5 C1 C2 106.0(3) . .
C5 C1 Si1 121.9(2) . .
C2 C1 Si1 130.8(3) . .
C5 C1 Y1 74.71(18) . .
C2 C1 Y1 76.00(18) . .
Si1 C1 Y1 124.71(14) . .
C3 C2 C1 109.0(3) . .
C3 C2 C6 123.8(3) . .
C1 C2 C6 126.0(3) . .
C3 C2 Y1 74.20(19) . .
C1 C2 Y1 73.07(18) . .
C6 C2 Y1 128.9(2) . .
C2 C3 C4 108.3(3) . .
C2 C3 C7 127.2(3) . .
C4 C3 C7 124.0(3) . .
C2 C3 Y1 75.70(18) . .
C4 C3 Y1 74.11(18) . .
C7 C3 Y1 122.7(2) . .
C5 C4 C3 107.8(3) . .
C5 C4 C8 126.9(3) . .
C3 C4 C8 125.0(3) . .
C5 C4 Y1 74.75(17) . .
C3 C4 Y1 75.29(18) . .
C8 C4 Y1 120.9(2) . .
C4 C5 C1 108.8(3) . .
C4 C5 C9 124.4(3) . .
C1 C5 C9 126.3(3) . .
C4 C5 Y1 74.62(18) . .
C1 C5 Y1 74.26(18) . .
C9 C5 Y1 123.6(2) . .
C2 C6 H6A 109.5 . .
C2 C6 H6B 109.5 . .
H6A C6 H6B 109.5 . .
C2 C6 H6C 109.5 . .
H6A C6 H6C 109.5 . .
H6B C6 H6C 109.5 . .
C3 C7 H7A 109.5 . .
C3 C7 H7B 109.5 . .
H7A C7 H7B 109.5 . .
C3 C7 H7C 109.5 . .
H7A C7 H7C 109.5 . .
H7B C7 H7C 109.5 . .
C4 C8 H8A 109.5 . .
C4 C8 H8B 109.5 . .
H8A C8 H8B 109.5 . .
C4 C8 H8C 109.5 . .
H8A C8 H8C 109.5 . .
H8B C8 H8C 109.5 . .
C5 C9 H9A 109.5 . .
C5 C9 H9B 109.5 . .
H9A C9 H9B 109.5 . .
C5 C9 H9C 109.5 . .
H9A C9 H9C 109.5 . .
H9B C9 H9C 109.5 . .
Si1 C10 H10A 109.5 . .
Si1 C10 H10B 109.5 . .
H10A C10 H10B 109.5 . .
Si1 C10 H10C 109.5 . .
H10A C10 H10C 109.5 . .
H10B C10 H10C 109.5 . .
Si1 C11 H11A 109.5 . .
Si1 C11 H11B 109.5 . .
H11A C11 H11B 109.5 . .
Si1 C11 H11C 109.5 . .
H11A C11 H11C 109.5 . .
H11B C11 H11C 109.5 . .
Si1 C12 H12A 109.5 . .
Si1 C12 H12B 109.5 . .
H12A C12 H12B 109.5 . .
Si1 C12 H12C 109.5 . .
H12A C12 H12C 109.5 . .
H12B C12 H12C 109.5 . .
C17 C13 C14 105.7(3) . .
C17 C13 Si2 122.6(3) . .
C14 C13 Si2 129.2(3) . .
C17 C13 Y2 74.17(18) . .
C14 C13 Y2 76.81(18) . .
Si2 C13 Y2 128.27(16) . .
C15 C14 C13 108.6(3) . .
C15 C14 C18 124.3(3) . .
C13 C14 C18 126.0(3) . .
C15 C14 Y2 73.98(19) . .
C13 C14 Y2 72.62(18) . .
C18 C14 Y2 128.8(2) . .
C14 C15 C16 108.9(3) . .
C14 C15 C19 126.4(3) . .
C16 C15 C19 124.0(3) . .
C14 C15 Y2 76.37(19) . .
C16 C15 Y2 73.70(19) . .
C19 C15 Y2 124.0(2) . .
C17 C16 C15 107.3(3) . .
C17 C16 C20 127.3(4) . .
C15 C16 C20 124.9(3) . .
C17 C16 Y2 74.7(2) . .
C15 C16 Y2 75.95(19) . .
C20 C16 Y2 120.9(2) . .
C16 C17 C13 109.4(3) . .
C16 C17 C21 124.8(4) . .
C13 C17 C21 125.4(3) . .
C16 C17 Y2 75.07(19) . .
C13 C17 Y2 74.90(18) . .
C21 C17 Y2 122.5(2) . .
C14 C18 H18A 109.5 . .
C14 C18 H18B 109.5 . .
H18A C18 H18B 109.5 . .
C14 C18 H18C 109.5 . .
H18A C18 H18C 109.5 . .
H18B C18 H18C 109.5 . .
C15 C19 H19A 109.5 . .
C15 C19 H19B 109.5 . .
H19A C19 H19B 109.5 . .
C15 C19 H19C 109.5 . .
H19A C19 H19C 109.5 . .
H19B C19 H19C 109.5 . .
C16 C20 H20A 109.5 . .
C16 C20 H20B 109.5 . .
H20A C20 H20B 109.5 . .
C16 C20 H20C 109.5 . .
H20A C20 H20C 109.5 . .
H20B C20 H20C 109.5 . .
C17 C21 H21A 109.5 . .
C17 C21 H21B 109.5 . .
H21A C21 H21B 109.5 . .
C17 C21 H21C 109.5 . .
H21A C21 H21C 109.5 . .
H21B C21 H21C 109.5 . .
Si2 C22 H22A 109.5 . .
Si2 C22 H22B 109.5 . .
H22A C22 H22B 109.5 . .
Si2 C22 H22C 109.5 . .
H22A C22 H22C 109.5 . .
H22B C22 H22C 109.5 . .
Si2 C23 H23A 109.5 . .
Si2 C23 H23B 109.5 . .
H23A C23 H23B 109.5 . .
Si2 C23 H23C 109.5 . .
H23A C23 H23C 109.5 . .
H23B C23 H23C 109.5 . .
Si2 C24 H24A 109.5 . .
Si2 C24 H24B 109.5 . .
H24A C24 H24B 109.5 . .
Si2 C24 H24C 109.5 . .
H24A C24 H24C 109.5 . .
H24B C24 H24C 109.5 . .
C26 C25 C29 106.5(3) . .
C26 C25 Si3 124.8(2) . .
C29 C25 Si3 126.4(2) . .
C26 C25 Y3 76.36(17) . .
C29 C25 Y3 75.20(17) . .
Si3 C25 Y3 127.58(14) . .
C27 C26 C25 109.0(3) . .
C27 C26 C30 123.3(3) . .
C25 C26 C30 127.0(3) . .
C27 C26 Y3 76.72(18) . .
C25 C26 Y3 72.60(17) . .
C30 C26 Y3 124.6(2) . .
C26 C27 C28 107.8(3) . .
C26 C27 C31 126.2(3) . .
C28 C27 C31 125.4(3) . .
C26 C27 Y3 73.19(18) . .
C28 C27 Y3 73.45(18) . .
C31 C27 Y3 126.1(2) . .
C29 C28 C27 108.1(3) . .
C29 C28 C32 127.0(3) . .
C27 C28 C32 124.5(3) . .
C29 C28 Y3 73.31(17) . .
C27 C28 Y3 76.26(18) . .
C32 C28 Y3 122.3(2) . .
C28 C29 C25 108.5(3) . .
C28 C29 C33 124.2(3) . .
C25 C29 C33 126.8(3) . .
C28 C29 Y3 76.12(17) . .
C25 C29 Y3 73.54(16) . .
C33 C29 Y3 122.6(2) . .
C26 C30 H30A 109.5 . .
C26 C30 H30B 109.5 . .
H30A C30 H30B 109.5 . .
C26 C30 H30C 109.5 . .
H30A C30 H30C 109.5 . .
H30B C30 H30C 109.5 . .
C27 C31 H31A 109.5 . .
C27 C31 H31B 109.5 . .
H31A C31 H31B 109.5 . .
C27 C31 H31C 109.5 . .
H31A C31 H31C 109.5 . .
H31B C31 H31C 109.5 . .
C28 C32 H32A 109.5 . .
C28 C32 H32B 109.5 . .
H32A C32 H32B 109.5 . .
C28 C32 H32C 109.5 . .
H32A C32 H32C 109.5 . .
H32B C32 H32C 109.5 . .
C29 C33 H33A 109.5 . .
C29 C33 H33B 109.5 . .
H33A C33 H33B 109.5 . .
C29 C33 H33C 109.5 . .
H33A C33 H33C 109.5 . .
H33B C33 H33C 109.5 . .
Si3 C34 H34A 109.5 . .
Si3 C34 H34B 109.5 . .
H34A C34 H34B 109.5 . .
Si3 C34 H34C 109.5 . .
H34A C34 H34C 109.5 . .
H34B C34 H34C 109.5 . .
Si3 C35 H35A 109.5 . .
Si3 C35 H35B 109.5 . .
H35A C35 H35B 109.5 . .
Si3 C35 H35C 109.5 . .
H35A C35 H35C 109.5 . .
H35B C35 H35C 109.5 . .
Si3 C36 H36A 109.5 . .
Si3 C36 H36B 109.5 . .
H36A C36 H36B 109.5 . .
Si3 C36 H36C 109.5 . .
H36A C36 H36C 109.5 . .
H36B C36 H36C 109.5 . .
C38 C37 C41 105.2(3) . .
C38 C37 Si4 124.9(3) . .
C41 C37 Si4 128.3(3) . .
C38 C37 Y4 74.40(18) . .
C41 C37 Y4 77.16(17) . .
Si4 C37 Y4 124.64(15) . .
C39 C38 C37 109.4(3) . .
C39 C38 C42 124.3(3) . .
C37 C38 C42 126.1(3) . .
C39 C38 Y4 76.46(18) . .
C37 C38 Y4 74.27(17) . .
C42 C38 Y4 119.8(2) . .
C38 C39 C40 107.6(3) . .
C38 C39 C43 128.2(4) . .
C40 C39 C43 123.2(4) . .
C38 C39 Y4 73.12(18) . .
C40 C39 Y4 76.28(19) . .
C43 C39 Y4 125.3(2) . .
C41 C40 C39 108.3(3) . .
C41 C40 C44 127.7(4) . .
C39 C40 C44 123.4(4) . .
C41 C40 Y4 74.77(18) . .
C39 C40 Y4 73.39(18) . .
C44 C40 Y4 124.9(2) . .
C40 C41 C37 109.4(3) . .
C40 C41 C45 123.7(3) . .
C37 C41 C45 125.4(3) . .
C40 C41 Y4 75.68(19) . .
C37 C41 Y4 71.80(17) . .
C45 C41 Y4 129.7(2) . .
C38 C42 H42A 109.5 . .
C38 C42 H42B 109.5 . .
H42A C42 H42B 109.5 . .
C38 C42 H42C 109.5 . .
H42A C42 H42C 109.5 . .
H42B C42 H42C 109.5 . .
C39 C43 H43A 109.5 . .
C39 C43 H43B 109.5 . .
H43A C43 H43B 109.5 . .
C39 C43 H43C 109.5 . .
H43A C43 H43C 109.5 . .
H43B C43 H43C 109.5 . .
C40 C44 H44A 109.5 . .
C40 C44 H44B 109.5 . .
H44A C44 H44B 109.5 . .
C40 C44 H44C 109.5 . .
H44A C44 H44C 109.5 . .
H44B C44 H44C 109.5 . .
C41 C45 H45A 109.5 . .
C41 C45 H45B 109.5 . .
H45A C45 H45B 109.5 . .
C41 C45 H45C 109.5 . .
H45A C45 H45C 109.5 . .
H45B C45 H45C 109.5 . .
Si4 C46 H46A 109.5 . .
Si4 C46 H46B 109.5 . .
H46A C46 H46B 109.5 . .
Si4 C46 H46C 109.5 . .
H46A C46 H46C 109.5 . .
H46B C46 H46C 109.5 . .
Si4 C47 H47A 109.5 . .
Si4 C47 H47B 109.5 . .
H47A C47 H47B 109.5 . .
Si4 C47 H47C 109.5 . .
H47A C47 H47C 109.5 . .
H47B C47 H47C 109.5 . .
Si4 C48 H48A 109.5 . .
Si4 C48 H48B 109.5 . .
H48A C48 H48B 109.5 . .
Si4 C48 H48C 109.5 . .
H48A C48 H48C 109.5 . .
H48B C48 H48C 109.5 . .
C50 C49 Si5 112.7(2) . .
C50 C49 Y3 75.33(17) . .
Si5 C49 Y3 128.78(15) . .
C50 C49 Y1 146.5(2) . .
Si5 C49 Y1 100.80(13) . .
Y3 C49 Y1 84.87(9) . .
C50 C49 Y4 72.87(18) . .
Si5 C49 Y4 131.40(15) . .
Y3 C49 Y4 99.73(11) . .
Y1 C49 Y4 84.44(9) . .
C51 C50 C49 127.5(3) . .
C51 C50 Y4 74.20(18) . .
C49 C50 Y4 74.01(17) . .
C51 C50 Y3 73.66(18) . .
C49 C50 Y3 71.12(16) . .
Y4 C50 Y3 98.65(11) . .
C51 C50 H50 116.3 . .
C49 C50 H50 116.3 . .
Y4 C50 H50 128.2 . .
Y3 C50 H50 133.1 . .
C50 C51 C52 127.7(3) . .
C50 C51 Y3 73.86(18) . .
C52 C51 Y3 72.23(16) . .
C50 C51 Y4 73.39(17) . .
C52 C51 Y4 73.58(17) . .
Y3 C51 Y4 98.44(11) . .
C50 C51 H51 116.2 . .
C52 C51 H51 116.2 . .
Y3 C51 H51 131.4 . .
Y4 C51 H51 130.2 . .
C51 C52 Si6 112.0(2) . .
C51 C52 Y2 150.1(2) . .
Si6 C52 Y2 97.42(13) . .
C51 C52 Y3 73.93(17) . .
Si6 C52 Y3 142.62(15) . .
Y2 C52 Y3 86.10(9) . .
C51 C52 Y4 72.95(16) . .
Si6 C52 Y4 118.40(14) . .
Y2 C52 Y4 88.79(9) . .
Y3 C52 Y4 98.82(10) . .
Si5 C53 H53A 109.5 . .
Si5 C53 H53B 109.5 . .
H53A C53 H53B 109.5 . .
Si5 C53 H53C 109.5 . .
H53A C53 H53C 109.5 . .
H53B C53 H53C 109.5 . .
Si5 C54 H54A 109.5 . .
Si5 C54 H54B 109.5 . .
H54A C54 H54B 109.5 . .
Si5 C54 H54C 109.5 . .
H54A C54 H54C 109.5 . .
H54B C54 H54C 109.5 . .
Si5 C55 H55A 109.5 . .
Si5 C55 H55B 109.5 . .
H55A C55 H55B 109.5 . .
Si5 C55 H55C 109.5 . .
H55A C55 H55C 109.5 . .
H55B C55 H55C 109.5 . .
Si6 C56 H56A 109.5 . .
Si6 C56 H56B 109.5 . .
H56A C56 H56B 109.5 . .
Si6 C56 H56C 109.5 . .
H56A C56 H56C 109.5 . .
H56B C56 H56C 109.5 . .
Si6 C57 H57A 109.5 . .
Si6 C57 H57B 109.5 . .
H57A C57 H57B 109.5 . .
Si6 C57 H57C 109.5 . .
H57A C57 H57C 109.5 . .
H57B C57 H57C 109.5 . .
Si6 C58 H58A 109.5 . .
Si6 C58 H58B 109.5 . .
H58A C58 H58B 109.5 . .
Si6 C58 H58C 109.5 . .
H58A C58 H58C 109.5 . .
H58B C58 H58C 109.5 . .
C60 C59 C61 120.9(4) . 2_775
C60 C59 H59 119.5 . .
C61 C59 H59 119.5 2_775 .
C59 C60 C61 119.9(4) . .
C59 C60 H60 120.0 . .
C61 C60 H60 120.0 . .
C59 C61 C60 119.1(4) 2_775 .
C59 C61 H61 120.4 2_775 .
C60 C61 H61 120.4 . .
C64 C62 C63 120.9(5) 2_766 .
C64 C62 H62 119.5 2_766 .
C63 C62 H62 119.5 . .
C64 C63 C62 120.0(5) . .
C64 C63 H63 120.0 . .
C62 C63 H63 120.0 . .
C63 C64 C62 119.1(5) . 2_766
C63 C64 H64 120.4 . .
C62 C64 H64 120.4 2_766 .
C69A C68A C73A 120.0 . .
C69A C68A H68A 120.0 . .
C73A C68A H68A 120.0 . .
C70A C69A C68A 120.0 . .
C70A C69A H69A 120.0 . .
C68A C69A H69A 120.0 . .
C69A C70A C71A 120.0 . .
C69A C70A H70A 120.0 . .
C71A C70A H70A 120.0 . .
C72A C71A C70A 120.0 . .
C72A C71A H71A 120.0 . .
C70A C71A H71A 120.0 . .
C71A C72A C73A 120.0 . .
C71A C72A H72A 120.0 . .
C73A C72A H72A 120.0 . .
C72A C73A C68A 120.0 . .
C72A C73A H73A 120.0 . .
C68A C73A H73A 120.0 . .
C69B C68B C73B 120.0 . .
C69B C68B H68B 120.0 . .
C73B C68B H68B 120.0 . .
C70B C69B C68B 120.0 . .
C70B C69B H69B 120.0 . .
C68B C69B H69B 120.0 . .
C69B C70B C71B 120.0 . .
C69B C70B H70B 120.0 . .
C71B C70B H70B 120.0 . .
C72B C71B C70B 120.0 . .
C72B C71B H71B 120.0 . .
C70B C71B H71B 120.0 . .
C71B C72B C73B 120.0 . .
C71B C72B H72B 120.0 . .
C73B C72B H72B 120.0 . .
C72B C73B C68B 120.0 . .
C72B C73B H73B 120.0 . .
C68B C73B H73B 120.0 . .
C91A C90A C95A 120.0 . .
C91A C90A H90A 120.0 . .
C95A C90A H90A 120.0 . .
C90A C91A C92A 120.0 . .
C90A C91A H91A 120.0 . .
C92A C91A H91A 120.0 . .
C91A C92A C93A 120.0 . .
C91A C92A H92A 120.0 . .
C93A C92A H92A 120.0 . .
C94A C93A C92A 120.0 . .
C94A C93A H93A 120.0 . .
C92A C93A H93A 120.0 . .
C95A C94A C93A 120.0 . .
C95A C94A H94A 120.0 . .
C93A C94A H94A 120.0 . .
C94A C95A C90A 120.0 . .
C94A C95A H95A 120.0 . .
C90A C95A H95A 120.0 . .
C91B C90B C95B 120.0 . .
C91B C90B H90B 120.0 . .
C95B C90B H90B 120.0 . .
C92B C91B C90B 120.0 . .
C92B C91B H91B 120.0 . .
C90B C91B H91B 120.0 . .
C91B C92B C93B 120.0 . .
C91B C92B H92B 120.0 . .
C93B C92B H92B 120.0 . .
C92B C93B C94B 120.0 . .
C92B C93B H93B 120.0 . .
C94B C93B H93B 120.0 . .
C93B C94B C95B 120.0 . .
C93B C94B H94B 120.0 . .
C95B C94B H94B 120.0 . .
C94B C95B C90B 120.0 . .
C94B C95B H95B 120.0 . .
C90B C95B H95B 120.0 . .

loop_
_geom_bond_atom_site_label_1
_geom_bond_atom_site_label_2
_geom_bond_distance
_geom_bond_site_symmetry_2
O1 Y1 2.141(3) .
O1 Y2 2.195(3) .
O1 Y3 2.229(3) .
O2 Y4 2.207(8) .
O2 Y1 2.257(10) .
O2 Y2 2.279(9) .
O2 H2 0.63(6) .
Y1 C49 2.540(3) .
Y1 C1 2.677(3) .
Y1 C4 2.681(3) .
Y1 C5 2.682(3) .
Y1 C3 2.696(3) .
Y1 C2 2.715(3) .
Y1 Y3 3.3911(5) .
Y1 Y4 3.4234(5) .
Y1 Si5 3.4250(10) .
Y1 Y2 3.7180(5) .
Y1 H1 2.06(4) .
Y1 H2 2.87(6) .
Y2 C52 2.481(3) .
Y2 C17 2.690(3) .
Y2 C16 2.695(3) .
Y2 C13 2.699(3) .
Y2 C15 2.723(3) .
Y2 C14 2.754(3) .
Y2 Si6 3.2881(10) .
Y2 Y3 3.4106(5) .
Y2 Y4 3.5256(5) .
Y2 H2 2.04(6) .
Y3 C49 2.485(3) .
Y3 C52 2.515(3) .
Y3 C51 2.538(3) .
Y3 C50 2.541(3) .
Y3 C25 2.645(3) .
Y3 C29 2.667(3) .
Y3 C26 2.694(3) .
Y3 C28 2.703(3) .
Y3 C27 2.739(3) .
Y4 C50 2.539(3) .
Y4 C51 2.550(3) .
Y4 C49 2.554(3) .
Y4 C52 2.558(3) .
Y4 C37 2.655(3) .
Y4 C38 2.657(3) .
Y4 C39 2.699(3) .
Y4 C41 2.725(3) .
Y4 C40 2.736(3) .
Y4 H1 2.09(4) .
Y4 H2 2.36(6) .
Si1 C12 1.865(4) .
Si1 C1 1.868(3) .
Si1 C11 1.870(4) .
Si1 C10 1.877(4) .
Si2 C24 1.860(5) .
Si2 C23 1.865(4) .
Si2 C13 1.873(4) .
Si2 C22 1.876(4) .
Si3 C34 1.841(4) .
Si3 C35 1.849(5) .
Si3 C36 1.865(5) .
Si3 C25 1.865(3) .
Si4 C37 1.862(3) .
Si4 C46 1.867(5) .
Si4 C48 1.867(4) .
Si4 C47 1.871(4) .
Si5 C53 1.866(3) .
Si5 C49 1.870(3) .
Si5 C55 1.872(3) .
Si5 C54 1.881(3) .
Si6 C58 1.858(3) .
Si6 C52 1.862(3) .
Si6 C56 1.873(3) .
Si6 C57 1.881(4) .
C1 C5 1.433(5) .
C1 C2 1.438(4) .
C2 C3 1.405(5) .
C2 C6 1.514(5) .
C3 C4 1.419(5) .
C3 C7 1.502(4) .
C4 C5 1.417(4) .
C4 C8 1.513(5) .
C5 C9 1.496(5) .
C6 H6A 0.9800 .
C6 H6B 0.9800 .
C6 H6C 0.9800 .
C7 H7A 0.9800 .
C7 H7B 0.9800 .
C7 H7C 0.9800 .
C8 H8A 0.9800 .
C8 H8B 0.9800 .
C8 H8C 0.9800 .
C9 H9A 0.9800 .
C9 H9B 0.9800 .
C9 H9C 0.9800 .
C10 H10A 0.9800 .
C10 H10B 0.9800 .
C10 H10C 0.9800 .
C11 H11A 0.9800 .
C11 H11B 0.9800 .
C11 H11C 0.9800 .
C12 H12A 0.9800 .
C12 H12B 0.9800 .
C12 H12C 0.9800 .
C13 C17 1.437(5) .
C13 C14 1.438(5) .
C14 C15 1.402(5) .
C14 C18 1.513(5) .
C15 C16 1.418(5) .
C15 C19 1.515(5) .
C16 C17 1.405(5) .
C16 C20 1.502(5) .
C17 C21 1.513(5) .
C18 H18A 0.9800 .
C18 H18B 0.9800 .
C18 H18C 0.9800 .
C19 H19A 0.9800 .
C19 H19B 0.9800 .
C19 H19C 0.9800 .
C20 H20A 0.9800 .
C20 H20B 0.9800 .
C20 H20C 0.9800 .
C21 H21A 0.9800 .
C21 H21B 0.9800 .
C21 H21C 0.9800 .
C22 H22A 0.9800 .
C22 H22B 0.9800 .
C22 H22C 0.9800 .
C23 H23A 0.9800 .
C23 H23B 0.9800 .
C23 H23C 0.9800 .
C24 H24A 0.9800 .
C24 H24B 0.9800 .
C24 H24C 0.9800 .
C25 C26 1.430(4) .
C25 C29 1.432(4) .
C26 C27 1.411(4) .
C26 C30 1.510(4) .
C27 C28 1.422(4) .
C27 C31 1.511(4) .
C28 C29 1.416(4) .
C28 C32 1.504(4) .
C29 C33 1.500(4) .
C30 H30A 0.9800 .
C30 H30B 0.9800 .
C30 H30C 0.9800 .
C31 H31A 0.9800 .
C31 H31B 0.9800 .
C31 H31C 0.9800 .
C32 H32A 0.9800 .
C32 H32B 0.9800 .
C32 H32C 0.9800 .
C33 H33A 0.9800 .
C33 H33B 0.9800 .
C33 H33C 0.9800 .
C34 H34A 0.9800 .
C34 H34B 0.9800 .
C34 H34C 0.9800 .
C35 H35A 0.9800 .
C35 H35B 0.9800 .
C35 H35C 0.9800 .
C36 H36A 0.9800 .
C36 H36B 0.9800 .
C36 H36C 0.9800 .
C37 C38 1.434(5) .
C37 C41 1.441(4) .
C38 C39 1.406(5) .
C38 C42 1.517(5) .
C39 C40 1.422(5) .
C39 C43 1.508(5) .
C40 C41 1.393(5) .
C40 C44 1.508(5) .
C41 C45 1.517(5) .
C42 H42A 0.9800 .
C42 H42B 0.9800 .
C42 H42C 0.9800 .
C43 H43A 0.9800 .
C43 H43B 0.9800 .
C43 H43C 0.9800 .
C44 H44A 0.9800 .
C44 H44B 0.9800 .
C44 H44C 0.9800 .
C45 H45A 0.9800 .
C45 H45B 0.9800 .
C45 H45C 0.9800 .
C46 H46A 0.9800 .
C46 H46B 0.9800 .
C46 H46C 0.9800 .
C47 H47A 0.9800 .
C47 H47B 0.9800 .
C47 H47C 0.9800 .
C48 H48A 0.9800 .
C48 H48B 0.9800 .
C48 H48C 0.9800 .
C49 C50 1.452(4) .
C50 C51 1.420(4) .
C50 H50 0.9500 .
C51 C52 1.471(4) .
C51 H51 0.9500 .
C53 H53A 0.9800 .
C53 H53B 0.9800 .
C53 H53C 0.9800 .
C54 H54A 0.9800 .
C54 H54B 0.9800 .
C54 H54C 0.9800 .
C55 H55A 0.9800 .
C55 H55B 0.9800 .
C55 H55C 0.9800 .
C56 H56A 0.9800 .
C56 H56B 0.9800 .
C56 H56C 0.9800 .
C57 H57A 0.9800 .
C57 H57B 0.9800 .
C57 H57C 0.9800 .
C58 H58A 0.9800 .
C58 H58B 0.9800 .
C58 H58C 0.9800 .
C59 C60 1.368(6) .
C59 C61 1.370(6) 2_775
C59 H59 0.9500 .
C60 C61 1.371(5) .
C60 H60 0.9500 .
C61 C59 1.370(6) 2_775
C61 H61 0.9500 .
C62 C64 1.376(6) 2_766
C62 C63 1.376(6) .
C62 H62 0.9500 .
C63 C64 1.355(6) .
C63 H63 0.9500 .
C64 C62 1.376(6) 2_766
C64 H64 0.9500 .
C68A C69A 1.3900 .
C68A C73A 1.3900 .
C68A H68A 0.9500 .
C69A C70A 1.3900 .
C69A H69A 0.9500 .
C70A C71A 1.3900 .
C70A H70A 0.9500 .
C71A C72A 1.3900 .
C71A H71A 0.9500 .
C72A C73A 1.3900 .
C72A H72A 0.9500 .
C73A H73A 0.9500 .
C68B C69B 1.3900 .
C68B C73B 1.3900 .
C68B H68B 0.9500 .
C69B C70B 1.3900 .
C69B H69B 0.9500 .
C70B C71B 1.3900 .
C70B H70B 0.9500 .
C71B C72B 1.3900 .
C71B H71B 0.9500 .
C72B C73B 1.3900 .
C72B H72B 0.9500 .
C73B H73B 0.9500 .
C90A C91A 1.3900 .
C90A C95A 1.3900 .
C90A H90A 0.9500 .
C91A C92A 1.3900 .
C91A H91A 0.9500 .
C92A C93A 1.3900 .
C92A H92A 0.9500 .
C93A C94A 1.3900 .
C93A H93A 0.9500 .
C94A C95A 1.3900 .
C94A H94A 0.9500 .
C95A H95A 0.9500 .
C90B C91B 1.3900 .
C90B C95B 1.3900 .
C90B H90B 0.9500 .
C91B C92B 1.3900 .
C91B H91B 0.9500 .
C92B C93B 1.3900 .
C92B H92B 0.9500 .
C93B C94B 1.3900 .
C93B H93B 0.9500 .
C94B C95B 1.3900 .
C94B H94B 0.9500 .
C95B H95B 0.9500 .

loop_
_geom_torsion_atom_site_label_1
_geom_torsion_atom_site_label_2
_geom_torsion_atom_site_label_3
_geom_torsion_atom_site_label_4
_geom_torsion
_geom_torsion_site_symmetry_1
_geom_torsion_site_symmetry_4
Y2 O1 Y1 O2 3.5(2) . .
Y3 O1 Y1 O2 -105.8(3) . .
Y2 O1 Y1 C49 90.06(14) . .
Y3 O1 Y1 C49 -19.22(11) . .
Y2 O1 Y1 C1 -130.24(13) . .
Y3 O1 Y1 C1 120.48(11) . .
Y2 O1 Y1 C4 -73.70(15) . .
Y3 O1 Y1 C4 177.03(10) . .
Y2 O1 Y1 C5 -100.18(14) . .
Y3 O1 Y1 C5 150.54(11) . .
Y2 O1 Y1 C3 -80.4(2) . .
Y3 O1 Y1 C3 170.31(15) . .
Y2 O1 Y1 C2 -133.84(15) . .
Y3 O1 Y1 C2 116.88(15) . .
Y2 O1 Y1 Y3 109.28(17) . .
Y2 O1 Y1 Y4 41.75(11) . .
Y3 O1 Y1 Y4 -67.52(9) . .
Y2 O1 Y1 Si5 109.04(11) . .
Y3 O1 Y1 Si5 -0.24(12) . .
Y3 O1 Y1 Y2 -109.28(17) . .
Y4 O2 Y1 O1 105.5(3) . .
Y2 O2 Y1 O1 -3.2(2) . .
Y4 O2 Y1 C49 19.6(3) . .
Y2 O2 Y1 C49 -89.1(3) . .
Y4 O2 Y1 C1 -157.67(14) . .
Y2 O2 Y1 C1 93.7(4) . .
Y4 O2 Y1 C4 -134.0(3) . .
Y2 O2 Y1 C4 117.4(3) . .
Y4 O2 Y1 C5 -160.5(2) . .
Y2 O2 Y1 C5 90.9(3) . .
Y4 O2 Y1 C3 -107.7(3) . .
Y2 O2 Y1 C3 143.7(3) . .
Y4 O2 Y1 C2 -111.6(3) . .
Y2 O2 Y1 C2 139.8(2) . .
Y4 O2 Y1 Y3 66.7(3) . .
Y2 O2 Y1 Y3 -41.9(3) . .
Y2 O2 Y1 Y4 -108.6(5) . .
Y4 O2 Y1 Si5 1.6(3) . .
Y2 O2 Y1 Si5 -107.0(3) . .
Y4 O2 Y1 Y2 108.6(5) . .
Y1 O1 Y2 O2 -3.5(2) . .
Y3 O1 Y2 O2 106.3(2) . .
Y1 O1 Y2 C52 -87.62(14) . .
Y3 O1 Y2 C52 22.17(10) . .
Y1 O1 Y2 C17 99.71(14) . .
Y3 O1 Y2 C17 -150.51(11) . .
Y1 O1 Y2 C16 126.75(15) . .
Y3 O1 Y2 C16 -123.47(12) . .
Y1 O1 Y2 C13 99.89(16) . .
Y3 O1 Y2 C13 -150.33(11) . .
Y1 O1 Y2 C15 150.87(13) . .
Y3 O1 Y2 C15 -99.35(11) . .
Y1 O1 Y2 C14 142.85(13) . .
Y3 O1 Y2 C14 -107.37(14) . .
Y1 O1 Y2 Si6 -98.86(12) . .
Y3 O1 Y2 Si6 10.92(12) . .
Y1 O1 Y2 Y3 -109.78(17) . .
Y1 O1 Y2 Y4 -40.77(11) . .
Y3 O1 Y2 Y4 69.01(8) . .
Y3 O1 Y2 Y1 109.78(17) . .
Y4 O2 Y2 O1 -103.2(4) . .
Y1 O2 Y2 O1 3.1(2) . .
Y4 O2 Y2 C52 -16.7(3) . .
Y1 O2 Y2 C52 89.6(3) . .
Y4 O2 Y2 C17 161.3(3) . .
Y1 O2 Y2 C17 -92.4(3) . .
Y4 O2 Y2 C16 -171.49(18) . .
Y1 O2 Y2 C16 -65.2(4) . .
Y4 O2 Y2 C13 129.5(3) . .
Y1 O2 Y2 C13 -124.2(3) . .
Y4 O2 Y2 C15 -179.6(3) . .
Y1 O2 Y2 C15 -73.3(7) . .
Y4 O2 Y2 C14 120.5(3) . .
Y1 O2 Y2 C14 -133.2(3) . .
Y4 O2 Y2 Si6 8.7(4) . .
Y1 O2 Y2 Si6 115.1(3) . .
Y4 O2 Y2 Y3 -64.6(3) . .
Y1 O2 Y2 Y3 41.7(3) . .
Y1 O2 Y2 Y4 106.3(5) . .
Y4 O2 Y2 Y1 -106.3(5) . .
O2 Y1 Y2 O1 -174.4(4) . .
C49 Y1 Y2 O1 -86.85(15) . .
C1 Y1 Y2 O1 65.67(16) . .
C4 Y1 Y2 O1 118.30(16) . .
C5 Y1 Y2 O1 86.64(15) . .
C3 Y1 Y2 O1 134.94(17) . .
C2 Y1 Y2 O1 96.8(2) . .
Y3 Y1 Y2 O1 -46.31(14) . .
Y4 Y1 Y2 O1 -129.85(14) . .
Si5 Y1 Y2 O1 -85.00(14) . .
O1 Y1 Y2 O2 174.4(4) . .
C49 Y1 Y2 O2 87.6(4) . .
C1 Y1 Y2 O2 -119.9(4) . .
C4 Y1 Y2 O2 -67.3(4) . .
C5 Y1 Y2 O2 -98.9(4) . .
C3 Y1 Y2 O2 -50.6(4) . .
C2 Y1 Y2 O2 -88.8(4) . .
Y3 Y1 Y2 O2 128.1(4) . .
Y4 Y1 Y2 O2 44.6(4) . .
Si5 Y1 Y2 O2 89.4(4) . .
O1 Y1 Y2 C52 88.74(15) . .
O2 Y1 Y2 C52 -85.7(4) . .
C49 Y1 Y2 C52 1.89(9) . .
C1 Y1 Y2 C52 154.41(11) . .
C4 Y1 Y2 C52 -152.96(10) . .
C5 Y1 Y2 C52 175.37(10) . .
C3 Y1 Y2 C52 -136.32(12) . .
C2 Y1 Y2 C52 -174.50(18) . .
Y3 Y1 Y2 C52 42.42(7) . .
Y4 Y1 Y2 C52 -41.11(7) . .
Si5 Y1 Y2 C52 3.74(7) . .
O1 Y1 Y2 C17 -87.74(16) . .
O2 Y1 Y2 C17 97.8(4) . .
C49 Y1 Y2 C17 -174.59(11) . .
C1 Y1 Y2 C17 -22.07(12) . .
C4 Y1 Y2 C17 30.56(11) . .
C5 Y1 Y2 C17 -1.11(11) . .
C3 Y1 Y2 C17 47.20(13) . .
C2 Y1 Y2 C17 9.02(18) . .
Y3 Y1 Y2 C17 -134.06(9) . .
Y4 Y1 Y2 C17 142.41(9) . .
Si5 Y1 Y2 C17 -172.74(9) . .
O1 Y1 Y2 C16 -56.33(16) . .
O2 Y1 Y2 C16 129.2(4) . .
C49 Y1 Y2 C16 -143.18(11) . .
C1 Y1 Y2 C16 9.34(12) . .
C4 Y1 Y2 C16 61.97(11) . .
C5 Y1 Y2 C16 30.31(11) . .
C3 Y1 Y2 C16 78.61(13) . .
C2 Y1 Y2 C16 40.43(18) . .
Y3 Y1 Y2 C16 -102.64(8) . .
Y4 Y1 Y2 C16 173.82(8) . .
Si5 Y1 Y2 C16 -141.33(9) . .
O1 Y1 Y2 C13 -108.09(17) . .
O2 Y1 Y2 C13 77.5(4) . .
C49 Y1 Y2 C13 165.06(12) . .
C1 Y1 Y2 C13 -42.42(13) . .
C4 Y1 Y2 C13 10.21(12) . .
C5 Y1 Y2 C13 -21.46(12) . .
C3 Y1 Y2 C13 26.85(14) . .
C2 Y1 Y2 C13 -11.33(19) . .
Y3 Y1 Y2 C13 -154.41(10) . .
Y4 Y1 Y2 C13 122.06(10) . .
Si5 Y1 Y2 C13 166.91(10) . .
O1 Y1 Y2 C15 -39.07(17) . .
O2 Y1 Y2 C15 146.5(4) . .
C49 Y1 Y2 C15 -125.92(12) . .
C1 Y1 Y2 C15 26.60(13) . .
C4 Y1 Y2 C15 79.23(12) . .
C5 Y1 Y2 C15 47.56(12) . .
C3 Y1 Y2 C15 95.87(14) . .
C2 Y1 Y2 C15 57.69(19) . .
Y3 Y1 Y2 C15 -85.39(10) . .
Y4 Y1 Y2 C15 -168.93(10) . .
Si5 Y1 Y2 C15 -124.07(10) . .
O1 Y1 Y2 C14 -74.5(2) . .
O2 Y1 Y2 C14 111.0(4) . .
C49 Y1 Y2 C14 -161.38(18) . .
C1 Y1 Y2 C14 -8.86(19) . .
C4 Y1 Y2 C14 43.77(18) . .
C5 Y1 Y2 C14 12.10(18) . .
C3 Y1 Y2 C14 60.41(19) . .
C2 Y1 Y2 C14 22.2(2) . .
Y3 Y1 Y2 C14 -120.85(16) . .
Y4 Y1 Y2 C14 155.61(16) . .
Si5 Y1 Y2 C14 -159.53(16) . .
O1 Y1 Y2 Si6 96.56(14) . .
O2 Y1 Y2 Si6 -77.9(4) . .
C49 Y1 Y2 Si6 9.72(7) . .
C1 Y1 Y2 Si6 162.24(9) . .
C4 Y1 Y2 Si6 -145.13(7) . .
C5 Y1 Y2 Si6 -176.80(7) . .
C3 Y1 Y2 Si6 -128.49(10) . .
C2 Y1 Y2 Si6 -166.67(16) . .
Y3 Y1 Y2 Si6 50.25(2) . .
Y4 Y1 Y2 Si6 -33.29(2) . .
Si5 Y1 Y2 Si6 11.57(3) . .
O1 Y1 Y2 Y3 46.31(14) . .
O2 Y1 Y2 Y3 -128.1(4) . .
C49 Y1 Y2 Y3 -40.53(7) . .
C1 Y1 Y2 Y3 111.99(9) . .
C4 Y1 Y2 Y3 164.62(7) . .
C5 Y1 Y2 Y3 132.95(7) . .
C3 Y1 Y2 Y3 -178.74(9) . .
C2 Y1 Y2 Y3 143.08(16) . .
Y4 Y1 Y2 Y3 -83.537(12) . .
Si5 Y1 Y2 Y3 -38.68(2) . .
O1 Y1 Y2 Y4 129.85(14) . .
O2 Y1 Y2 Y4 -44.6(4) . .
C49 Y1 Y2 Y4 43.01(7) . .
C1 Y1 Y2 Y4 -164.47(9) . .
C4 Y1 Y2 Y4 -111.85(7) . .
C5 Y1 Y2 Y4 -143.51(7) . .
C3 Y1 Y2 Y4 -95.20(9) . .
C2 Y1 Y2 Y4 -133.38(16) . .
Y3 Y1 Y2 Y4 83.537(12) . .
Si5 Y1 Y2 Y4 44.86(2) . .
Y1 O1 Y3 C49 19.68(11) . .
Y2 O1 Y3 C49 -102.31(11) . .
Y1 O1 Y3 C52 100.08(12) . .
Y2 O1 Y3 C52 -21.92(11) . .
Y1 O1 Y3 C51 77.33(13) . .
Y2 O1 Y3 C51 -44.66(13) . .
Y1 O1 Y3 C50 43.22(14) . .
Y2 O1 Y3 C50 -78.78(12) . .
Y1 O1 Y3 C25 -142.20(19) . .
Y2 O1 Y3 C25 95.8(2) . .
Y1 O1 Y3 C29 -153.36(10) . .
Y2 O1 Y3 C29 84.64(13) . .
Y1 O1 Y3 C26 -87.17(17) . .
Y2 O1 Y3 C26 150.83(12) . .
Y1 O1 Y3 C28 -127.77(11) . .
Y2 O1 Y3 C28 110.24(11) . .
Y1 O1 Y3 C27 -97.37(12) . .
Y2 O1 Y3 C27 140.63(10) . .
Y2 O1 Y3 Y1 -122.00(16) . .
Y1 O1 Y3 Y2 122.00(16) . .
O2 Y1 Y3 O1 63.1(2) . .
C49 Y1 Y3 O1 153.34(15) . .
C1 Y1 Y3 O1 -81.21(15) . .
C4 Y1 Y3 O1 -7.0(2) . .
C5 Y1 Y3 O1 -41.72(16) . .
C3 Y1 Y3 O1 -149.5(4) . .
C2 Y1 Y3 O1 -118.78(16) . .
Y4 Y1 Y3 O1 101.77(12) . .
Si5 Y1 Y3 O1 179.76(12) . .
Y2 Y1 Y3 O1 35.83(12) . .
O1 Y1 Y3 C49 -153.34(15) . .
O2 Y1 Y3 C49 -90.3(2) . .
C1 Y1 Y3 C49 125.45(13) . .
C4 Y1 Y3 C49 -160.3(2) . .
C5 Y1 Y3 C49 164.93(14) . .
C3 Y1 Y3 C49 57.2(4) . .
C2 Y1 Y3 C49 87.87(15) . .
Y4 Y1 Y3 C49 -51.57(10) . .
Si5 Y1 Y3 C49 26.42(10) . .
Y2 Y1 Y3 C49 -117.51(10) . .
O1 Y1 Y3 C52 -77.18(14) . .
O2 Y1 Y3 C52 -14.1(2) . .
C49 Y1 Y3 C52 76.17(12) . .
C1 Y1 Y3 C52 -158.38(11) . .
C4 Y1 Y3 C52 -84.2(2) . .
C5 Y1 Y3 C52 -118.90(13) . .
C3 Y1 Y3 C52 133.4(4) . .
C2 Y1 Y3 C52 164.04(13) . .
Y4 Y1 Y3 C52 24.60(7) . .
Si5 Y1 Y3 C52 102.59(7) . .
Y2 Y1 Y3 C52 -41.35(7) . .
O1 Y1 Y3 C51 -110.52(14) . .
O2 Y1 Y3 C51 -47.4(2) . .
C49 Y1 Y3 C51 42.82(12) . .
C1 Y1 Y3 C51 168.27(11) . .
C4 Y1 Y3 C51 -117.5(2) . .
C5 Y1 Y3 C51 -152.25(13) . .
C3 Y1 Y3 C51 100.0(4) . .
C2 Y1 Y3 C51 130.69(13) . .
Y4 Y1 Y3 C51 -8.75(7) . .
Si5 Y1 Y3 C51 69.24(7) . .
Y2 Y1 Y3 C51 -74.69(7) . .
O1 Y1 Y3 C50 -138.40(14) . .
O2 Y1 Y3 C50 -75.3(2) . .
C49 Y1 Y3 C50 14.94(12) . .
C1 Y1 Y3 C50 140.39(11) . .
C4 Y1 Y3 C50 -145.4(2) . .
C5 Y1 Y3 C50 179.87(13) . .
C3 Y1 Y3 C50 72.1(4) . .
C2 Y1 Y3 C50 102.81(13) . .
Y4 Y1 Y3 C50 -36.63(8) . .
Si5 Y1 Y3 C50 41.36(8) . .
Y2 Y1 Y3 C50 -102.57(8) . .
O1 Y1 Y3 C25 134.5(2) . .
O2 Y1 Y3 C25 -162.4(3) . .
C49 Y1 Y3 C25 -72.2(2) . .
C1 Y1 Y3 C25 53.3(2) . .
C4 Y1 Y3 C25 127.5(3) . .
C5 Y1 Y3 C25 92.8(2) . .
C3 Y1 Y3 C25 -15.0(4) . .
C2 Y1 Y3 C25 15.7(2) . .
Y4 Y1 Y3 C25 -123.74(18) . .
Si5 Y1 Y3 C25 -45.75(18) . .
Y2 Y1 Y3 C25 170.32(18) . .
O1 Y1 Y3 C29 55.7(2) . .
O2 Y1 Y3 C29 118.8(3) . .
C49 Y1 Y3 C29 -150.93(18) . .
C1 Y1 Y3 C29 -25.48(18) . .
C4 Y1 Y3 C29 48.7(3) . .
C5 Y1 Y3 C29 14.00(19) . .
C3 Y1 Y3 C29 -93.7(4) . .
C2 Y1 Y3 C29 -63.06(19) . .
Y4 Y1 Y3 C29 157.50(16) . .
Si5 Y1 Y3 C29 -124.51(16) . .
Y2 Y1 Y3 C29 91.56(16) . .
O1 Y1 Y3 C26 128.83(15) . .
O2 Y1 Y3 C26 -168.1(2) . .
C49 Y1 Y3 C26 -77.82(13) . .
C1 Y1 Y3 C26 47.63(12) . .
C4 Y1 Y3 C26 121.8(2) . .
C5 Y1 Y3 C26 87.11(13) . .
C3 Y1 Y3 C26 -20.6(4) . .
C2 Y1 Y3 C26 10.05(14) . .
Y4 Y1 Y3 C26 -129.39(8) . .
Si5 Y1 Y3 C26 -51.40(9) . .
Y2 Y1 Y3 C26 164.66(8) . .
O1 Y1 Y3 C28 66.82(15) . .
O2 Y1 Y3 C28 129.9(2) . .
C49 Y1 Y3 C28 -139.84(13) . .
C1 Y1 Y3 C28 -14.39(12) . .
C4 Y1 Y3 C28 59.8(2) . .
C5 Y1 Y3 C28 25.09(13) . .
C3 Y1 Y3 C28 -82.7(4) . .
C2 Y1 Y3 C28 -51.97(14) . .
Y4 Y1 Y3 C28 168.59(9) . .
Si5 Y1 Y3 C28 -113.42(9) . .
Y2 Y1 Y3 C28 102.65(9) . .
O1 Y1 Y3 C27 98.57(14) . .
O2 Y1 Y3 C27 161.7(2) . .
C49 Y1 Y3 C27 -108.08(12) . .
C1 Y1 Y3 C27 17.37(11) . .
C4 Y1 Y3 C27 91.6(2) . .
C5 Y1 Y3 C27 56.85(13) . .
C3 Y1 Y3 C27 -50.9(4) . .
C2 Y1 Y3 C27 -20.21(13) . .
Y4 Y1 Y3 C27 -159.65(7) . .
Si5 Y1 Y3 C27 -81.66(8) . .
Y2 Y1 Y3 C27 134.40(7) . .
O1 Y1 Y3 Y2 -35.83(12) . .
O2 Y1 Y3 Y2 27.2(2) . .
C49 Y1 Y3 Y2 117.51(10) . .
C1 Y1 Y3 Y2 -117.04(9) . .
C4 Y1 Y3 Y2 -42.83(19) . .
C5 Y1 Y3 Y2 -77.55(10) . .
C3 Y1 Y3 Y2 174.7(4) . .
C2 Y1 Y3 Y2 -154.61(11) . .
Y4 Y1 Y3 Y2 65.943(11) . .
Si5 Y1 Y3 Y2 143.932(19) . .
O2 Y2 Y3 O1 -62.0(2) . .
C52 Y2 Y3 O1 -149.37(15) . .
C17 Y2 Y3 O1 42.72(16) . .
C16 Y2 Y3 O1 61.86(14) . .
C13 Y2 Y3 O1 81.6(2) . .
C15 Y2 Y3 O1 93.98(14) . .
C14 Y2 Y3 O1 114.11(15) . .
Si6 Y2 Y3 O1 -169.90(11) . .
Y4 Y2 Y3 O1 -98.48(11) . .
Y1 Y2 Y3 O1 -34.93(11) . .
O1 Y2 Y3 C49 76.41(13) . .
O2 Y2 Y3 C49 14.5(2) . .
C52 Y2 Y3 C49 -72.96(12) . .
C17 Y2 Y3 C49 119.13(13) . .
C16 Y2 Y3 C49 138.27(11) . .
C13 Y2 Y3 C49 158.0(2) . .
C15 Y2 Y3 C49 170.39(11) . .
C14 Y2 Y3 C49 -169.47(12) . .
Si6 Y2 Y3 C49 -93.49(7) . .
Y4 Y2 Y3 C49 -22.07(7) . .
Y1 Y2 Y3 C49 41.49(7) . .
O1 Y2 Y3 C52 149.37(15) . .
O2 Y2 Y3 C52 87.4(2) . .
C17 Y2 Y3 C52 -167.91(14) . .
C16 Y2 Y3 C52 -148.77(13) . .
C13 Y2 Y3 C52 -129.0(2) . .
C15 Y2 Y3 C52 -116.65(12) . .
C14 Y2 Y3 C52 -96.52(14) . .
Si6 Y2 Y3 C52 -20.53(9) . .
Y4 Y2 Y3 C52 50.89(9) . .
Y1 Y2 Y3 C52 114.45(9) . .
O1 Y2 Y3 C51 136.79(13) . .
O2 Y2 Y3 C51 74.8(2) . .
C52 Y2 Y3 C51 -12.58(11) . .
C17 Y2 Y3 C51 179.51(13) . .
C16 Y2 Y3 C51 -161.35(11) . .
C13 Y2 Y3 C51 -141.6(2) . .
C15 Y2 Y3 C51 -129.23(11) . .
C14 Y2 Y3 C51 -109.09(12) . .
Si6 Y2 Y3 C51 -33.11(7) . .
Y4 Y2 Y3 C51 38.31(7) . .
Y1 Y2 Y3 C51 101.87(7) . .
O1 Y2 Y3 C50 109.83(13) . .
O2 Y2 Y3 C50 47.9(2) . .
C52 Y2 Y3 C50 -39.54(12) . .
C17 Y2 Y3 C50 152.55(13) . .
C16 Y2 Y3 C50 171.69(11) . .
C13 Y2 Y3 C50 -168.6(2) . .
C15 Y2 Y3 C50 -156.19(11) . .
C14 Y2 Y3 C50 -136.05(12) . .
Si6 Y2 Y3 C50 -60.07(7) . .
Y4 Y2 Y3 C50 11.35(7) . .
Y1 Y2 Y3 C50 74.91(7) . .
O1 Y2 Y3 C25 -139.68(15) . .
O2 Y2 Y3 C25 158.4(2) . .
C52 Y2 Y3 C25 70.95(13) . .
C17 Y2 Y3 C25 -96.96(15) . .
C16 Y2 Y3 C25 -77.82(13) . .
C13 Y2 Y3 C25 -58.1(2) . .
C15 Y2 Y3 C25 -45.71(13) . .
C14 Y2 Y3 C25 -25.57(14) . .
Si6 Y2 Y3 C25 50.42(10) . .
Y4 Y2 Y3 C25 121.84(10) . .
Y1 Y2 Y3 C25 -174.61(10) . .
O1 Y2 Y3 C29 -115.67(14) . .
O2 Y2 Y3 C29 -177.6(2) . .
C52 Y2 Y3 C29 94.96(12) . .
C17 Y2 Y3 C29 -72.95(13) . .
C16 Y2 Y3 C29 -53.81(12) . .
C13 Y2 Y3 C29 -34.1(2) . .
C15 Y2 Y3 C29 -21.69(11) . .
C14 Y2 Y3 C29 -1.55(13) . .
Si6 Y2 Y3 C29 74.43(8) . .
Y4 Y2 Y3 C29 145.85(8) . .
Y1 Y2 Y3 C29 -150.59(8) . .
O1 Y2 Y3 C26 -102.2(3) . .
O2 Y2 Y3 C26 -164.2(3) . .
C52 Y2 Y3 C26 108.4(2) . .
C17 Y2 Y3 C26 -59.5(2) . .
C16 Y2 Y3 C26 -40.4(2) . .
C13 Y2 Y3 C26 -20.6(3) . .
C15 Y2 Y3 C26 -8.3(2) . .
C14 Y2 Y3 C26 11.9(2) . .
Si6 Y2 Y3 C26 87.9(2) . .
Y4 Y2 Y3 C26 159.3(2) . .
Y1 Y2 Y3 C26 -137.2(2) . .
O1 Y2 Y3 C28 -82.59(14) . .
O2 Y2 Y3 C28 -144.5(2) . .
C52 Y2 Y3 C28 128.03(12) . .
C17 Y2 Y3 C28 -39.88(13) . .
C16 Y2 Y3 C28 -20.73(12) . .
C13 Y2 Y3 C28 -1.0(2) . .
C15 Y2 Y3 C28 11.38(11) . .
C14 Y2 Y3 C28 31.52(13) . .
Si6 Y2 Y3 C28 107.50(8) . .
Y4 Y2 Y3 C28 178.92(8) . .
Y1 Y2 Y3 C28 -117.52(8) . .
O1 Y2 Y3 C27 -61.58(15) . .
O2 Y2 Y3 C27 -123.5(2) . .
C52 Y2 Y3 C27 149.05(14) . .
C17 Y2 Y3 C27 -18.86(15) . .
C16 Y2 Y3 C27 0.28(14) . .
C13 Y2 Y3 C27 20.0(2) . .
C15 Y2 Y3 C27 32.40(13) . .
C14 Y2 Y3 C27 52.53(14) . .
Si6 Y2 Y3 C27 128.52(10) . .
Y4 Y2 Y3 C27 -160.06(10) . .
Y1 Y2 Y3 C27 -96.51(10) . .
O1 Y2 Y3 Y1 34.93(11) . .
O2 Y2 Y3 Y1 -27.0(2) . .
C52 Y2 Y3 Y1 -114.45(9) . .
C17 Y2 Y3 Y1 77.65(11) . .
C16 Y2 Y3 Y1 96.79(9) . .
C13 Y2 Y3 Y1 116.5(2) . .
C15 Y2 Y3 Y1 128.90(8) . .
C14 Y2 Y3 Y1 149.04(10) . .
Si6 Y2 Y3 Y1 -134.976(19) . .
Y4 Y2 Y3 Y1 -63.555(10) . .
Y1 O2 Y4 C50 -42.2(3) . .
Y2 O2 Y4 C50 71.5(4) . .
Y1 O2 Y4 C51 -76.4(3) . .
Y2 O2 Y4 C51 37.3(4) . .
Y1 O2 Y4 C49 -19.4(3) . .
Y2 O2 Y4 C49 94.3(3) . .
Y1 O2 Y4 C52 -97.5(3) . .
Y2 O2 Y4 C52 16.2(3) . .
Y1 O2 Y4 C37 129.6(2) . .
Y2 O2 Y4 C37 -116.7(3) . .
Y1 O2 Y4 C38 96.7(3) . .
Y2 O2 Y4 C38 -149.6(2) . .
Y1 O2 Y4 C39 81.6(5) . .
Y2 O2 Y4 C39 -164.66(17) . .
Y1 O2 Y4 C41 155.91(16) . .
Y2 O2 Y4 C41 -90.4(4) . .
Y1 O2 Y4 C40 143.5(5) . .
Y2 O2 Y4 C40 -102.8(6) . .
Y2 O2 Y4 Y1 113.7(5) . .
Y1 O2 Y4 Y2 -113.7(5) . .
O1 Y1 Y4 O2 -63.4(3) . .
C49 Y1 Y4 O2 -153.3(4) . .
C1 Y1 Y4 O2 86.4(4) . .
C4 Y1 Y4 O2 53.6(4) . .
C5 Y1 Y4 O2 31.7(4) . .
C3 Y1 Y4 O2 87.4(4) . .
C2 Y1 Y4 O2 112.7(4) . .
Y3 Y1 Y4 O2 -103.0(3) . .
Si5 Y1 Y4 O2 -178.4(3) . .
Y2 Y1 Y4 O2 -39.5(3) . .
O1 Y1 Y4 C50 76.34(10) . .
O2 Y1 Y4 C50 139.7(3) . .
C49 Y1 Y4 C50 -13.60(11) . .
C1 Y1 Y4 C50 -133.8(3) . .
C4 Y1 Y4 C50 -166.67(11) . .
C5 Y1 Y4 C50 171.50(14) . .
C3 Y1 Y4 C50 -132.85(11) . .
C2 Y1 Y4 C50 -107.54(12) . .
Y3 Y1 Y4 C50 36.74(7) . .
Si5 Y1 Y4 C50 -38.68(7) . .
Y2 Y1 Y4 C50 100.21(7) . .
O1 Y1 Y4 C51 48.29(11) . .
O2 Y1 Y4 C51 111.7(3) . .
C49 Y1 Y4 C51 -41.65(12) . .
C1 Y1 Y4 C51 -161.9(3) . .
C4 Y1 Y4 C51 165.28(11) . .
C5 Y1 Y4 C51 143.44(14) . .
C3 Y1 Y4 C51 -160.90(11) . .
C2 Y1 Y4 C51 -135.59(13) . .
Y3 Y1 Y4 C51 8.69(7) . .
Si5 Y1 Y4 C51 -66.74(7) . .
Y2 Y1 Y4 C51 72.16(7) . .
O1 Y1 Y4 C49 89.94(12) . .
O2 Y1 Y4 C49 153.3(4) . .
C1 Y1 Y4 C49 -120.2(3) . .
C4 Y1 Y4 C49 -153.07(13) . .
C5 Y1 Y4 C49 -174.91(15) . .
C3 Y1 Y4 C49 -119.25(13) . .
C2 Y1 Y4 C49 -93.94(14) . .
Y3 Y1 Y4 C49 50.34(9) . .
Si5 Y1 Y4 C49 -25.08(9) . .
Y2 Y1 Y4 C49 113.81(9) . .
O1 Y1 Y4 C52 15.43(10) . .
O2 Y1 Y4 C52 78.8(3) . .
C49 Y1 Y4 C52 -74.51(11) . .
C1 Y1 Y4 C52 165.3(3) . .
C4 Y1 Y4 C52 132.42(11) . .
C5 Y1 Y4 C52 110.58(14) . .
C3 Y1 Y4 C52 166.24(11) . .
C2 Y1 Y4 C52 -168.45(12) . .
Y3 Y1 Y4 C52 -24.17(7) . .
Si5 Y1 Y4 C52 -99.60(7) . .
Y2 Y1 Y4 C52 39.30(7) . .
O1 Y1 Y4 C37 -134.42(12) . .
O2 Y1 Y4 C37 -71.0(4) . .
C49 Y1 Y4 C37 135.63(13) . .
C1 Y1 Y4 C37 15.4(3) . .
C4 Y1 Y4 C37 -17.44(13) . .
C5 Y1 Y4 C37 -39.27(15) . .
C3 Y1 Y4 C37 16.39(13) . .
C2 Y1 Y4 C37 41.69(14) . .
Y3 Y1 Y4 C37 -174.02(10) . .
Si5 Y1 Y4 C37 110.55(10) . .
Y2 Y1 Y4 C37 -110.56(10) . .
O1 Y1 Y4 C38 -166.99(12) . .
O2 Y1 Y4 C38 -103.6(4) . .
C49 Y1 Y4 C38 103.07(13) . .
C1 Y1 Y4 C38 -17.2(3) . .
C4 Y1 Y4 C38 -50.01(12) . .
C5 Y1 Y4 C38 -71.84(15) . .
C3 Y1 Y4 C38 -16.18(12) . .
C2 Y1 Y4 C38 9.12(14) . .
Y3 Y1 Y4 C38 153.41(9) . .
Si5 Y1 Y4 C38 77.98(9) . .
Y2 Y1 Y4 C38 -143.12(9) . .
O1 Y1 Y4 C39 160.02(12) . .
O2 Y1 Y4 C39 -136.6(4) . .
C49 Y1 Y4 C39 70.08(13) . .
C1 Y1 Y4 C39 -50.2(3) . .
C4 Y1 Y4 C39 -82.99(13) . .
C5 Y1 Y4 C39 -104.83(15) . .
C3 Y1 Y4 C39 -49.17(13) . .
C2 Y1 Y4 C39 -23.86(14) . .
Y3 Y1 Y4 C39 120.42(10) . .
Si5 Y1 Y4 C39 44.99(10) . .
Y2 Y1 Y4 C39 -176.11(10) . .
O1 Y1 Y4 C41 -133.2(2) . .
O2 Y1 Y4 C41 -69.8(4) . .
C49 Y1 Y4 C41 136.9(2) . .
C1 Y1 Y4 C41 16.6(4) . .
C4 Y1 Y4 C41 -16.2(2) . .
C5 Y1 Y4 C41 -38.0(3) . .
C3 Y1 Y4 C41 17.6(2) . .
C2 Y1 Y4 C41 42.9(3) . .
Y3 Y1 Y4 C41 -172.8(2) . .
Si5 Y1 Y4 C41 111.8(2) . .
Y2 Y1 Y4 C41 -109.3(2) . .
O1 Y1 Y4 C40 145.95(18) . .
O2 Y1 Y4 C40 -150.6(4) . .
C49 Y1 Y4 C40 56.01(19) . .
C1 Y1 Y4 C40 -64.2(3) . .
C4 Y1 Y4 C40 -97.06(19) . .
C5 Y1 Y4 C40 -118.9(2) . .
C3 Y1 Y4 C40 -63.24(19) . .
C2 Y1 Y4 C40 -37.93(19) . .
Y3 Y1 Y4 C40 106.35(17) . .
Si5 Y1 Y4 C40 30.92(17) . .
Y2 Y1 Y4 C40 169.82(17) . .
O1 Y1 Y4 Y2 -23.87(8) . .
O2 Y1 Y4 Y2 39.5(3) . .
C49 Y1 Y4 Y2 -113.81(9) . .
C1 Y1 Y4 Y2 126.0(3) . .
C4 Y1 Y4 Y2 93.12(9) . .
C5 Y1 Y4 Y2 71.28(12) . .
C3 Y1 Y4 Y2 126.94(9) . .
C2 Y1 Y4 Y2 152.25(10) . .
Y3 Y1 Y4 Y2 -63.466(11) . .
Si5 Y1 Y4 Y2 -138.894(18) . .
O1 Y2 Y4 O2 64.6(4) . .
C52 Y2 Y4 O2 157.0(4) . .
C17 Y2 Y4 O2 -29.5(4) . .
C16 Y2 Y4 O2 22.3(5) . .
C13 Y2 Y4 O2 -75.0(4) . .
C15 Y2 Y4 O2 179(19) . .
C14 Y2 Y4 O2 -119.9(4) . .
Si6 Y2 Y4 O2 -170.9(4) . .
Y3 Y2 Y4 O2 105.0(4) . .
Y1 Y2 Y4 O2 41.1(4) . .
O1 Y2 Y4 C50 -51.75(10) . .
O2 Y2 Y4 C50 -116.4(4) . .
C52 Y2 Y4 C50 40.60(12) . .
C17 Y2 Y4 C50 -145.84(15) . .
C16 Y2 Y4 C50 -94.1(3) . .
C13 Y2 Y4 C50 168.65(13) . .
C15 Y2 Y4 C50 62.8(4) . .
C14 Y2 Y4 C50 123.71(14) . .
Si6 Y2 Y4 C50 72.76(7) . .
Y3 Y2 Y4 C50 -11.31(7) . .
Y1 Y2 Y4 C50 -75.24(7) . .
O1 Y2 Y4 C51 -78.96(10) . .
O2 Y2 Y4 C51 -143.6(4) . .
C52 Y2 Y4 C51 13.38(12) . .
C17 Y2 Y4 C51 -173.06(15) . .
C16 Y2 Y4 C51 -121.3(3) . .
C13 Y2 Y4 C51 141.43(13) . .
C15 Y2 Y4 C51 35.6(4) . .
C14 Y2 Y4 C51 96.49(15) . .
Si6 Y2 Y4 C51 45.55(7) . .
Y3 Y2 Y4 C51 -38.52(7) . .
Y1 Y2 Y4 C51 -102.45(7) . .
O1 Y2 Y4 C49 -19.02(10) . .
O2 Y2 Y4 C49 -83.6(4) . .
C52 Y2 Y4 C49 73.32(12) . .
C17 Y2 Y4 C49 -113.12(14) . .
C16 Y2 Y4 C49 -61.4(3) . .
C13 Y2 Y4 C49 -158.63(12) . .
C15 Y2 Y4 C49 95.5(4) . .
C14 Y2 Y4 C49 156.43(14) . .
Si6 Y2 Y4 C49 105.49(7) . .
Y3 Y2 Y4 C49 21.42(7) . .
Y1 Y2 Y4 C49 -42.51(7) . .
O1 Y2 Y4 C52 -92.35(12) . .
O2 Y2 Y4 C52 -157.0(4) . .
C17 Y2 Y4 C52 173.56(16) . .
C16 Y2 Y4 C52 -134.7(3) . .
C13 Y2 Y4 C52 128.05(14) . .
C15 Y2 Y4 C52 22.2(4) . .
C14 Y2 Y4 C52 83.11(16) . .
Si6 Y2 Y4 C52 32.17(10) . .
Y3 Y2 Y4 C52 -51.91(10) . .
Y1 Y2 Y4 C52 -115.84(10) . .
O1 Y2 Y4 C37 145.92(11) . .
O2 Y2 Y4 C37 81.3(4) . .
C52 Y2 Y4 C37 -121.74(13) . .
C17 Y2 Y4 C37 51.82(15) . .
C16 Y2 Y4 C37 103.6(3) . .
C13 Y2 Y4 C37 6.32(13) . .
C15 Y2 Y4 C37 -99.5(4) . .
C14 Y2 Y4 C37 -38.63(15) . .
Si6 Y2 Y4 C37 -89.57(9) . .
Y3 Y2 Y4 C37 -173.64(8) . .
Y1 Y2 Y4 C37 122.43(8) . .
O1 Y2 Y4 C38 119.67(15) . .
O2 Y2 Y4 C38 55.1(4) . .
C52 Y2 Y4 C38 -147.98(17) . .
C17 Y2 Y4 C38 25.57(19) . .
C16 Y2 Y4 C38 77.3(3) . .
C13 Y2 Y4 C38 -19.93(17) . .
C15 Y2 Y4 C38 -125.8(4) . .
C14 Y2 Y4 C38 -64.87(19) . .
Si6 Y2 Y4 C38 -115.82(14) . .
Y3 Y2 Y4 C38 160.11(13) . .
Y1 Y2 Y4 C38 96.18(13) . .
O1 Y2 Y4 C39 -175.1(5) . .
O2 Y2 Y4 C39 120.3(6) . .
C52 Y2 Y4 C39 -82.7(5) . .
C17 Y2 Y4 C39 90.8(5) . .
C16 Y2 Y4 C39 142.6(5) . .
C13 Y2 Y4 C39 45.3(5) . .
C15 Y2 Y4 C39 -60.5(6) . .
C14 Y2 Y4 C39 0.4(5) . .
Si6 Y2 Y4 C39 -50.6(5) . .
Y3 Y2 Y4 C39 -134.6(5) . .
Y1 Y2 Y4 C39 161.4(5) . .
O1 Y2 Y4 C41 -177.86(11) . .
O2 Y2 Y4 C41 117.5(4) . .
C52 Y2 Y4 C41 -85.51(13) . .
C17 Y2 Y4 C41 88.05(15) . .
C16 Y2 Y4 C41 139.8(3) . .
C13 Y2 Y4 C41 42.54(14) . .
C15 Y2 Y4 C41 -63.3(4) . .
C14 Y2 Y4 C41 -2.40(15) . .
Si6 Y2 Y4 C41 -53.35(9) . .
Y3 Y2 Y4 C41 -137.42(9) . .
Y1 Y2 Y4 C41 158.65(9) . .
O1 Y2 Y4 C40 -149.43(14) . .
O2 Y2 Y4 C40 146.0(4) . .
C52 Y2 Y4 C40 -57.08(15) . .
C17 Y2 Y4 C40 116.47(17) . .
C16 Y2 Y4 C40 168.2(3) . .
C13 Y2 Y4 C40 70.97(16) . .
C15 Y2 Y4 C40 -34.9(4) . .
C14 Y2 Y4 C40 26.03(17) . .
Si6 Y2 Y4 C40 -24.92(12) . .
Y3 Y2 Y4 C40 -108.99(12) . .
Y1 Y2 Y4 C40 -172.92(12) . .
O1 Y2 Y4 Y1 23.49(7) . .
O2 Y2 Y4 Y1 -41.1(4) . .
C52 Y2 Y4 Y1 115.84(10) . .
C17 Y2 Y4 Y1 -70.61(13) . .
C16 Y2 Y4 Y1 -18.9(2) . .
C13 Y2 Y4 Y1 -116.11(11) . .
C15 Y2 Y4 Y1 138.0(4) . .
C14 Y2 Y4 Y1 -161.05(13) . .
Si6 Y2 Y4 Y1 148.00(2) . .
Y3 Y2 Y4 Y1 63.931(11) . .
O1 Y1 Si5 C53 -162.73(14) . .
O2 Y1 Si5 C53 -90.8(3) . .
C49 Y1 Si5 C53 -125.63(18) . .
C1 Y1 Si5 C53 74.63(14) . .
C4 Y1 Si5 C53 20.49(16) . .
C5 Y1 Si5 C53 63.10(16) . .
C3 Y1 Si5 C53 22.32(14) . .
C2 Y1 Si5 C53 50.15(14) . .
Y3 Y1 Si5 C53 -162.89(12) . .
Y4 Y1 Si5 C53 -89.69(12) . .
Y2 Y1 Si5 C53 -129.07(12) . .
O1 Y1 Si5 C49 -37.09(15) . .
O2 Y1 Si5 C49 34.9(3) . .
C1 Y1 Si5 C49 -159.74(15) . .
C4 Y1 Si5 C49 146.12(16) . .
C5 Y1 Si5 C49 -171.27(16) . .
C3 Y1 Si5 C49 147.95(15) . .
C2 Y1 Si5 C49 175.78(15) . .
Y3 Y1 Si5 C49 -37.26(13) . .
Y4 Y1 Si5 C49 35.94(13) . .
Y2 Y1 Si5 C49 -3.44(13) . .
O1 Y1 Si5 C55 -24.8(4) . .
O2 Y1 Si5 C55 47.2(4) . .
C49 Y1 Si5 C55 12.3(4) . .
C1 Y1 Si5 C55 -147.4(4) . .
C4 Y1 Si5 C55 158.5(4) . .
C5 Y1 Si5 C55 -158.9(4) . .
C3 Y1 Si5 C55 160.3(4) . .
C2 Y1 Si5 C55 -171.9(4) . .
Y3 Y1 Si5 C55 -24.9(4) . .
Y4 Y1 Si5 C55 48.3(4) . .
Y2 Y1 Si5 C55 8.9(4) . .
O1 Y1 Si5 C54 89.64(14) . .
O2 Y1 Si5 C54 161.6(3) . .
C49 Y1 Si5 C54 126.73(17) . .
C1 Y1 Si5 C54 -33.01(13) . .
C4 Y1 Si5 C54 -87.15(15) . .
C5 Y1 Si5 C54 -44.54(16) . .
C3 Y1 Si5 C54 -85.32(13) . .
C2 Y1 Si5 C54 -57.49(13) . .
Y3 Y1 Si5 C54 89.47(11) . .
Y4 Y1 Si5 C54 162.67(11) . .
Y2 Y1 Si5 C54 123.29(11) . .
O1 Y2 Si6 C58 68.0(3) . .
O2 Y2 Si6 C58 -1.4(4) . .
C52 Y2 Si6 C58 47.8(4) . .
C17 Y2 Si6 C58 -139.9(4) . .
C16 Y2 Si6 C58 178.9(3) . .
C13 Y2 Si6 C58 -126.5(3) . .
C15 Y2 Si6 C58 -177.8(3) . .
C14 Y2 Si6 C58 -150.0(3) . .
Y3 Y2 Si6 C58 75.2(3) . .
Y4 Y2 Si6 C58 4.3(3) . .
Y1 Y2 Si6 C58 33.9(3) . .
O1 Y2 Si6 C52 20.18(15) . .
O2 Y2 Si6 C52 -49.2(3) . .
C17 Y2 Si6 C52 172.30(17) . .
C16 Y2 Si6 C52 131.06(16) . .
C13 Y2 Si6 C52 -174.29(14) . .
C15 Y2 Si6 C52 134.40(14) . .
C14 Y2 Si6 C52 162.17(14) . .
Y3 Y2 Si6 C52 27.36(12) . .
Y4 Y2 Si6 C52 -43.46(12) . .
Y1 Y2 Si6 C52 -13.94(12) . .
O1 Y2 Si6 C56 -98.76(14) . .
O2 Y2 Si6 C56 -168.1(3) . .
C52 Y2 Si6 C56 -118.94(17) . .
C17 Y2 Si6 C56 53.37(17) . .
C16 Y2 Si6 C56 12.13(16) . .
C13 Y2 Si6 C56 66.77(14) . .
C15 Y2 Si6 C56 15.46(14) . .
C14 Y2 Si6 C56 43.24(14) . .
Y3 Y2 Si6 C56 -91.57(12) . .
Y4 Y2 Si6 C56 -162.40(12) . .
Y1 Y2 Si6 C56 -132.88(12) . .
O1 Y2 Si6 C57 156.22(14) . .
O2 Y2 Si6 C57 86.8(3) . .
C52 Y2 Si6 C57 136.04(17) . .
C17 Y2 Si6 C57 -51.66(17) . .
C16 Y2 Si6 C57 -92.90(16) . .
C13 Y2 Si6 C57 -38.25(14) . .
C15 Y2 Si6 C57 -89.56(14) . .
C14 Y2 Si6 C57 -61.79(14) . .
Y3 Y2 Si6 C57 163.40(12) . .
Y4 Y2 Si6 C57 92.58(12) . .
Y1 Y2 Si6 C57 122.10(12) . .
C12 Si1 C1 C5 -172.8(3) . .
C11 Si1 C1 C5 67.9(3) . .
C10 Si1 C1 C5 -51.7(3) . .
C12 Si1 C1 C2 22.3(4) . .
C11 Si1 C1 C2 -97.0(3) . .
C10 Si1 C1 C2 143.5(3) . .
C12 Si1 C1 Y1 -79.8(2) . .
C11 Si1 C1 Y1 160.9(2) . .
C10 Si1 C1 Y1 41.4(2) . .
O1 Y1 C1 C5 73.0(2) . .
O2 Y1 C1 C5 -5.2(4) . .
C49 Y1 C1 C5 178.93(17) . .
C4 Y1 C1 C5 -36.23(18) . .
C3 Y1 C1 C5 -75.8(2) . .
C2 Y1 C1 C5 -111.2(3) . .
Y3 Y1 C1 C5 116.19(17) . .
Y4 Y1 C1 C5 -74.7(3) . .
Si5 Y1 C1 C5 -164.94(16) . .
Y2 Y1 C1 C5 42.3(2) . .
O1 Y1 C1 C2 -175.73(19) . .
O2 Y1 C1 C2 106.0(4) . .
C49 Y1 C1 C2 -69.8(2) . .
C4 Y1 C1 C2 75.0(2) . .
C5 Y1 C1 C2 111.2(3) . .
C3 Y1 C1 C2 35.41(18) . .
Y3 Y1 C1 C2 -132.58(17) . .
Y4 Y1 C1 C2 36.6(4) . .
Si5 Y1 C1 C2 -53.71(19) . .
Y2 Y1 C1 C2 153.58(16) . .
O1 Y1 C1 Si1 -45.5(2) . .
O2 Y1 C1 Si1 -123.7(4) . .
C49 Y1 C1 Si1 60.4(2) . .
C4 Y1 C1 Si1 -154.7(2) . .
C5 Y1 C1 Si1 -118.5(3) . .
C3 Y1 C1 Si1 165.7(3) . .
C2 Y1 C1 Si1 130.3(3) . .
Y3 Y1 C1 Si1 -2.3(2) . .
Y4 Y1 C1 Si1 166.84(12) . .
Si5 Y1 C1 Si1 76.56(18) . .
Y2 Y1 C1 Si1 -76.2(2) . .
C5 C1 C2 C3 3.2(4) . .
Si1 C1 C2 C3 169.9(2) . .
Y1 C1 C2 C3 -66.1(2) . .
C5 C1 C2 C6 -164.6(3) . .
Si1 C1 C2 C6 2.1(5) . .
Y1 C1 C2 C6 126.1(3) . .
C5 C1 C2 Y1 69.3(2) . .
Si1 C1 C2 Y1 -124.1(3) . .
O1 Y1 C2 C3 122.6(2) . .
O2 Y1 C2 C3 7.5(4) . .
C49 Y1 C2 C3 -111.2(2) . .
C1 Y1 C2 C3 116.1(3) . .
C4 Y1 C2 C3 37.21(18) . .
C5 Y1 C2 C3 77.4(2) . .
Y3 Y1 C2 C3 -169.79(15) . .
Y4 Y1 C2 C3 -51.1(2) . .
Si5 Y1 C2 C3 -113.85(19) . .
Y2 Y1 C2 C3 64.6(3) . .
O1 Y1 C2 C1 6.5(3) . .
O2 Y1 C2 C1 -108.6(4) . .
C49 Y1 C2 C1 132.72(18) . .
C4 Y1 C2 C1 -78.9(2) . .
C5 Y1 C2 C1 -38.66(18) . .
C3 Y1 C2 C1 -116.1(3) . .
Y3 Y1 C2 C1 74.1(2) . .
Y4 Y1 C2 C1 -167.18(15) . .
Si5 Y1 C2 C1 130.08(18) . .
Y2 Y1 C2 C1 -51.5(3) . .
O1 Y1 C2 C6 -116.5(3) . .
O2 Y1 C2 C6 128.5(4) . .
C49 Y1 C2 C6 9.7(3) . .
C1 Y1 C2 C6 -123.0(4) . .
C4 Y1 C2 C6 158.1(4) . .
C5 Y1 C2 C6 -161.7(4) . .
C3 Y1 C2 C6 120.9(4) . .
Y3 Y1 C2 C6 -48.9(4) . .
Y4 Y1 C2 C6 69.8(3) . .
Si5 Y1 C2 C6 7.1(3) . .
Y2 Y1 C2 C6 -174.5(2) . .
C1 C2 C3 C4 -2.2(4) . .
C6 C2 C3 C4 165.9(3) . .
Y1 C2 C3 C4 -67.6(2) . .
C1 C2 C3 C7 -174.3(3) . .
C6 C2 C3 C7 -6.1(5) . .
Y1 C2 C3 C7 120.4(3) . .
C1 C2 C3 Y1 65.3(2) . .
C6 C2 C3 Y1 -126.5(3) . .
O1 Y1 C3 C2 -102.4(3) . .
O2 Y1 C3 C2 -174.6(3) . .
C49 Y1 C3 C2 89.5(2) . .
C1 Y1 C3 C2 -36.42(18) . .
C4 Y1 C3 C2 -114.1(3) . .
C5 Y1 C3 C2 -76.8(2) . .
Y3 Y1 C3 C2 39.2(5) . .
Y4 Y1 C3 C2 143.91(17) . .
Si5 Y1 C3 C2 68.57(19) . .
Y2 Y1 C3 C2 -146.92(16) . .
O1 Y1 C3 C4 11.7(3) . .
O2 Y1 C3 C4 -60.5(3) . .
C49 Y1 C3 C4 -156.37(18) . .
C1 Y1 C3 C4 77.7(2) . .
C5 Y1 C3 C4 37.30(18) . .
C2 Y1 C3 C4 114.1(3) . .
Y3 Y1 C3 C4 153.3(3) . .
Y4 Y1 C3 C4 -101.96(18) . .
Si5 Y1 C3 C4 -177.30(18) . .
Y2 Y1 C3 C4 -32.8(2) . .
O1 Y1 C3 C7 132.3(3) . .
O2 Y1 C3 C7 60.1(4) . .
C49 Y1 C3 C7 -35.8(4) . .
C1 Y1 C3 C7 -161.7(4) . .
C4 Y1 C3 C7 120.6(4) . .
C5 Y1 C3 C7 157.9(4) . .
C2 Y1 C3 C7 -125.3(4) . .
Y3 Y1 C3 C7 -86.1(5) . .
Y4 Y1 C3 C7 18.6(3) . .
Si5 Y1 C3 C7 -56.7(3) . .
Y2 Y1 C3 C7 87.8(3) . .
C2 C3 C4 C5 0.3(4) . .
C7 C3 C4 C5 172.7(3) . .
Y1 C3 C4 C5 -68.3(2) . .
C2 C3 C4 C8 -173.6(3) . .
C7 C3 C4 C8 -1.3(5) . .
Y1 C3 C4 C8 117.7(3) . .
C2 C3 C4 Y1 68.6(2) . .
C7 C3 C4 Y1 -119.0(3) . .
O1 Y1 C4 C5 -59.5(2) . .
O2 Y1 C4 C5 -122.9(3) . .
C49 Y1 C4 C5 158.4(2) . .
C1 Y1 C4 C5 36.72(19) . .
C3 Y1 C4 C5 113.6(3) . .
C2 Y1 C4 C5 77.0(2) . .
Y3 Y1 C4 C5 -54.4(3) . .
Y4 Y1 C4 C5 -153.59(18) . .
Si5 Y1 C4 C5 117.09(19) . .
Y2 Y1 C4 C5 -90.8(2) . .
O1 Y1 C4 C3 -173.06(19) . .
O2 Y1 C4 C3 123.6(3) . .
C49 Y1 C4 C3 44.9(3) . .
C1 Y1 C4 C3 -76.8(2) . .
C5 Y1 C4 C3 -113.6(3) . .
C2 Y1 C4 C3 -36.57(18) . .
Y3 Y1 C4 C3 -167.96(16) . .
Y4 Y1 C4 C3 92.85(19) . .
Si5 Y1 C4 C3 3.5(2) . .
Y2 Y1 C4 C3 155.65(18) . .
O1 Y1 C4 C8 64.7(3) . .
O2 Y1 C4 C8 1.3(3) . .
C49 Y1 C4 C8 -77.4(4) . .
C1 Y1 C4 C8 160.9(3) . .
C5 Y1 C4 C8 124.2(4) . .
C3 Y1 C4 C8 -122.3(4) . .
C2 Y1 C4 C8 -158.9(3) . .
Y3 Y1 C4 C8 69.8(3) . .
Y4 Y1 C4 C8 -29.4(3) . .
Si5 Y1 C4 C8 -118.8(3) . .
Y2 Y1 C4 C8 33.4(3) . .
C3 C4 C5 C1 1.7(4) . .
C8 C4 C5 C1 175.5(3) . .
Y1 C4 C5 C1 -67.0(2) . .
C3 C4 C5 C9 -170.9(3) . .
C8 C4 C5 C9 2.9(5) . .
Y1 C4 C5 C9 120.4(3) . .
C3 C4 C5 Y1 68.6(2) . .
C8 C4 C5 Y1 -117.5(3) . .
C2 C1 C5 C4 -3.0(3) . .
Si1 C1 C5 C4 -171.1(2) . .
Y1 C1 C5 C4 67.2(2) . .
C2 C1 C5 C9 169.5(3) . .
Si1 C1 C5 C9 1.3(5) . .
Y1 C1 C5 C9 -120.4(3) . .
C2 C1 C5 Y1 -70.2(2) . .
Si1 C1 C5 Y1 121.7(2) . .
O1 Y1 C5 C4 129.4(2) . .
O2 Y1 C5 C4 61.1(3) . .
C49 Y1 C5 C4 -119.0(5) . .
C1 Y1 C5 C4 -115.2(3) . .
C3 Y1 C5 C4 -37.2(2) . .
C2 Y1 C5 C4 -76.7(2) . .
Y3 Y1 C5 C4 155.18(17) . .
Y4 Y1 C5 C4 40.8(3) . .
Si5 Y1 C5 C4 -93.6(2) . .
Y2 Y1 C5 C4 97.5(2) . .
O1 Y1 C5 C1 -115.41(19) . .
O2 Y1 C5 C1 176.3(3) . .
C49 Y1 C5 C1 -3.8(6) . .
C4 Y1 C5 C1 115.2(3) . .
C3 Y1 C5 C1 77.9(2) . .
C2 Y1 C5 C1 38.53(18) . .
Y3 Y1 C5 C1 -89.62(19) . .
Y4 Y1 C5 C1 155.95(14) . .
Si5 Y1 C5 C1 21.6(2) . .
Y2 Y1 C5 C1 -147.29(17) . .
O1 Y1 C5 C9 8.1(3) . .
O2 Y1 C5 C9 -60.2(4) . .
C49 Y1 C5 C9 119.7(5) . .
C1 Y1 C5 C9 123.5(4) . .
C4 Y1 C5 C9 -121.3(4) . .
C3 Y1 C5 C9 -158.6(3) . .
C2 Y1 C5 C9 162.0(3) . .
Y3 Y1 C5 C9 33.8(3) . .
Y4 Y1 C5 C9 -80.6(3) . .
Si5 Y1 C5 C9 145.1(2) . .
Y2 Y1 C5 C9 -23.8(3) . .
C24 Si2 C13 C17 -172.8(3) . .
C23 Si2 C13 C17 68.1(3) . .
C22 Si2 C13 C17 -50.9(3) . .
C24 Si2 C13 C14 28.0(4) . .
C23 Si2 C13 C14 -91.1(3) . .
C22 Si2 C13 C14 149.9(3) . .
C24 Si2 C13 Y2 -77.6(3) . .
C23 Si2 C13 Y2 163.4(2) . .
C22 Si2 C13 Y2 44.3(3) . .
O1 Y2 C13 C17 -0.3(3) . .
O2 Y2 C13 C17 79.1(3) . .
C52 Y2 C13 C17 -167.84(19) . .
C16 Y2 C13 C17 -35.9(2) . .
C15 Y2 C13 C17 -75.5(2) . .
C14 Y2 C13 C17 -110.8(3) . .
Si6 Y2 C13 C17 -162.50(19) . .
Y3 Y2 C13 C17 -60.2(3) . .
Y4 Y2 C13 C17 119.93(19) . .
Y1 Y2 C13 C17 40.8(2) . .
O1 Y2 C13 C14 110.4(2) . .
O2 Y2 C13 C14 -170.2(3) . .
C52 Y2 C13 C14 -57.1(3) . .
C17 Y2 C13 C14 110.8(3) . .
C16 Y2 C13 C14 74.9(2) . .
C15 Y2 C13 C14 35.31(19) . .
Si6 Y2 C13 C14 -51.7(2) . .
Y3 Y2 C13 C14 50.6(3) . .
Y4 Y2 C13 C14 -129.29(17) . .
Y1 Y2 C13 C14 151.56(16) . .
O1 Y2 C13 Si2 -119.6(2) . .
O2 Y2 C13 Si2 -40.2(3) . .
C52 Y2 C13 Si2 72.9(3) . .
C17 Y2 C13 Si2 -119.3(3) . .
C16 Y2 C13 Si2 -155.2(3) . .
C15 Y2 C13 Si2 165.3(3) . .
C14 Y2 C13 Si2 130.0(3) . .
Si6 Y2 C13 Si2 78.2(2) . .
Y3 Y2 C13 Si2 -179.45(6) . .
Y4 Y2 C13 Si2 0.7(3) . .
Y1 Y2 C13 Si2 -78.5(2) . .
C17 C13 C14 C15 3.3(4) . .
Si2 C13 C14 C15 165.2(3) . .
Y2 C13 C14 C15 -65.8(2) . .
C17 C13 C14 C18 -165.1(3) . .
Si2 C13 C14 C18 -3.2(5) . .
Y2 C13 C14 C18 125.8(3) . .
C17 C13 C14 Y2 69.1(2) . .
Si2 C13 C14 Y2 -129.0(3) . .
O1 Y2 C14 C15 15.7(3) . .
O2 Y2 C14 C15 131.8(4) . .
C52 Y2 C14 C15 -100.3(2) . .
C17 Y2 C14 C15 76.9(2) . .
C16 Y2 C14 C15 36.9(2) . .
C13 Y2 C14 C15 115.9(3) . .
Si6 Y2 C14 C15 -111.9(2) . .
Y3 Y2 C14 C15 -41.2(2) . .
Y4 Y2 C14 C15 -157.96(16) . .
Y1 Y2 C14 C15 60.1(3) . .
O1 Y2 C14 C13 -100.3(2) . .
O2 Y2 C14 C13 15.9(5) . .
C52 Y2 C14 C13 143.79(19) . .
C17 Y2 C14 C13 -39.0(2) . .
C16 Y2 C14 C13 -79.0(2) . .
C15 Y2 C14 C13 -115.9(3) . .
Si6 Y2 C14 C13 132.2(2) . .
Y3 Y2 C14 C13 -157.15(16) . .
Y4 Y2 C14 C13 86.1(2) . .
Y1 Y2 C14 C13 -55.8(3) . .
O1 Y2 C14 C18 137.1(3) . .
O2 Y2 C14 C18 -106.7(5) . .
C52 Y2 C14 C18 21.1(3) . .
C17 Y2 C14 C18 -161.7(3) . .
C16 Y2 C14 C18 158.4(3) . .
C13 Y2 C14 C18 -122.6(4) . .
C15 Y2 C14 C18 121.4(4) . .
Si6 Y2 C14 C18 9.5(3) . .
Y3 Y2 C14 C18 80.2(3) . .
Y4 Y2 C14 C18 -36.5(4) . .
Y1 Y2 C14 C18 -178.4(2) . .
C13 C14 C15 C16 -2.3(4) . .
C18 C14 C15 C16 166.4(3) . .
Y2 C14 C15 C16 -67.2(2) . .
C13 C14 C15 C19 -172.7(3) . .
C18 C14 C15 C19 -4.1(5) . .
Y2 C14 C15 C19 122.4(3) . .
C13 C14 C15 Y2 64.9(2) . .
C18 C14 C15 Y2 -126.4(3) . .
O1 Y2 C15 C14 -168.6(2) . .
O2 Y2 C15 C14 -101.5(6) . .
C52 Y2 C15 C14 98.6(2) . .
C17 Y2 C15 C14 -77.2(2) . .
C16 Y2 C15 C14 -114.7(3) . .
C13 Y2 C15 C14 -36.45(19) . .
Si6 Y2 C15 C14 70.4(2) . .
Y3 Y2 C15 C14 149.42(18) . .
Y4 Y2 C15 C14 79.7(4) . .
Y1 Y2 C15 C14 -149.09(17) . .
O1 Y2 C15 C16 -53.9(2) . .
O2 Y2 C15 C16 13.2(7) . .
C52 Y2 C15 C16 -146.7(2) . .
C17 Y2 C15 C16 37.5(2) . .
C13 Y2 C15 C16 78.2(2) . .
C14 Y2 C15 C16 114.7(3) . .
Si6 Y2 C15 C16 -174.95(19) . .
Y3 Y2 C15 C16 -95.9(2) . .
Y4 Y2 C15 C16 -165.6(3) . .
Y1 Y2 C15 C16 -34.4(2) . .
O1 Y2 C15 C19 66.4(3) . .
O2 Y2 C15 C19 133.5(6) . .
C52 Y2 C15 C19 -26.4(3) . .
C17 Y2 C15 C19 157.9(4) . .
C16 Y2 C15 C19 120.3(4) . .
C13 Y2 C15 C19 -161.4(4) . .
C14 Y2 C15 C19 -125.0(4) . .
Si6 Y2 C15 C19 -54.6(3) . .
Y3 Y2 C15 C19 24.5(3) . .
Y4 Y2 C15 C19 -45.2(6) . .
Y1 Y2 C15 C19 85.9(3) . .
C14 C15 C16 C17 0.2(4) . .
C19 C15 C16 C17 171.0(3) . .
Y2 C15 C16 C17 -68.7(2) . .
C14 C15 C16 C20 -173.0(3) . .
C19 C15 C16 C20 -2.2(5) . .
Y2 C15 C16 C20 118.1(3) . .
C14 C15 C16 Y2 68.9(2) . .
C19 C15 C16 Y2 -120.3(3) . .
O1 Y2 C16 C17 -118.0(2) . .
O2 Y2 C16 C17 -60.4(4) . .
C52 Y2 C16 C17 166.3(2) . .
C13 Y2 C16 C17 36.7(2) . .
C15 Y2 C16 C17 112.8(3) . .
C14 Y2 C16 C17 76.7(2) . .
Si6 Y2 C16 C17 119.3(2) . .
Y3 Y2 C16 C17 -152.47(19) . .
Y4 Y2 C16 C17 -76.7(3) . .
Y1 Y2 C16 C17 -93.0(2) . .
O1 Y2 C16 C15 129.2(2) . .
O2 Y2 C16 C15 -173.2(3) . .
C52 Y2 C16 C15 53.5(3) . .
C17 Y2 C16 C15 -112.8(3) . .
C13 Y2 C16 C15 -76.0(2) . .
C14 Y2 C16 C15 -36.05(19) . .
Si6 Y2 C16 C15 6.5(2) . .
Y3 Y2 C16 C15 94.8(2) . .
Y4 Y2 C16 C15 170.50(18) . .
Y1 Y2 C16 C15 154.27(19) . .
O1 Y2 C16 C20 6.7(3) . .
O2 Y2 C16 C20 64.3(4) . .
C52 Y2 C16 C20 -69.0(4) . .
C17 Y2 C16 C20 124.7(4) . .
C13 Y2 C16 C20 161.4(4) . .
C15 Y2 C16 C20 -122.5(4) . .
C14 Y2 C16 C20 -158.6(4) . .
Si6 Y2 C16 C20 -116.0(3) . .
Y3 Y2 C16 C20 -27.8(3) . .
Y4 Y2 C16 C20 48.0(5) . .
Y1 Y2 C16 C20 31.7(3) . .
C15 C16 C17 C13 1.9(4) . .
C20 C16 C17 C13 174.9(3) . .
Y2 C16 C17 C13 -67.7(2) . .
C15 C16 C17 C21 -170.9(3) . .
C20 C16 C17 C21 2.0(6) . .
Y2 C16 C17 C21 119.5(3) . .
C15 C16 C17 Y2 69.6(2) . .
C20 C16 C17 Y2 -117.5(4) . .
C14 C13 C17 C16 -3.2(4) . .
Si2 C13 C17 C16 -166.6(2) . .
Y2 C13 C17 C16 67.8(2) . .
C14 C13 C17 C21 169.6(3) . .
Si2 C13 C17 C21 6.2(5) . .
Y2 C13 C17 C21 -119.5(3) . .
C14 C13 C17 Y2 -71.0(2) . .
Si2 C13 C17 Y2 125.6(2) . .
O1 Y2 C17 C16 64.4(2) . .
O2 Y2 C17 C16 131.8(3) . .
C52 Y2 C17 C16 -61.4(8) . .
C13 Y2 C17 C16 -115.4(3) . .
C15 Y2 C17 C16 -37.7(2) . .
C14 Y2 C17 C16 -76.8(2) . .
Si6 Y2 C17 C16 -90.2(2) . .
Y3 Y2 C17 C16 38.0(3) . .
Y4 Y2 C17 C16 150.02(18) . .
Y1 Y2 C17 C16 95.6(2) . .
O1 Y2 C17 C13 179.7(2) . .
O2 Y2 C17 C13 -112.8(3) . .
C52 Y2 C17 C13 54.0(8) . .
C16 Y2 C17 C13 115.4(3) . .
C15 Y2 C17 C13 77.7(2) . .
C14 Y2 C17 C13 38.52(19) . .
Si6 Y2 C17 C13 25.2(3) . .
Y3 Y2 C17 C13 153.34(16) . .
Y4 Y2 C17 C13 -94.6(2) . .
Y1 Y2 C17 C13 -149.01(19) . .
O1 Y2 C17 C21 -57.6(3) . .
O2 Y2 C17 C21 9.8(4) . .
C52 Y2 C17 C21 176.6(6) . .
C16 Y2 C17 C21 -122.0(4) . .
C13 Y2 C17 C21 122.6(4) . .
C15 Y2 C17 C21 -159.7(4) . .
C14 Y2 C17 C21 161.1(4) . .
Si6 Y2 C17 C21 147.8(3) . .
Y3 Y2 C17 C21 -84.0(3) . .
Y4 Y2 C17 C21 28.0(4) . .
Y1 Y2 C17 C21 -26.4(3) . .
C34 Si3 C25 C26 161.6(3) . .
C35 Si3 C25 C26 -77.4(4) . .
C36 Si3 C25 C26 40.7(3) . .
C34 Si3 C25 C29 -37.9(3) . .
C35 Si3 C25 C29 83.1(4) . .
C36 Si3 C25 C29 -158.8(3) . .
C34 Si3 C25 Y3 61.7(3) . .
C35 Si3 C25 Y3 -177.3(3) . .
C36 Si3 C25 Y3 -59.2(3) . .
O1 Y3 C25 C26 93.3(3) . .
C49 Y3 C25 C26 -65.4(2) . .
C52 Y3 C25 C26 -155.04(18) . .
C51 Y3 C25 C26 -124.25(18) . .
C50 Y3 C25 C26 -91.95(19) . .
C29 Y3 C25 C26 111.5(3) . .
C28 Y3 C25 C26 75.11(19) . .
C27 Y3 C25 C26 35.84(17) . .
Y1 Y3 C25 C26 -8.9(3) . .
Y2 Y3 C25 C26 158.32(14) . .
O1 Y3 C25 C29 -18.3(3) . .
C49 Y3 C25 C29 -176.99(18) . .
C52 Y3 C25 C29 93.41(19) . .
C51 Y3 C25 C29 124.21(19) . .
C50 Y3 C25 C29 156.50(19) . .
C26 Y3 C25 C29 -111.5(3) . .
C28 Y3 C25 C29 -36.44(18) . .
C27 Y3 C25 C29 -75.71(19) . .
Y1 Y3 C25 C29 -120.4(2) . .
Y2 Y3 C25 C29 46.8(2) . .
O1 Y3 C25 Si3 -143.1(2) . .
C49 Y3 C25 Si3 58.2(2) . .
C52 Y3 C25 Si3 -31.4(2) . .
C51 Y3 C25 Si3 -0.6(2) . .
C50 Y3 C25 Si3 31.7(2) . .
C29 Y3 C25 Si3 -124.8(3) . .
C26 Y3 C25 Si3 123.6(3) . .
C28 Y3 C25 Si3 -161.3(3) . .
C27 Y3 C25 Si3 159.5(3) . .
Y1 Y3 C25 Si3 114.8(2) . .
Y2 Y3 C25 Si3 -78.1(2) . .
C29 C25 C26 C27 1.0(3) . .
Si3 C25 C26 C27 164.7(2) . .
Y3 C25 C26 C27 -68.7(2) . .
C29 C25 C26 C30 -169.7(3) . .
Si3 C25 C26 C30 -6.0(5) . .
Y3 C25 C26 C30 120.6(3) . .
C29 C25 C26 Y3 69.7(2) . .
Si3 C25 C26 Y3 -126.5(2) . .
O1 Y3 C26 C27 -19.1(3) . .
C49 Y3 C26 C27 -118.31(19) . .
C52 Y3 C26 C27 150.44(18) . .
C51 Y3 C26 C27 176.67(18) . .
C50 Y3 C26 C27 -151.93(19) . .
C25 Y3 C26 C27 115.1(3) . .
C29 Y3 C26 C27 76.5(2) . .
C28 Y3 C26 C27 36.50(18) . .
Y1 Y3 C26 C27 -69.1(2) . .
Y2 Y3 C26 C27 60.3(3) . .
O1 Y3 C26 C25 -134.23(19) . .
C49 Y3 C26 C25 126.56(18) . .
C52 Y3 C26 C25 35.3(2) . .
C51 Y3 C26 C25 61.5(2) . .
C50 Y3 C26 C25 92.95(19) . .
C29 Y3 C26 C25 -38.63(17) . .
C28 Y3 C26 C25 -78.6(2) . .
C27 Y3 C26 C25 -115.1(3) . .
Y1 Y3 C26 C25 175.76(15) . .
Y2 Y3 C26 C25 -54.8(3) . .
O1 Y3 C26 C30 102.4(3) . .
C49 Y3 C26 C30 3.2(3) . .
C52 Y3 C26 C30 -88.0(3) . .
C51 Y3 C26 C30 -61.8(3) . .
C50 Y3 C26 C30 -30.4(3) . .
C25 Y3 C26 C30 -123.4(3) . .
C29 Y3 C26 C30 -162.0(3) . .
C28 Y3 C26 C30 158.0(3) . .
C27 Y3 C26 C30 121.5(4) . .
Y1 Y3 C26 C30 52.4(3) . .
Y2 Y3 C26 C30 -178.20(16) . .
C25 C26 C27 C28 0.2(4) . .
C30 C26 C27 C28 171.3(3) . .
Y3 C26 C27 C28 -65.8(2) . .
C25 C26 C27 C31 -171.1(3) . .
C30 C26 C27 C31 -0.1(5) . .
Y3 C26 C27 C31 122.8(3) . .
C25 C26 C27 Y3 66.0(2) . .
C30 C26 C27 Y3 -122.9(3) . .
O1 Y3 C27 C26 167.18(18) . .
C49 Y3 C27 C26 72.9(2) . .
C52 Y3 C27 C26 -65.5(3) . .
C51 Y3 C27 C26 -4.9(3) . .
C50 Y3 C27 C26 34.4(2) . .
C25 Y3 C27 C26 -37.03(18) . .
C29 Y3 C27 C26 -77.9(2) . .
C28 Y3 C27 C26 -115.0(3) . .
Y1 Y3 C27 C26 125.93(17) . .
Y2 Y3 C27 C26 -155.98(15) . .
O1 Y3 C27 C28 -77.8(2) . .
C49 Y3 C27 C28 -172.09(18) . .
C52 Y3 C27 C28 49.5(3) . .
C51 Y3 C27 C28 110.1(2) . .
C50 Y3 C27 C28 149.42(18) . .
C25 Y3 C27 C28 78.0(2) . .
C29 Y3 C27 C28 37.16(18) . .
C26 Y3 C27 C28 115.0(3) . .
Y1 Y3 C27 C28 -119.04(18) . .
Y2 Y3 C27 C28 -41.0(2) . .
O1 Y3 C27 C31 44.3(3) . .
C49 Y3 C27 C31 -50.0(3) . .
C52 Y3 C27 C31 171.6(3) . .
C51 Y3 C27 C31 -127.7(3) . .
C50 Y3 C27 C31 -88.5(3) . .
C25 Y3 C27 C31 -159.9(3) . .
C29 Y3 C27 C31 159.3(3) . .
C26 Y3 C27 C31 -122.8(4) . .
C28 Y3 C27 C31 122.1(4) . .
Y1 Y3 C27 C31 3.1(3) . .
Y2 Y3 C27 C31 81.2(3) . .
C26 C27 C28 C29 -1.3(4) . .
C31 C27 C28 C29 170.1(3) . .
Y3 C27 C28 C29 -67.0(2) . .
C26 C27 C28 C32 -174.4(3) . .
C31 C27 C28 C32 -3.0(5) . .
Y3 C27 C28 C32 119.9(3) . .
C26 C27 C28 Y3 65.6(2) . .
C31 C27 C28 Y3 -122.9(3) . .
O1 Y3 C28 C29 -134.39(19) . .
C49 Y3 C28 C29 127.1(2) . .
C52 Y3 C28 C29 -43.3(2) . .
C51 Y3 C28 C29 5.7(3) . .
C50 Y3 C28 C29 61.9(3) . .
C25 Y3 C28 C29 37.31(18) . .
C26 Y3 C28 C29 77.8(2) . .
C27 Y3 C28 C29 114.0(3) . .
Y1 Y3 C28 C29 -170.06(16) . .
Y2 Y3 C28 C29 -94.37(18) . .
O1 Y3 C28 C27 111.60(19) . .
C49 Y3 C28 C27 13.1(3) . .
C52 Y3 C28 C27 -157.26(18) . .
C51 Y3 C28 C27 -108.3(2) . .
C50 Y3 C28 C27 -52.1(3) . .
C25 Y3 C28 C27 -76.7(2) . .
C29 Y3 C28 C27 -114.0(3) . .
C26 Y3 C28 C27 -36.25(18) . .
Y1 Y3 C28 C27 75.93(19) . .
Y2 Y3 C28 C27 151.62(17) . .
O1 Y3 C28 C32 -10.8(3) . .
C49 Y3 C28 C32 -109.3(3) . .
C52 Y3 C28 C32 80.4(3) . .
C51 Y3 C28 C32 129.4(3) . .
C50 Y3 C28 C32 -174.5(2) . .
C25 Y3 C28 C32 160.9(3) . .
C29 Y3 C28 C32 123.6(4) . .
C26 Y3 C28 C32 -158.6(3) . .
C27 Y3 C28 C32 -122.4(4) . .
Y1 Y3 C28 C32 -46.4(3) . .
Y2 Y3 C28 C32 29.3(3) . .
C27 C28 C29 C25 2.0(4) . .
C32 C28 C29 C25 174.8(3) . .
Y3 C28 C29 C25 -67.0(2) . .
C27 C28 C29 C33 -170.8(3) . .
C32 C28 C29 C33 2.1(5) . .
Y3 C28 C29 C33 120.2(3) . .
C27 C28 C29 Y3 69.0(2) . .
C32 C28 C29 Y3 -118.2(3) . .
C26 C25 C29 C28 -1.8(3) . .
Si3 C25 C29 C28 -165.2(2) . .
Y3 C25 C29 C28 68.7(2) . .
C26 C25 C29 C33 170.7(3) . .
Si3 C25 C29 C33 7.3(5) . .
Y3 C25 C29 C33 -118.8(3) . .
C26 C25 C29 Y3 -70.5(2) . .
Si3 C25 C29 Y3 126.1(2) . .
O1 Y3 C29 C28 55.8(2) . .
C49 Y3 C29 C28 -108.8(3) . .
C52 Y3 C29 C28 148.02(19) . .
C51 Y3 C29 C28 -176.13(18) . .
C50 Y3 C29 C28 -144.05(19) . .
C25 Y3 C29 C28 -114.5(3) . .
C26 Y3 C29 C28 -76.1(2) . .
C27 Y3 C29 C28 -36.80(18) . .
Y1 Y3 C29 C28 18.5(3) . .
Y2 Y3 C29 C28 98.46(18) . .
O1 Y3 C29 C25 170.32(17) . .
C49 Y3 C29 C25 5.6(3) . .
C52 Y3 C29 C25 -97.51(19) . .
C51 Y3 C29 C25 -61.7(2) . .
C50 Y3 C29 C25 -29.6(2) . .
C26 Y3 C29 C25 38.34(17) . .
C28 Y3 C29 C25 114.5(3) . .
C27 Y3 C29 C25 77.7(2) . .
Y1 Y3 C29 C25 132.94(17) . .
Y2 Y3 C29 C25 -147.07(16) . .
O1 Y3 C29 C33 -66.1(3) . .
C49 Y3 C29 C33 129.2(3) . .
C52 Y3 C29 C33 26.0(3) . .
C51 Y3 C29 C33 61.9(3) . .
C50 Y3 C29 C33 94.0(3) . .
C25 Y3 C29 C33 123.5(4) . .
C26 Y3 C29 C33 161.9(3) . .
C28 Y3 C29 C33 -122.0(4) . .
C27 Y3 C29 C33 -158.8(3) . .
Y1 Y3 C29 C33 -103.5(3) . .
Y2 Y3 C29 C33 -23.5(3) . .
C46 Si4 C37 C38 170.7(3) . .
C48 Si4 C37 C38 -71.1(3) . .
C47 Si4 C37 C38 49.5(3) . .
C46 Si4 C37 C41 -25.7(4) . .
C48 Si4 C37 C41 92.5(3) . .
C47 Si4 C37 C41 -146.9(3) . .
C46 Si4 C37 Y4 76.0(3) . .
C48 Si4 C37 Y4 -165.8(2) . .
C47 Si4 C37 Y4 -45.2(3) . .
O2 Y4 C37 C38 -111.1(3) . .
C50 Y4 C37 C38 56.6(3) . .
C51 Y4 C37 C38 105.4(2) . .
C49 Y4 C37 C38 -0.4(3) . .
C52 Y4 C37 C38 152.79(19) . .
C39 Y4 C37 C38 36.01(19) . .
C41 Y4 C37 C38 110.1(3) . .
C40 Y4 C37 C38 75.3(2) . .
Y1 Y4 C37 C38 -70.7(2) . .
Y2 Y4 C37 C38 -152.09(17) . .
O2 Y4 C37 C41 138.8(3) . .
C50 Y4 C37 C41 -53.5(3) . .
C51 Y4 C37 C41 -4.7(3) . .
C49 Y4 C37 C41 -110.5(2) . .
C52 Y4 C37 C41 42.7(2) . .
C38 Y4 C37 C41 -110.1(3) . .
C39 Y4 C37 C41 -74.1(2) . .
C40 Y4 C37 C41 -34.77(19) . .
Y1 Y4 C37 C41 179.20(16) . .
Y2 Y4 C37 C41 97.81(19) . .
O2 Y4 C37 Si4 10.8(3) . .
C50 Y4 C37 Si4 178.49(15) . .
C51 Y4 C37 Si4 -132.68(17) . .
C49 Y4 C37 Si4 121.5(2) . .
C52 Y4 C37 Si4 -85.3(2) . .
C38 Y4 C37 Si4 121.9(3) . .
C39 Y4 C37 Si4 157.9(3) . .
C41 Y4 C37 Si4 -128.0(3) . .
C40 Y4 C37 Si4 -162.8(3) . .
Y1 Y4 C37 Si4 51.2(2) . .
Y2 Y4 C37 Si4 -30.2(2) . .
C41 C37 C38 C39 2.5(3) . .
Si4 C37 C38 C39 169.3(2) . .
Y4 C37 C38 C39 -69.1(2) . .
C41 C37 C38 C42 -172.6(3) . .
Si4 C37 C38 C42 -5.9(5) . .
Y4 C37 C38 C42 115.8(3) . .
C41 C37 C38 Y4 71.6(2) . .
Si4 C37 C38 Y4 -121.7(2) . .
O2 Y4 C38 C39 -163.0(3) . .
C50 Y4 C38 C39 -28.1(2) . .
C51 Y4 C38 C39 7.7(3) . .
C49 Y4 C38 C39 -65.2(2) . .
C52 Y4 C38 C39 55.7(4) . .
C37 Y4 C38 C39 115.0(3) . .
C41 Y4 C38 C39 76.0(2) . .
C40 Y4 C38 C39 37.1(2) . .
Y1 Y4 C38 C39 -118.0(2) . .
Y2 Y4 C38 C39 161.73(17) . .
O2 Y4 C38 C37 82.0(3) . .
C50 Y4 C38 C37 -143.07(19) . .
C51 Y4 C38 C37 -107.3(2) . .
C49 Y4 C38 C37 179.78(18) . .
C52 Y4 C38 C37 -59.3(4) . .
C39 Y4 C38 C37 -115.0(3) . .
C41 Y4 C38 C37 -39.05(19) . .
C40 Y4 C38 C37 -77.9(2) . .
Y1 Y4 C38 C37 126.98(18) . .
Y2 Y4 C38 C37 46.7(3) . .
O2 Y4 C38 C42 -40.9(4) . .
C50 Y4 C38 C42 94.0(3) . .
C51 Y4 C38 C42 129.8(3) . .
C49 Y4 C38 C42 56.8(3) . .
C52 Y4 C38 C42 177.8(3) . .
C37 Y4 C38 C42 -122.9(4) . .
C39 Y4 C38 C42 122.1(4) . .
C41 Y4 C38 C42 -162.0(3) . .
C40 Y4 C38 C42 159.2(4) . .
Y1 Y4 C38 C42 4.1(3) . .
Y2 Y4 C38 C42 -76.2(3) . .
C37 C38 C39 C40 -1.5(4) . .
C42 C38 C39 C40 173.8(3) . .
Y4 C38 C39 C40 -69.1(2) . .
C37 C38 C39 C43 -170.4(3) . .
C42 C38 C39 C43 4.9(5) . .
Y4 C38 C39 C43 122.0(3) . .
C37 C38 C39 Y4 67.6(2) . .
C42 C38 C39 Y4 -117.1(3) . .
O2 Y4 C39 C38 27.2(5) . .
C50 Y4 C39 C38 155.7(2) . .
C51 Y4 C39 C38 -174.4(2) . .
C49 Y4 C39 C38 123.6(2) . .
C52 Y4 C39 C38 -153.9(2) . .
C37 Y4 C39 C38 -37.15(19) . .
C41 Y4 C39 C38 -77.7(2) . .
C40 Y4 C39 C38 -113.6(3) . .
Y1 Y4 C39 C38 78.7(2) . .
Y2 Y4 C39 C38 -80.8(5) . .
O2 Y4 C39 C40 140.8(5) . .
C50 Y4 C39 C40 -90.8(2) . .
C51 Y4 C39 C40 -60.8(2) . .
C49 Y4 C39 C40 -122.9(2) . .
C52 Y4 C39 C40 -40.4(3) . .
C37 Y4 C39 C40 76.4(2) . .
C38 Y4 C39 C40 113.6(3) . .
C41 Y4 C39 C40 35.90(19) . .
Y1 Y4 C39 C40 -167.77(17) . .
Y2 Y4 C39 C40 32.8(6) . .
O2 Y4 C39 C43 -98.0(6) . .
C50 Y4 C39 C43 30.5(3) . .
C51 Y4 C39 C43 60.4(3) . .
C49 Y4 C39 C43 -1.6(3) . .
C52 Y4 C39 C43 80.9(4) . .
C37 Y4 C39 C43 -162.3(4) . .
C38 Y4 C39 C43 -125.2(4) . .
C41 Y4 C39 C43 157.1(4) . .
C40 Y4 C39 C43 121.2(4) . .
Y1 Y4 C39 C43 -46.5(4) . .
Y2 Y4 C39 C43 154.0(3) . .
C38 C39 C40 C41 -0.2(4) . .
C43 C39 C40 C41 169.3(3) . .
Y4 C39 C40 C41 -67.2(2) . .
C38 C39 C40 C44 -171.8(3) . .
C43 C39 C40 C44 -2.3(5) . .
Y4 C39 C40 C44 121.2(3) . .
C38 C39 C40 Y4 67.0(2) . .
C43 C39 C40 Y4 -123.5(3) . .
O2 Y4 C40 C41 19.6(7) . .
C50 Y4 C40 C41 -155.1(2) . .
C51 Y4 C40 C41 -122.8(2) . .
C49 Y4 C40 C41 -179.33(19) . .
C52 Y4 C40 C41 -94.9(2) . .
C37 Y4 C40 C41 36.59(19) . .
C38 Y4 C40 C41 77.6(2) . .
C39 Y4 C40 C41 114.9(3) . .
Y1 Y4 C40 C41 138.14(19) . .
Y2 Y4 C40 C41 -56.5(2) . .
O2 Y4 C40 C39 -95.3(7) . .
C50 Y4 C40 C39 90.1(2) . .
C51 Y4 C40 C39 122.4(2) . .
C49 Y4 C40 C39 65.8(2) . .
C52 Y4 C40 C39 150.2(2) . .
C37 Y4 C40 C39 -78.3(2) . .
C38 Y4 C40 C39 -37.3(2) . .
C41 Y4 C40 C39 -114.9(3) . .
Y1 Y4 C40 C39 23.3(3) . .
Y2 Y4 C40 C39 -171.38(17) . .
O2 Y4 C40 C44 145.2(7) . .
C50 Y4 C40 C44 -29.4(3) . .
C51 Y4 C40 C44 2.9(3) . .
C49 Y4 C40 C44 -53.7(3) . .
C52 Y4 C40 C44 30.7(3) . .
C37 Y4 C40 C44 162.3(4) . .
C38 Y4 C40 C44 -156.7(4) . .
C39 Y4 C40 C44 -119.5(4) . .
C41 Y4 C40 C44 125.7(4) . .
Y1 Y4 C40 C44 -96.2(3) . .
Y2 Y4 C40 C44 69.1(4) . .
C39 C40 C41 C37 1.9(4) . .
C44 C40 C41 C37 173.0(3) . .
Y4 C40 C41 C37 -64.4(2) . .
C39 C40 C41 C45 -165.2(3) . .
C44 C40 C41 C45 6.0(5) . .
Y4 C40 C41 C45 128.5(3) . .
C39 C40 C41 Y4 66.3(2) . .
C44 C40 C41 Y4 -122.6(3) . .
C38 C37 C41 C40 -2.7(3) . .
Si4 C37 C41 C40 -168.8(2) . .
Y4 C37 C41 C40 66.9(2) . .
C38 C37 C41 C45 164.1(3) . .
Si4 C37 C41 C45 -2.0(5) . .
Y4 C37 C41 C45 -126.3(3) . .
C38 C37 C41 Y4 -69.6(2) . .
Si4 C37 C41 Y4 124.3(3) . .
O2 Y4 C41 C40 -170.9(3) . .
C50 Y4 C41 C40 28.5(2) . .
C51 Y4 C41 C40 60.2(2) . .
C49 Y4 C41 C40 1.1(3) . .
C52 Y4 C41 C40 94.9(2) . .
C37 Y4 C41 C40 -116.4(3) . .
C38 Y4 C41 C40 -76.9(2) . .
C39 Y4 C41 C40 -36.9(2) . .
Y1 Y4 C41 C40 -118.3(2) . .
Y2 Y4 C41 C40 142.47(18) . .
O2 Y4 C41 C37 -54.5(4) . .
C50 Y4 C41 C37 144.93(19) . .
C51 Y4 C41 C37 176.63(19) . .
C49 Y4 C41 C37 117.5(2) . .
C52 Y4 C41 C37 -148.66(19) . .
C38 Y4 C41 C37 39.45(19) . .
C39 Y4 C41 C37 79.5(2) . .
C40 Y4 C41 C37 116.4(3) . .
Y1 Y4 C41 C37 -1.9(4) . .
Y2 Y4 C41 C37 -101.13(19) . .
O2 Y4 C41 C45 66.9(4) . .
C50 Y4 C41 C45 -93.7(3) . .
C51 Y4 C41 C45 -62.0(3) . .
C49 Y4 C41 C45 -121.2(3) . .
C52 Y4 C41 C45 -27.3(3) . .
C37 Y4 C41 C45 121.4(4) . .
C38 Y4 C41 C45 160.8(4) . .
C39 Y4 C41 C45 -159.1(4) . .
C40 Y4 C41 C45 -122.2(4) . .
Y1 Y4 C41 C45 119.5(3) . .
Y2 Y4 C41 C45 20.2(3) . .
C53 Si5 C49 C50 -116.9(2) . .
C55 Si5 C49 C50 5.5(3) . .
C54 Si5 C49 C50 124.9(2) . .
Y1 Si5 C49 C50 -178.8(3) . .
C53 Si5 C49 Y3 154.02(18) . .
C55 Si5 C49 Y3 -83.6(2) . .
C54 Si5 C49 Y3 35.8(2) . .
Y1 Si5 C49 Y3 92.09(19) . .
C53 Si5 C49 Y1 61.93(17) . .
C55 Si5 C49 Y1 -175.69(14) . .
C54 Si5 C49 Y1 -56.29(16) . .
C53 Si5 C49 Y4 -30.2(2) . .
C55 Si5 C49 Y4 92.2(2) . .
C54 Si5 C49 Y4 -148.39(19) . .
Y1 Si5 C49 Y4 -92.10(19) . .
O1 Y3 C49 C50 136.53(19) . .
C52 Y3 C49 C50 53.51(18) . .
C51 Y3 C49 C50 22.90(17) . .
C25 Y3 C49 C50 -52.9(2) . .
C29 Y3 C49 C50 -56.4(3) . .
C26 Y3 C49 C50 -82.08(19) . .
C28 Y3 C49 C50 -119.3(2) . .
C27 Y3 C49 C50 -111.91(19) . .
Y1 Y3 C49 C50 152.7(2) . .
Y2 Y3 C49 C50 98.36(17) . .
O1 Y3 C49 Si5 -115.9(2) . .
C52 Y3 C49 Si5 161.0(2) . .
C51 Y3 C49 Si5 130.4(2) . .
C50 Y3 C49 Si5 107.5(3) . .
C25 Y3 C49 Si5 54.6(2) . .
C29 Y3 C49 Si5 51.1(3) . .
C26 Y3 C49 Si5 25.4(2) . .
C28 Y3 C49 Si5 -11.8(3) . .
C27 Y3 C49 Si5 -4.4(2) . .
Y1 Y3 C49 Si5 -99.7(2) . .
Y2 Y3 C49 Si5 -154.11(17) . .
O1 Y3 C49 Y1 -16.20(9) . .
C52 Y3 C49 Y1 -99.23(10) . .
C51 Y3 C49 Y1 -129.83(12) . .
C50 Y3 C49 Y1 -152.7(2) . .
C25 Y3 C49 Y1 154.32(9) . .
C29 Y3 C49 Y1 150.88(18) . .
C26 Y3 C49 Y1 125.18(9) . .
C28 Y3 C49 Y1 87.98(18) . .
C27 Y3 C49 Y1 95.36(10) . .
Y2 Y3 C49 Y1 -54.38(7) . .
O1 Y3 C49 Y4 67.25(11) . .
C52 Y3 C49 Y4 -15.78(10) . .
C51 Y3 C49 Y4 -46.39(10) . .
C50 Y3 C49 Y4 -69.29(18) . .
C25 Y3 C49 Y4 -122.24(11) . .
C29 Y3 C49 Y4 -125.7(2) . .
C26 Y3 C49 Y4 -151.37(10) . .
C28 Y3 C49 Y4 171.43(13) . .
C27 Y3 C49 Y4 178.81(9) . .
Y1 Y3 C49 Y4 83.45(10) . .
Y2 Y3 C49 Y4 29.07(8) . .
O1 Y1 C49 C50 -36.5(4) . .
O2 Y1 C49 C50 30.3(4) . .
C1 Y1 C49 C50 -152.5(3) . .
C4 Y1 C49 C50 110.4(4) . .
C5 Y1 C49 C50 -149.6(5) . .
C3 Y1 C49 C50 137.2(4) . .
C2 Y1 C49 C50 173.1(4) . .
Y3 Y1 C49 C50 -53.4(4) . .
Y4 Y1 C49 C50 46.9(4) . .
Si5 Y1 C49 C50 178.0(5) . .
Y2 Y1 C49 C50 -5.0(4) . .
O1 Y1 C49 Si5 145.41(14) . .
O2 Y1 C49 Si5 -147.8(2) . .
C1 Y1 C49 Si5 29.4(2) . .
C4 Y1 C49 Si5 -67.7(3) . .
C5 Y1 C49 Si5 32.3(6) . .
C3 Y1 C49 Si5 -40.87(18) . .
C2 Y1 C49 Si5 -4.93(17) . .
Y3 Y1 C49 Si5 128.54(16) . .
Y4 Y1 C49 Si5 -131.14(16) . .
Y2 Y1 C49 Si5 176.94(12) . .
O1 Y1 C49 Y3 16.87(10) . .
O2 Y1 C49 Y3 83.7(2) . .
C1 Y1 C49 Y3 -99.11(14) . .
C4 Y1 C49 Y3 163.80(19) . .
C5 Y1 C49 Y3 -96.2(5) . .
C3 Y1 C49 Y3 -169.41(10) . .
C2 Y1 C49 Y3 -133.48(10) . .
Y4 Y1 C49 Y3 100.32(10) . .
Si5 Y1 C49 Y3 -128.54(16) . .
Y2 Y1 C49 Y3 48.39(6) . .
O1 Y1 C49 Y4 -83.45(10) . .
O2 Y1 C49 Y4 -16.6(2) . .
C1 Y1 C49 Y4 160.57(11) . .
C4 Y1 C49 Y4 63.5(2) . .
C5 Y1 C49 Y4 163.5(5) . .
C3 Y1 C49 Y4 90.27(13) . .
C2 Y1 C49 Y4 126.20(10) . .
Y3 Y1 C49 Y4 -100.32(10) . .
Si5 Y1 C49 Y4 131.14(16) . .
Y2 Y1 C49 Y4 -51.93(6) . .
O2 Y4 C49 C50 -138.1(3) . .
C51 Y4 C49 C50 -24.51(16) . .
C52 Y4 C49 C50 -55.61(17) . .
C37 Y4 C49 C50 104.7(2) . .
C38 Y4 C49 C50 104.47(18) . .
C39 Y4 C49 C50 76.62(18) . .
C41 Y4 C49 C50 48.1(3) . .
C40 Y4 C49 C50 48.7(2) . .
Y1 Y4 C49 C50 -155.1(2) . .
Y2 Y4 C49 C50 -99.25(16) . .
O2 Y4 C49 Si5 116.5(3) . .
C50 Y4 C49 Si5 -105.4(3) . .
C51 Y4 C49 Si5 -130.0(2) . .
C52 Y4 C49 Si5 -161.1(2) . .
C37 Y4 C49 Si5 -0.8(3) . .
C38 Y4 C49 Si5 -1.0(2) . .
C39 Y4 C49 Si5 -28.8(2) . .
C41 Y4 C49 Si5 -57.3(3) . .
C40 Y4 C49 Si5 -56.7(2) . .
Y1 Y4 C49 Si5 99.5(2) . .
Y2 Y4 C49 Si5 155.30(19) . .
O2 Y4 C49 Y3 -66.8(2) . .
C50 Y4 C49 Y3 71.24(17) . .
C51 Y4 C49 Y3 46.73(10) . .
C52 Y4 C49 Y3 15.62(10) . .
C37 Y4 C49 Y3 175.92(13) . .
C38 Y4 C49 Y3 175.70(10) . .
C39 Y4 C49 Y3 147.86(11) . .
C41 Y4 C49 Y3 119.37(15) . .
C40 Y4 C49 Y3 119.94(11) . .
Y1 Y4 C49 Y3 -83.81(10) . .
Y2 Y4 C49 Y3 -28.01(8) . .
O2 Y4 C49 Y1 17.0(2) . .
C50 Y4 C49 Y1 155.1(2) . .
C51 Y4 C49 Y1 130.54(12) . .
C52 Y4 C49 Y1 99.44(10) . .
C37 Y4 C49 Y1 -100.27(17) . .
C38 Y4 C49 Y1 -100.48(11) . .
C39 Y4 C49 Y1 -128.33(10) . .
C41 Y4 C49 Y1 -156.82(13) . .
C40 Y4 C49 Y1 -156.24(9) . .
Y2 Y4 C49 Y1 55.80(6) . .
Si5 C49 C50 C51 -176.8(3) . .
Y3 C49 C50 C51 -50.5(3) . .
Y1 C49 C50 C51 5.3(6) . .
Y4 C49 C50 C51 54.8(3) . .
Si5 C49 C50 Y4 128.41(18) . .
Y3 C49 C50 Y4 -105.27(8) . .
Y1 C49 C50 Y4 -49.5(3) . .
Si5 C49 C50 Y3 -126.32(18) . .
Y1 C49 C50 Y3 55.8(3) . .
Y4 C49 C50 Y3 105.27(8) . .
O2 Y4 C50 C51 -92.6(3) . .
C49 Y4 C50 C51 -137.6(3) . .
C52 Y4 C50 C51 -24.47(16) . .
C37 Y4 C50 C51 99.7(2) . .
C38 Y4 C50 C51 129.42(18) . .
C39 Y4 C50 C51 115.64(19) . .
C41 Y4 C50 C51 71.7(2) . .
C40 Y4 C50 C51 85.30(19) . .
Y1 Y4 C50 C51 -119.07(17) . .
Y2 Y4 C50 C51 -55.96(17) . .
O2 Y4 C50 C49 45.0(3) . .
C51 Y4 C50 C49 137.6(3) . .
C52 Y4 C50 C49 113.13(19) . .
C37 Y4 C50 C49 -122.69(19) . .
C38 Y4 C50 C49 -92.97(18) . .
C39 Y4 C50 C49 -106.75(18) . .
C41 Y4 C50 C49 -150.73(17) . .
C40 Y4 C50 C49 -137.09(18) . .
Y1 Y4 C50 C49 18.53(15) . .
Y2 Y4 C50 C49 81.64(16) . .
O2 Y4 C50 Y3 -22.5(3) . .
C51 Y4 C50 Y3 70.20(17) . .
C49 Y4 C50 Y3 -67.41(16) . .
C52 Y4 C50 Y3 45.72(10) . .
C37 Y4 C50 Y3 169.90(12) . .
C38 Y4 C50 Y3 -160.39(10) . .
C39 Y4 C50 Y3 -174.16(11) . .
C41 Y4 C50 Y3 141.86(10) . .
C40 Y4 C50 Y3 155.50(11) . .
Y1 Y4 C50 Y3 -48.88(7) . .
Y2 Y4 C50 Y3 14.23(9) . .
O1 Y3 C50 C51 94.47(19) . .
C49 Y3 C50 C51 140.4(3) . .
C52 Y3 C50 C51 24.22(17) . .
C25 Y3 C50 C51 -83.05(19) . .
C29 Y3 C50 C51 -68.0(2) . .
C26 Y3 C50 C51 -114.47(18) . .
C28 Y3 C50 C51 -102.2(2) . .
C27 Y3 C50 C51 -131.12(18) . .
Y1 Y3 C50 C51 120.00(18) . .
Y2 Y3 C50 C51 55.84(17) . .
O1 Y3 C50 C49 -45.9(2) . .
C52 Y3 C50 C49 -116.1(2) . .
C51 Y3 C50 C49 -140.4(3) . .
C25 Y3 C50 C49 136.58(18) . .
C29 Y3 C50 C49 151.61(17) . .
C26 Y3 C50 C49 105.16(18) . .
C28 Y3 C50 C49 117.4(2) . .
C27 Y3 C50 C49 88.5(2) . .
Y1 Y3 C50 C49 -20.37(16) . .
Y2 Y3 C50 C49 -84.52(17) . .
O1 Y3 C50 Y4 23.84(13) . .
C49 Y3 C50 Y4 69.73(17) . .
C52 Y3 C50 Y4 -46.42(10) . .
C51 Y3 C50 Y4 -70.64(18) . .
C25 Y3 C50 Y4 -153.69(10) . .
C29 Y3 C50 Y4 -138.66(10) . .
C26 Y3 C50 Y4 174.89(10) . .
C28 Y3 C50 Y4 -172.86(14) . .
C27 Y3 C50 Y4 158.25(9) . .
Y1 Y3 C50 Y4 49.36(7) . .
Y2 Y3 C50 Y4 -14.79(9) . .
C49 C50 C51 C52 -1.8(5) . .
Y4 C50 C51 C52 52.9(3) . .
Y3 C50 C51 C52 -51.3(3) . .
C49 C50 C51 Y3 49.5(3) . .
Y4 C50 C51 Y3 104.23(8) . .
C49 C50 C51 Y4 -54.7(3) . .
Y3 C50 C51 Y4 -104.23(8) . .
O1 Y3 C51 C50 -96.11(19) . .
C49 Y3 C51 C50 -23.61(17) . .
C52 Y3 C51 C50 -139.5(3) . .
C25 Y3 C51 C50 100.61(18) . .
C29 Y3 C51 C50 127.86(18) . .
C26 Y3 C51 C50 73.58(19) . .
C28 Y3 C51 C50 124.75(19) . .
C27 Y3 C51 C50 76.2(2) . .
Y1 Y3 C51 C50 -58.79(17) . .
Y2 Y3 C51 C50 -123.05(18) . .
O1 Y3 C51 C52 43.43(18) . .
C49 Y3 C51 C52 115.93(19) . .
C50 Y3 C51 C52 139.5(3) . .
C25 Y3 C51 C52 -119.85(17) . .
C29 Y3 C51 C52 -92.60(17) . .
C26 Y3 C51 C52 -146.88(16) . .
C28 Y3 C51 C52 -95.7(2) . .
C27 Y3 C51 C52 -144.27(17) . .
Y1 Y3 C51 C52 80.75(16) . .
Y2 Y3 C51 C52 16.48(15) . .
O1 Y3 C51 Y4 -26.22(13) . .
C49 Y3 C51 Y4 46.28(10) . .
C52 Y3 C51 Y4 -69.65(16) . .
C50 Y3 C51 Y4 69.89(17) . .
C25 Y3 C51 Y4 170.50(10) . .
C29 Y3 C51 Y4 -162.25(9) . .
C26 Y3 C51 Y4 143.47(10) . .
C28 Y3 C51 Y4 -165.37(12) . .
C27 Y3 C51 Y4 146.08(12) . .
Y1 Y3 C51 Y4 11.10(9) . .
Y2 Y3 C51 Y4 -53.17(8) . .
O2 Y4 C51 C50 98.6(3) . .
C49 Y4 C51 C50 25.01(17) . .
C52 Y4 C51 C50 138.8(3) . .
C37 Y4 C51 C50 -117.72(19) . .
C38 Y4 C51 C50 -72.7(2) . .
C39 Y4 C51 C50 -68.68(19) . .
C41 Y4 C51 C50 -120.20(18) . .
C40 Y4 C51 C50 -94.84(19) . .
Y1 Y4 C51 C50 59.30(17) . .
Y2 Y4 C51 C50 121.67(18) . .
O2 Y4 C51 C52 -40.2(3) . .
C50 Y4 C51 C52 -138.8(3) . .
C49 Y4 C51 C52 -113.83(19) . .
C37 Y4 C51 C52 103.44(19) . .
C38 Y4 C51 C52 148.46(17) . .
C39 Y4 C51 C52 152.48(17) . .
C41 Y4 C51 C52 100.96(18) . .
C40 Y4 C51 C52 126.32(18) . .
Y1 Y4 C51 C52 -79.54(16) . .
Y2 Y4 C51 C52 -17.17(15) . .
O2 Y4 C51 Y3 28.3(3) . .
C50 Y4 C51 Y3 -70.27(17) . .
C49 Y4 C51 Y3 -45.26(10) . .
C52 Y4 C51 Y3 68.57(16) . .
C37 Y4 C51 Y3 172.01(11) . .
C38 Y4 C51 Y3 -142.97(12) . .
C39 Y4 C51 Y3 -138.95(11) . .
C41 Y4 C51 Y3 169.53(10) . .
C40 Y4 C51 Y3 -165.11(12) . .
Y1 Y4 C51 Y3 -10.98(9) . .
Y2 Y4 C51 Y3 51.40(7) . .
C50 C51 C52 Si6 -167.2(3) . .
Y3 C51 C52 Si6 140.85(18) . .
Y4 C51 C52 Si6 -114.37(17) . .
C50 C51 C52 Y2 1.9(6) . .
Y3 C51 C52 Y2 -50.0(4) . .
Y4 C51 C52 Y2 54.7(4) . .
C50 C51 C52 Y3 52.0(3) . .
Y4 C51 C52 Y3 104.79(8) . .
C50 C51 C52 Y4 -52.8(3) . .
Y3 C51 C52 Y4 -104.79(8) . .
C58 Si6 C52 C51 13.1(3) . .
C56 Si6 C52 C51 -110.1(2) . .
C57 Si6 C52 C51 131.7(2) . .
Y2 Si6 C52 C51 174.5(3) . .
C58 Si6 C52 Y2 -161.46(14) . .
C56 Si6 C52 Y2 75.30(17) . .
C57 Si6 C52 Y2 -42.83(16) . .
C58 Si6 C52 Y3 105.2(3) . .
C56 Si6 C52 Y3 -18.0(3) . .
C57 Si6 C52 Y3 -136.1(2) . .
Y2 Si6 C52 Y3 -93.3(3) . .
C58 Si6 C52 Y4 -68.8(2) . .
C56 Si6 C52 Y4 167.95(16) . .
C57 Si6 C52 Y4 49.81(19) . .
Y2 Si6 C52 Y4 92.64(15) . .
O1 Y2 C52 C51 28.4(4) . .
O2 Y2 C52 C51 -37.4(5) . .
C17 Y2 C52 C51 155.3(6) . .
C16 Y2 C52 C51 105.5(4) . .
C13 Y2 C52 C51 -160.8(4) . .
C15 Y2 C52 C51 134.1(4) . .
C14 Y2 C52 C51 169.1(4) . .
Si6 Y2 C52 C51 -169.8(5) . .
Y3 Y2 C52 C51 47.6(4) . .
Y4 Y2 C52 C51 -51.3(4) . .
Y1 Y2 C52 C51 -2.4(4) . .
O1 Y2 C52 Si6 -161.80(13) . .
O2 Y2 C52 Si6 132.4(3) . .
C17 Y2 C52 Si6 -34.9(7) . .
C16 Y2 C52 Si6 -84.7(2) . .
C13 Y2 C52 Si6 9.0(2) . .
C15 Y2 C52 Si6 -56.08(16) . .
C14 Y2 C52 Si6 -21.05(16) . .
Y3 Y2 C52 Si6 -142.59(15) . .
Y4 Y2 C52 Si6 118.49(15) . .
Y1 Y2 C52 Si6 167.46(11) . .
O1 Y2 C52 Y3 -19.21(9) . .
O2 Y2 C52 Y3 -85.0(3) . .
C17 Y2 C52 Y3 107.7(7) . .
C16 Y2 C52 Y3 57.9(2) . .
C13 Y2 C52 Y3 151.59(13) . .
C15 Y2 C52 Y3 86.51(12) . .
C14 Y2 C52 Y3 121.54(10) . .
Si6 Y2 C52 Y3 142.59(15) . .
Y4 Y2 C52 Y3 -98.92(10) . .
Y1 Y2 C52 Y3 -49.95(6) . .
O1 Y2 C52 Y4 79.71(10) . .
O2 Y2 C52 Y4 13.9(3) . .
C17 Y2 C52 Y4 -153.3(7) . .
C16 Y2 C52 Y4 156.81(15) . .
C13 Y2 C52 Y4 -109.49(15) . .
C15 Y2 C52 Y4 -174.57(9) . .
C14 Y2 C52 Y4 -139.54(10) . .
Si6 Y2 C52 Y4 -118.49(15) . .
Y3 Y2 C52 Y4 98.92(10) . .
Y1 Y2 C52 Y4 48.97(6) . .
O1 Y3 C52 C51 -138.49(18) . .
C49 Y3 C52 C51 -53.59(17) . .
C50 Y3 C52 C51 -23.30(16) . .
C25 Y3 C52 C51 66.54(18) . .
C29 Y3 C52 C51 99.59(17) . .
C26 Y3 C52 C51 48.1(2) . .
C28 Y3 C52 C51 121.11(18) . .
C27 Y3 C52 C51 89.6(3) . .
Y1 Y3 C52 C51 -101.02(16) . .
Y2 Y3 C52 C51 -157.5(2) . .
O1 Y3 C52 Si6 116.1(3) . .
C49 Y3 C52 Si6 -159.0(3) . .
C51 Y3 C52 Si6 -105.4(3) . .
C50 Y3 C52 Si6 -128.7(3) . .
C25 Y3 C52 Si6 -38.9(3) . .
C29 Y3 C52 Si6 -5.8(3) . .
C26 Y3 C52 Si6 -57.3(3) . .
C28 Y3 C52 Si6 15.7(3) . .
C27 Y3 C52 Si6 -15.8(5) . .
Y1 Y3 C52 Si6 153.6(3) . .
Y2 Y3 C52 Si6 97.1(3) . .
O1 Y3 C52 Y2 18.97(9) . .
C49 Y3 C52 Y2 103.88(10) . .
C51 Y3 C52 Y2 157.5(2) . .
C50 Y3 C52 Y2 134.16(12) . .
C25 Y3 C52 Y2 -136.00(9) . .
C29 Y3 C52 Y2 -102.94(10) . .
C26 Y3 C52 Y2 -154.42(10) . .
C28 Y3 C52 Y2 -81.42(13) . .
C27 Y3 C52 Y2 -112.9(2) . .
Y1 Y3 C52 Y2 56.45(6) . .
O1 Y3 C52 Y4 -69.20(11) . .
C49 Y3 C52 Y4 15.71(10) . .
C51 Y3 C52 Y4 69.30(16) . .
C50 Y3 C52 Y4 46.00(10) . .
C25 Y3 C52 Y4 135.84(10) . .
C29 Y3 C52 Y4 168.89(9) . .
C26 Y3 C52 Y4 117.41(13) . .
C28 Y3 C52 Y4 -169.59(9) . .
C27 Y3 C52 Y4 158.9(2) . .
Y1 Y3 C52 Y4 -31.72(8) . .
Y2 Y3 C52 Y4 -88.17(10) . .
O2 Y4 C52 C51 141.6(3) . .
C50 Y4 C52 C51 23.74(16) . .
C49 Y4 C52 C51 54.70(17) . .
C37 Y4 C52 C51 -110.62(19) . .
C38 Y4 C52 C51 -72.8(3) . .
C39 Y4 C52 C51 -37.8(2) . .
C41 Y4 C52 C51 -89.04(18) . .
C40 Y4 C52 C51 -57.92(19) . .
Y1 Y4 C52 C51 101.48(16) . .
Y2 Y4 C52 C51 156.0(2) . .
O2 Y4 C52 Si6 -112.2(3) . .
C50 Y4 C52 Si6 130.01(19) . .
C51 Y4 C52 Si6 106.3(2) . .
C49 Y4 C52 Si6 160.97(18) . .
C37 Y4 C52 Si6 -4.3(2) . .
C38 Y4 C52 Si6 33.5(4) . .
C39 Y4 C52 Si6 68.5(2) . .
C41 Y4 C52 Si6 17.23(19) . .
C40 Y4 C52 Si6 48.35(18) . .
Y1 Y4 C52 Si6 -152.25(15) . .
Y2 Y4 C52 Si6 -97.78(18) . .
O2 Y4 C52 Y2 -14.4(3) . .
C50 Y4 C52 Y2 -132.21(13) . .
C51 Y4 C52 Y2 -156.0(2) . .
C49 Y4 C52 Y2 -101.26(10) . .
C37 Y4 C52 Y2 93.43(13) . .
C38 Y4 C52 Y2 131.2(2) . .
C39 Y4 C52 Y2 166.25(11) . .
C41 Y4 C52 Y2 115.01(10) . .
C40 Y4 C52 Y2 146.13(10) . .
Y1 Y4 C52 Y2 -54.47(7) . .
O2 Y4 C52 Y3 71.5(3) . .
C50 Y4 C52 Y3 -46.35(10) . .
C51 Y4 C52 Y3 -70.09(17) . .
C49 Y4 C52 Y3 -15.39(10) . .
C37 Y4 C52 Y3 179.30(10) . .
C38 Y4 C52 Y3 -142.9(2) . .
C39 Y4 C52 Y3 -107.89(14) . .
C41 Y4 C52 Y3 -159.13(10) . .
C40 Y4 C52 Y3 -128.00(11) . .
Y1 Y4 C52 Y3 31.40(8) . .
Y2 Y4 C52 Y3 85.87(10) . .
C61 C59 C60 C61 -1.0(7) 2_775 .
C59 C60 C61 C59 0.9(7) . 2_775
C64 C62 C63 C64 0.2(9) 2_766 .
C62 C63 C64 C62 -0.2(9) . 2_766
C73A C68A C69A C70A 0.0 . .
C68A C69A C70A C71A 0.0 . .
C69A C70A C71A C72A 0.0 . .
C70A C71A C72A C73A 0.0 . .
C71A C72A C73A C68A 0.0 . .
C69A C68A C73A C72A 0.0 . .
C73B C68B C69B C70B 0.0 . .
C68B C69B C70B C71B 0.0 . .
C69B C70B C71B C72B 0.0 . .
C70B C71B C72B C73B 0.0 . .
C71B C72B C73B C68B 0.0 . .
C69B C68B C73B C72B 0.0 . .
C95A C90A C91A C92A 0.0 . .
C90A C91A C92A C93A 0.0 . .
C91A C92A C93A C94A 0.0 . .
C92A C93A C94A C95A 0.0 . .
C93A C94A C95A C90A 0.0 . .
C91A C90A C95A C94A 0.0 . .
C95B C90B C91B C92B 0.0 . .
C90B C91B C92B C93B 0.0 . .
C91B C92B C93B C94B 0.0 . .
C92B C93B C94B C95B 0.0 . .
C93B C94B C95B C90B 0.0 . .
C91B C90B C95B C94B 0.0 . .
